data_7132308
loop_
_publ_author_name
'Grasruck, Alexander'
'Parla, Giorgio'
'Lou, Lisha'
'Langer, Jens'
'Nei&#xdf;, Christian'
'Herrera, Alberto'
'Frie&#xdf;, Sybille'
'G&#xf6;rling, Andreas'
'Schmid, G&#xfc;nter'
'Dorta, Romano'

_publ_section_title
;
 Trapping of soluble, KCl-stabilized Cu(I) hydrides with CO<sub>2</sub>
 gives crystalline formates.
;
_journal_name_full 'Chemical communications (Cambridge, England)'
_journal_paper_doi 10.1039/d3cc03033d
_journal_year 2023
_chemical_formula_moiety 'C59 H56 B Cu N2 O2 P2, 1.429(C6 H6)'
_chemical_formula_sum 'C67.57 H64.57 B Cu N2 O2 P2'
_chemical_formula_weight 1072.97
_space_group_crystal_system triclinic
_space_group_IT_number 2
_space_group_name_Hall '-P 1'
_space_group_name_H-M_alt 'P -1'
_atom_sites_solution_hydrogens geom
_atom_sites_solution_primary dual
_audit_creation_date 2022-04-11
_audit_creation_method
;
Olex2 1.5
(compiled 2021.12.09 svn.r5202d8cf for OlexSys, GUI svn.r6439)
;
_audit_update_record
;
2023-05-24 deposited with the CCDC.	2023-10-30 downloaded from the CCDC.
;
_cell_angle_alpha 76.2750(10)
_cell_angle_beta 78.6300(10)
_cell_angle_gamma 78.9470(10)
_cell_formula_units_Z 6
_cell_length_a 14.3056(2)
_cell_length_b 22.4286(3)
_cell_length_c 28.0190(3)
_cell_measurement_reflns_used 54013
_cell_measurement_temperature 100.0(1)
_cell_measurement_theta_max 73.6200
_cell_measurement_theta_min 3.2470
_cell_volume 8462.19(19)
_computing_cell_refinement 'CrysAlisPro 1.171.39.46 (Rigaku OD, 2018)'
_computing_data_collection 'CrysAlisPro 1.171.39.46 (Rigaku OD, 2018)'
_computing_data_reduction 'CrysAlisPro 1.171.39.46 (Rigaku OD, 2018)'
_computing_molecular_graphics 'Olex2 1.5 (Dolomanov et al., 2009)'
_computing_publication_material 'Olex2 1.5 (Dolomanov et al., 2009)'
_computing_structure_refinement 'SHELXL 2019/2 (Sheldrick, 2015)'
_computing_structure_solution 'SHELXT  (Sheldrick, 2015)'
_diffrn_ambient_environment N~2~
_diffrn_ambient_temperature 100.0(1)
_diffrn_detector 'CCD plate'
_diffrn_detector_area_resol_mean 5.2903
_diffrn_detector_type AtlasS2
_diffrn_measured_fraction_theta_full 0.986
_diffrn_measured_fraction_theta_max 0.964
_diffrn_measurement_details
;
List of Runs (angles in degrees, time in seconds):

  # Type    Start    End  Width  t~exp~   \w     \q     \k     \f   Frames
#--------------------------------------------------------------------------
  1  \w    -93.00  -2.00   1.00    4.00    --  -40.61 125.00  30.00   91
  2  \w   -117.00  -8.00   1.00    4.00    --  -40.61 -77.00 -30.00  109
  3  \w    -65.00  34.00   1.00    4.00    --  -40.61  38.00-150.00   99
  4  \w   -115.00 -16.00   1.00    4.00    --  -40.61 -38.00-150.00   99
  5  \w     35.00 136.00   1.00   16.00    --  107.07 -61.00-120.00  101
  6  \w     81.00 178.00   1.00   16.00    --  107.07  45.00  90.00   97
  7  \w     31.00 135.00   1.00   16.00    --  107.07 -30.00  60.00  104
  8  \w     34.00 118.00   1.00   16.00    --  107.07-125.00-150.00   84
  9  \w     34.00 118.00   1.00   16.00    --  107.07-125.00 -90.00   84
 10  \w     81.00 178.00   1.00   16.00    --  107.07  45.00  30.00   97
 11  \w     34.00 118.00   1.00   16.00    --  107.07-125.00  30.00   84
 12  \w     25.00 160.00   1.00   16.00    --  107.07 -15.00 -90.00  135
 13  \w     31.00 140.00   1.00   16.00    --  107.07 -77.00  30.00  109
 14  \w   -113.00 -12.00   1.00    4.00    --  -40.61 -57.00  30.00  101
 15  \w   -117.00  -8.00   1.00    4.00    --  -40.61 -77.00 120.00  109
 16  \w      1.00  82.00   1.00    4.00    --   40.61 -99.00 -30.00   81
 17  \w     74.00 178.00   1.00   16.00    --  107.07  77.00-150.00  104
 18  \w     78.00 178.00   1.00   16.00    --  107.07  61.00 150.00  100
 19  \w     78.00 178.00   1.00   16.00    --  107.07  61.00 -30.00  100
 20  \w     78.00 178.00   1.00   16.00    --  107.07  61.00 120.00  100
 21  \w     78.00 178.00   1.00   16.00    --  107.07  61.00-180.00  100
 22  \w     79.00 178.00   1.00   16.00    --  107.07  30.00 -60.00   99
 23  \w   -117.00  -8.00   1.00    4.00    --  -40.61 -77.00-150.00  109
 24  \w      8.00 117.00   1.00    4.00    --   40.61  77.00  90.00  109
 25  \w      1.00  82.00   1.00    4.00    --   40.61 -99.00-120.00   81
 26  \w     74.00 178.00   1.00   16.00    --  107.07  77.00  30.00  104
;
_diffrn_measurement_device 'four-circle diffractometer'
_diffrn_measurement_device_type 'SuperNova, Dual, Cu at home/near, AtlasS2'
_diffrn_measurement_method '\w scans'
_diffrn_orient_matrix_type 'CrysAlisPro convention (1999,Acta A55,543-557)'
_diffrn_orient_matrix_UB_11 0.0725423000
_diffrn_orient_matrix_UB_12 -0.0346091000
_diffrn_orient_matrix_UB_13 -0.0364746000
_diffrn_orient_matrix_UB_21 -0.0835583000
_diffrn_orient_matrix_UB_22 -0.0228048000
_diffrn_orient_matrix_UB_23 -0.0143421000
_diffrn_orient_matrix_UB_31 -0.0103753000
_diffrn_orient_matrix_UB_32 0.0583104000
_diffrn_orient_matrix_UB_33 -0.0418391000
_diffrn_radiation_monochromator mirror
_diffrn_radiation_probe x-ray
_diffrn_radiation_type CuK\a
_diffrn_radiation_wavelength 1.54184
_diffrn_reflns_av_R_equivalents 0.0289
_diffrn_reflns_av_unetI/netI 0.0245
_diffrn_reflns_Laue_measured_fraction_full 0.986
_diffrn_reflns_Laue_measured_fraction_max 0.964
_diffrn_reflns_limit_h_max 17
_diffrn_reflns_limit_h_min -17
_diffrn_reflns_limit_k_max 27
_diffrn_reflns_limit_k_min -27
_diffrn_reflns_limit_l_max 34
_diffrn_reflns_limit_l_min -34
_diffrn_reflns_number 126024
_diffrn_reflns_point_group_measured_fraction_full 0.986
_diffrn_reflns_point_group_measured_fraction_max 0.964
_diffrn_reflns_theta_full 67.684
_diffrn_reflns_theta_max 73.776
_diffrn_reflns_theta_min 3.188
_diffrn_source 'micro-focus sealed X-ray tube'
_diffrn_source_type 'SuperNova (Cu) X-ray Source'
_exptl_absorpt_coefficient_mu 1.442
_exptl_absorpt_correction_T_max 1.00000
_exptl_absorpt_correction_T_min 0.70769
_exptl_absorpt_correction_type multi-scan
_exptl_absorpt_process_details
;
CrysAlisPro 1.171.39.46 (Rigaku Oxford Diffraction, 2018)
Empirical absorption correction using spherical harmonics,
 implemented in SCALE3 ABSPACK scaling algorithm.
;
_exptl_crystal_colour 'clear colourless'
_exptl_crystal_colour_lustre clear
_exptl_crystal_colour_primary colourless
_exptl_crystal_density_diffrn 1.263
_exptl_crystal_description plank
_exptl_crystal_F_000 3384
_exptl_crystal_size_max 0.385
_exptl_crystal_size_mid 0.338
_exptl_crystal_size_min 0.121
_refine_diff_density_max 0.698
_refine_diff_density_min -0.643
_refine_diff_density_rms 0.052
_refine_ls_extinction_method none
_refine_ls_goodness_of_fit_ref 1.038
_refine_ls_hydrogen_treatment constr
_refine_ls_matrix_type full
_refine_ls_number_parameters 2488
_refine_ls_number_reflns 32991
_refine_ls_number_restraints 1592
_refine_ls_restrained_S_all 1.041
_refine_ls_R_factor_all 0.0604
_refine_ls_R_factor_gt 0.0495
_refine_ls_shift/su_max 0.002
_refine_ls_shift/su_mean 0.000
_refine_ls_structure_factor_coef Fsqd
_refine_ls_weighting_details 'w=1/[\s^2^(Fo^2^)+(0.0587P)^2^+7.1117P] where P=(Fo^2^+2Fc^2^)/3'
_refine_ls_weighting_scheme calc
_refine_ls_wR_factor_gt 0.1258
_refine_ls_wR_factor_ref 0.1358
_reflns_Friedel_coverage 0.000
_reflns_number_gt 27678
_reflns_number_total 32991
_reflns_threshold_expression 'I > 2\s(I)'
_cod_data_source_file d3cc03033d2.cif
_cod_data_source_block rodo181018c
_cod_database_code 7132308
_shelx_shelxl_version_number 2019/2
_chemical_oxdiff_formula 'C59 H56 B1 Cu1 N2 O2 P2'
_shelx_space_group_comment
;
The symmetry employed for this shelxl refinement is uniquely defined
by the following loop, which should always be used as a source of
symmetry information in preference to the above space-group names.
They are only intended as comments.
;
_olex2_refinement_description
;
1. Fixed Uiso
 At 1.2 times of:
  All C(H) groups, All C(H,H) groups
 At 1.5 times of:
  All C(H,H,H) groups
2. Restrained distances
 C218-B1 \\sim C2-B1 \\sim C216-B1 \\sim C4-B1 \\sim C214-B1 \\sim C6-B1 \\sim
C122-B3 \\sim C228-B3A ~
 C124-B3 \\sim C120-B3 \\sim C230-B3A \\sim C226-B3A
 with sigma of 0.02
 Cu3-O5 \\sim Cu3A-O5A
 with sigma of 0.02
 Cu3-P6 \\sim Cu3A-P6A
 with sigma of 0.02
 Cu3A-P5A \\sim Cu3-P5
 with sigma of 0.02
 C220-B2 \\sim C61-B2 \\sim C222-B2 \\sim C63-B2 \\sim C65-B2 \\sim C224-B2
 with sigma of 0.02
 C216-C217 \\sim C5-C4 \\sim C7-C6 \\sim C214-C215 \\sim C3-C2 \\sim C219-C218
\\sim C227-C226 \\sim C125-
 C124 \\sim C229-C228 \\sim C123-C122 \\sim C121-C120 \\sim C231-C230 \\sim
C61-C62 \\sim C221-C220
 with sigma of 0.02
 C66-C65 \\sim C224-C225 \\sim C64-C63 \\sim C222-C223 \\sim C61-C62 \\sim
C221-C220
 with sigma of 0.02
 H61a-H60 \\sim H60-H22l
 with sigma of 0.02
3. Uiso/Uaniso restraints and constraints
C5 \\sim C217: within 2A with sigma of 0.02 and sigma for terminal atoms of
0.04 within 2A
C120 \\sim C121 \\sim C122 \\sim C123 \\sim C124 \\sim C125 \\sim B3 \\sim C226
\\sim C227 \\sim C228 \\sim C229 \\sim C230 \\sim C231 \\sim B3A: within 4A
with sigma of 0.02 and sigma for terminal atoms of 0.04 within 4A
C192 \\sim C193 \\sim C190 \\sim C191 \\sim C194 \\sim C195 \\sim C246 \\sim
C247 \\sim C244 \\sim C248 \\sim C249: within 4A with sigma of 0.04 and sigma
for terminal atoms of 0.08 within 4A
P5 \\sim P5A: within 2A with sigma of 0.04 and sigma for terminal atoms of 0.08
within 2A
C223 \\sim C64 \\sim C222 \\sim C63 \\sim C61 \\sim C62 \\sim C221 \\sim C220
\\sim C224 \\sim C65 \\sim C66 \\sim C225 \\sim B2: within 4A with sigma of
0.02 and sigma for terminal atoms of 0.04 within 4A
4. Rigid body (RIGU) restrains
 C120, C121, C123, C124, C125, B3, C226, C227, C228, C229, C230, C231, B3A
 with sigma for 1-2 distances of 0.004 and sigma for 1-3 distances of 0.004
 C190, C191, C192, C193, C194, C195, C244, C245, C246, C247, C248, C249
 with sigma for 1-2 distances of 0.004 and sigma for 1-3 distances of 0.004
 B2, C63, C64, C65, C66, C222, C223, C224, C225
 with sigma for 1-2 distances of 0.004 and sigma for 1-3 distances of 0.004
5. Others
 1*[Sof(C202)+Sof(H202)+Sof(C203)+Sof(H203)+Sof(C204)+Sof(H204)+Sof(C199)+
 Sof(H199)+Sof(C200)+Sof(H200)+Sof(C201)+Sof(H201)]+1*[Sof(C211)+Sof(H211)+
 Sof(C212)+Sof(H212)+Sof(C213)+Sof(H213)]+1*[Sof(C209)+Sof(H209)+Sof(C208)+
 Sof(H208)+Sof(C207)+Sof(H207)+Sof(C206)+Sof(H206)+Sof(C205)+Sof(H205)+
 Sof(C210)+Sof(H210)]=1 with esd of 0.0001
 Sof(H11a)=Sof(Cu3A)=Sof(P5A)=Sof(P6A)=Sof(O5A)=Sof(O6A)=Sof(C226)=Sof(H22a)=
 Sof(H22b)=Sof(C227)=Sof(H22c)=Sof(H22d)=Sof(H22e)=Sof(C228)=Sof(H22f)=
 Sof(H22g)=Sof(C229)=Sof(H22h)=Sof(H22i)=Sof(H22j)=Sof(C230)=Sof(H23a)=
 Sof(H23b)=Sof(C231)=Sof(H23c)=Sof(H23d)=Sof(H23e)=Sof(C232)=Sof(C233)=
 Sof(H233)=Sof(C234)=Sof(H234)=Sof(C235)=Sof(H235)=Sof(C236)=Sof(H236)=
 Sof(C237)=Sof(H237)=Sof(C238)=Sof(C239)=Sof(H239)=Sof(C240)=Sof(H240)=
 Sof(C241)=Sof(H241)=Sof(C242)=Sof(H242)=Sof(C243)=Sof(H243)=Sof(B3A)=1-FVAR(1)
 Sof(H119)=Sof(Cu3)=Sof(P5)=Sof(P6)=Sof(O5)=Sof(O6)=Sof(C120)=Sof(H12a)=
 Sof(H12b)=Sof(C121)=Sof(H12c)=Sof(H12d)=Sof(H12e)=Sof(C122)=Sof(H12f)=
 Sof(H12g)=Sof(C123)=Sof(H12h)=Sof(H12i)=Sof(H12j)=Sof(C124)=Sof(H12k)=
 Sof(H12l)=Sof(C125)=Sof(H12m)=Sof(H12n)=Sof(H12o)=Sof(C126)=Sof(C127)=
 Sof(H127)=Sof(C128)=Sof(H128)=Sof(C129)=Sof(H129)=Sof(C130)=Sof(H130)=
 Sof(C131)=Sof(H131)=Sof(C152)=Sof(C153)=Sof(H153)=Sof(C154)=Sof(H154)=
 Sof(C155)=Sof(H155)=Sof(C156)=Sof(H156)=Sof(C157)=Sof(H157)=Sof(B3)=FVAR(1)
 Sof(C2)=Sof(H2a)=Sof(H2b)=Sof(C3)=Sof(H3a)=Sof(H3b)=Sof(H3c)=Sof(C4)=Sof(H4a)=
 Sof(H4b)=Sof(C5)=Sof(H5a)=Sof(H5b)=Sof(H5c)=Sof(C6)=Sof(H6a)=Sof(H6b)=Sof(C7)=
 Sof(H7a)=Sof(H7b)=Sof(H7c)=1-FVAR(2)
 Sof(C214)=Sof(H21a)=Sof(H21b)=Sof(C215)=Sof(H21c)=Sof(H21d)=Sof(H21e)=
 Sof(C216)=Sof(H21f)=Sof(H21g)=Sof(C217)=Sof(H21h)=Sof(H21i)=Sof(H21j)=
 Sof(C218)=Sof(H21k)=Sof(H21l)=Sof(C219)=Sof(H21m)=Sof(H21n)=Sof(H21o)=FVAR(2)
 Sof(C61)=Sof(H61a)=Sof(H61b)=Sof(C62)=Sof(H62a)=Sof(H62b)=Sof(H62c)=Sof(C63)=
 Sof(H63a)=Sof(H63b)=Sof(C64)=Sof(H64a)=Sof(H64b)=Sof(H64c)=Sof(C65)=Sof(H65a)=
 Sof(H65b)=Sof(C66)=Sof(H66a)=Sof(H66b)=Sof(H66c)=1-FVAR(3)
 Sof(C220)=Sof(H22k)=Sof(H22l)=Sof(C221)=Sof(H22m)=Sof(H22n)=Sof(H22o)=
 Sof(C222)=Sof(H22p)=Sof(H22q)=Sof(C223)=Sof(H22r)=Sof(H22s)=Sof(H22t)=
 Sof(C224)=Sof(H22u)=Sof(H22v)=Sof(C225)=Sof(H22w)=Sof(H22x)=Sof(H22y)=FVAR(3)
 Sof(C248)=Sof(H248)=Sof(C247)=Sof(H247)=Sof(C246)=Sof(H246)=Sof(C245)=
 Sof(H245)=Sof(C244)=Sof(H244)=Sof(C249)=Sof(H249)=1-FVAR(4)
 Sof(C190)=Sof(H190)=Sof(C195)=Sof(H195)=Sof(C194)=Sof(H194)=Sof(C193)=
 Sof(H193)=Sof(C192)=Sof(H192)=Sof(C191)=Sof(H191)=FVAR(4)
 Sof(C202)=Sof(H202)=Sof(C203)=Sof(H203)=Sof(C204)=Sof(H204)=Sof(C199)=
 Sof(H199)=Sof(C200)=Sof(H200)=Sof(C201)=Sof(H201)=FVAR(5)
 Sof(C209)=Sof(H209)=Sof(C208)=Sof(H208)=Sof(C207)=Sof(H207)=Sof(C206)=
 Sof(H206)=Sof(C205)=Sof(H205)=Sof(C210)=Sof(H210)=FVAR(6)
 Sof(C211)=Sof(H211)=Sof(C212)=Sof(H212)=Sof(C213)=Sof(H213)=FVAR(7)
6.a Secondary CH2 refined with riding coordinates:
 C2(H2a,H2b), C4(H4a,H4b), C6(H6a,H6b), C214(H21a,H21b), C216(H21f,H21g),
 C218(H21k,H21l), C61(H61a,H61b), C63(H63a,H63b), C65(H65a,H65b), C220(H22k,
 H22l), C222(H22p,H22q), C224(H22u,H22v), C120(H12a,H12b), C122(H12f,H12g),
 C124(H12k,H12l), C226(H22a,H22b), C228(H22f,H22g), C230(H23a,H23b)
6.b Aromatic/amide H refined with riding coordinates:
 C1(H1), C9(H9), C10(H10), C11(H11), C12(H12), C13(H13), C15(H15), C16(H16),
 C17(H17), C18(H18), C19(H19), C21(H21), C22(H22), C23(H23), C24(H24), C26(H26),
  C27(H27), C29(H29), C30(H30), C31(H31), C32(H32), C35(H35), C36(H36),
 C37(H37), C38(H38), C39(H39), C41(H41), C42(H42), C43(H43), C44(H44), C45(H45),
  C47(H47), C48(H48), C49(H49), C50(H50), C52(H52), C53(H53), C55(H55),
 C56(H56), C57(H57), C58(H58), C60(H60), C68(H68), C69(H69), C70(H70), C71(H71),
  C72(H72), C74(H74), C75(H75), C76(H76), C77(H77), C78(H78), C80(H80),
 C81(H81), C82(H82), C83(H83), C85(H85), C86(H86), C88(H88), C89(H89), C90(H90),
  C91(H91), C94(H94), C95(H95), C96(H96), C97(H97), C98(H98), C100(H100),
 C101(H101), C102(H102), C103(H103), C104(H104), C106(H106), C107(H107),
 C108(H108), C109(H109), C111(H111), C112(H112), C114(H114), C115(H115),
 C116(H116), C117(H117), C119(H119), C119(H11a), C133(H133), C134(H134),
 C135(H135), C136(H136), C137(H137), C139(H139), C140(H140), C141(H141),
 C142(H142), C144(H144), C145(H145), C147(H147), C148(H148), C149(H149),
 C150(H150), C159(H159), C160(H160), C161(H161), C162(H162), C163(H163),
 C165(H165), C166(H166), C167(H167), C168(H168), C170(H170), C171(H171),
 C173(H173), C174(H174), C175(H175), C176(H176), C127(H127), C128(H128),
 C129(H129), C130(H130), C131(H131), C153(H153), C154(H154), C155(H155),
 C156(H156), C157(H157), C233(H233), C234(H234), C235(H235), C236(H236),
 C237(H237), C239(H239), C240(H240), C241(H241), C242(H242), C243(H243),
 C178(H178), C179(H179), C180(H180), C181(H181), C182(H182), C183(H183),
 C184(H184), C185(H185), C186(H186), C187(H187), C188(H188), C189(H189),
 C196(H196), C197(H197), C198(H198), C190(H190), C195(H195), C194(H194),
 C193(H193), C192(H192), C191(H191), C211(H211), C212(H212), C213(H213),
 C248(H248), C247(H247), C246(H246), C245(H245), C244(H244), C249(H249),
 C202(H202), C203(H203), C204(H204), C199(H199), C200(H200), C201(H201),
 C209(H209), C208(H208), C207(H207), C206(H206), C205(H205), C210(H210)
6.c Fitted hexagon refined as free rotating group:
 C190(C195,C194,C193,C192,C191), C248(C247,C246,C245,C244,C249), C202(C203,
 C204,C199,C200,C201), C209(C208,C207,C206,C205,C210)
6.d Idealised Me refined with riding coordinates:
 C221(H22m,H22n,H22o)
6.e Idealised Me refined as rotating group:
 C3(H3a,H3b,H3c), C5(H5a,H5b,H5c), C7(H7a,H7b,H7c), C215(H21c,H21d,H21e),
 C217(H21h,H21i,H21j), C219(H21m,H21n,H21o), C62(H62a,H62b,H62c), C64(H64a,H64b,
 H64c), C66(H66a,H66b,H66c), C223(H22r,H22s,H22t), C225(H22w,H22x,H22y),
 C121(H12c,H12d,H12e), C123(H12h,H12i,H12j), C125(H12m,H12n,H12o), C227(H22c,
 H22d,H22e), C229(H22h,H22i,H22j), C231(H23c,H23d,H23e)
;
_smtbx_masks_void_probe_radius 1.2
_smtbx_masks_void_truncation_radius 1.2
_olex2_date_sample_data_collection 2021-07-01
_olex2_submission_special_instructions 'No special instructions were received'
_oxdiff_exptl_absorpt_empirical_details
;
Empirical correction (ABSPACK) includes:
- Absorption correction using spherical harmonics
- Frame scaling
- Detector area scaling
;
_oxdiff_exptl_absorpt_empirical_full_max 1.772
_oxdiff_exptl_absorpt_empirical_full_min 0.568

loop_
_space_group_symop_operation_xyz
'x, y, z'
'-x, -y, -z'

loop_
_atom_site_label
_atom_site_type_symbol
_atom_site_fract_x
_atom_site_fract_y
_atom_site_fract_z
_atom_site_U_iso_or_equiv
_atom_site_adp_type
_atom_site_occupancy
_atom_site_site_symmetry_order
_atom_site_calc_flag
_atom_site_refinement_flags_posn
_atom_site_refinement_flags_adp
_atom_site_refinement_flags_occupancy
_atom_site_disorder_assembly
_atom_site_disorder_group
Cu1 Cu 0.68311(3) 0.44079(2) 0.20959(2) 0.03590(8) Uani 1 1 d . . . . .
P1 P 0.57924(4) 0.45202(3) 0.27847(2) 0.03018(11) Uani 1 1 d . . . . .
P2 P 0.82439(4) 0.47660(2) 0.17978(2) 0.03039(12) Uani 1 1 d . . . . .
O1 O 0.66498(16) 0.39189(9) 0.16237(7) 0.0535(5) Uani 1 1 d . . . . .
O2 O 0.59191(16) 0.36085(11) 0.11480(8) 0.0663(6) Uani 1 1 d . . . . .
N1 N 0.60021(13) 0.38153(8) 0.31640(7) 0.0308(4) Uani 1 1 d . . . . .
N2 N 0.79635(14) 0.54164(9) 0.13662(6) 0.0337(4) Uani 1 1 d . . . . .
C1 C 0.5980(3) 0.38494(13) 0.15081(10) 0.0524(7) Uani 1 1 d . . . . .
H1 H 0.538718 0.398584 0.170049 0.063 Uiso 1 1 calc R U . . .
C8 C 0.44952(17) 0.47164(11) 0.27918(11) 0.0431(6) Uani 1 1 d . . . . .
C9 C 0.4153(2) 0.48031(12) 0.23467(13) 0.0576(8) Uani 1 1 d . . . . .
H9 H 0.458469 0.474436 0.205142 0.069 Uiso 1 1 calc R U . . .
C10 C 0.3160(3) 0.49788(15) 0.2338(2) 0.0840(14) Uani 1 1 d . . . . .
H10 H 0.292358 0.504142 0.203365 0.101 Uiso 1 1 calc R U . . .
C11 C 0.2530(3) 0.50613(16) 0.2757(2) 0.0920(16) Uani 1 1 d . . . . .
H11 H 0.185986 0.518224 0.274355 0.110 Uiso 1 1 calc R U . . .
C12 C 0.2866(2) 0.49690(14) 0.31984(17) 0.0772(12) Uani 1 1 d . . . . .
H12 H 0.242442 0.502065 0.349239 0.093 Uiso 1 1 calc R U . . .
C13 C 0.38503(19) 0.47997(13) 0.32201(13) 0.0562(7) Uani 1 1 d . . . . .
H13 H 0.407841 0.474164 0.352665 0.067 Uiso 1 1 calc R U . . .
C14 C 0.60226(16) 0.50925(10) 0.30970(8) 0.0318(4) Uani 1 1 d . . . . .
C15 C 0.55028(18) 0.56908(11) 0.30275(9) 0.0387(5) Uani 1 1 d . . . . .
H15 H 0.496612 0.578521 0.285532 0.046 Uiso 1 1 calc R U . . .
C16 C 0.5764(2) 0.61495(12) 0.32084(10) 0.0452(6) Uani 1 1 d . . . . .
H16 H 0.541053 0.655735 0.315653 0.054 Uiso 1 1 calc R U . . .
C17 C 0.65359(19) 0.60150(12) 0.34631(9) 0.0458(6) Uani 1 1 d . . . . .
H17 H 0.670893 0.632904 0.358958 0.055 Uiso 1 1 calc R U . . .
C18 C 0.70600(18) 0.54217(12) 0.35350(9) 0.0423(6) Uani 1 1 d . . . . .
H18 H 0.759035 0.532896 0.371162 0.051 Uiso 1 1 calc R U . . .
C19 C 0.68098(16) 0.49637(11) 0.33489(8) 0.0349(5) Uani 1 1 d . . . . .
H19 H 0.717727 0.455975 0.339351 0.042 Uiso 1 1 calc R U . . .
C20 C 0.54082(15) 0.36071(10) 0.36277(8) 0.0332(5) Uani 1 1 d . . . . .
C21 C 0.55156(18) 0.37902(12) 0.40524(9) 0.0414(5) Uani 1 1 d . . . . .
H21 H 0.599518 0.403862 0.403366 0.050 Uiso 1 1 calc R U . . .
C22 C 0.4932(2) 0.36145(13) 0.45015(10) 0.0513(7) Uani 1 1 d . . . . .
H22 H 0.501930 0.373569 0.479052 0.062 Uiso 1 1 calc R U . . .
C23 C 0.4222(2) 0.32627(13) 0.45292(11) 0.0566(7) Uani 1 1 d . . . . .
H23 H 0.381770 0.314317 0.483680 0.068 Uiso 1 1 calc R U . . .
C24 C 0.41024(19) 0.30863(12) 0.41115(11) 0.0518(7) Uani 1 1 d . . . . .
H24 H 0.360263 0.285177 0.413390 0.062 Uiso 1 1 calc R U . . .
C25 C 0.46963(17) 0.32417(11) 0.36515(10) 0.0401(5) Uani 1 1 d . . . . .
C26 C 0.45669(18) 0.30121(12) 0.32287(11) 0.0461(6) Uani 1 1 d . . . . .
H26 H 0.392796 0.295926 0.321946 0.055 Uiso 1 1 calc R U . . .
C27 C 0.52378(19) 0.28660(12) 0.28509(10) 0.0439(6) Uani 1 1 d . . . . .
H27 H 0.501918 0.271549 0.260932 0.053 Uiso 1 1 calc R U . . .
C28 C 0.62715(17) 0.29105(11) 0.27649(8) 0.0365(5) Uani 1 1 d . . . . .
C29 C 0.6921(2) 0.25107(12) 0.24995(9) 0.0446(6) Uani 1 1 d . . . . .
H29 H 0.668732 0.221133 0.238314 0.054 Uiso 1 1 calc R U . . .
C30 C 0.7899(2) 0.25410(12) 0.24024(10) 0.0484(6) Uani 1 1 d . . . . .
H30 H 0.832743 0.226427 0.222033 0.058 Uiso 1 1 calc R U . . .
C31 C 0.82529(18) 0.29717(13) 0.25689(9) 0.0445(6) Uani 1 1 d . . . . .
H31 H 0.892376 0.299519 0.249931 0.053 Uiso 1 1 calc R U . . .
C32 C 0.76227(16) 0.33710(11) 0.28391(8) 0.0356(5) Uani 1 1 d . . . . .
H32 H 0.786638 0.366060 0.296202 0.043 Uiso 1 1 calc R U . . .
C33 C 0.66336(15) 0.33488(10) 0.29308(8) 0.0310(4) Uani 1 1 d . . . . .
C34 C 0.88204(15) 0.50024(10) 0.22355(7) 0.0285(4) Uani 1 1 d . . . . .
C35 C 0.85192(15) 0.55855(10) 0.23534(8) 0.0300(4) Uani 1 1 d . . . . .
H35 H 0.805911 0.587551 0.218070 0.036 Uiso 1 1 calc R U . . .
C36 C 0.88845(17) 0.57470(11) 0.27206(8) 0.0359(5) Uani 1 1 d . . . . .
H36 H 0.867707 0.614697 0.279691 0.043 Uiso 1 1 calc R U . . .
C37 C 0.95531(17) 0.53243(12) 0.29769(9) 0.0399(5) Uani 1 1 d . . . . .
H37 H 0.980897 0.543583 0.322609 0.048 Uiso 1 1 calc R U . . .
C38 C 0.98443(16) 0.47416(11) 0.28679(9) 0.0378(5) Uani 1 1 d . . . . .
H38 H 1.029357 0.445021 0.304702 0.045 Uiso 1 1 calc R U . . .
C39 C 0.94873(16) 0.45776(10) 0.24997(8) 0.0337(5) Uani 1 1 d . . . . .
H39 H 0.969541 0.417613 0.242634 0.040 Uiso 1 1 calc R U . . .
C40 C 0.92372(19) 0.42807(11) 0.14908(8) 0.0391(5) Uani 1 1 d . . . . .
C41 C 1.0167(2) 0.44296(13) 0.13626(10) 0.0504(7) Uani 1 1 d . . . . .
H41 H 1.029793 0.479706 0.143251 0.060 Uiso 1 1 calc R U . . .
C42 C 1.0909(3) 0.40409(15) 0.11315(11) 0.0651(9) Uani 1 1 d . . . . .
H42 H 1.154284 0.414459 0.104188 0.078 Uiso 1 1 calc R U . . .
C43 C 1.0718(3) 0.35053(15) 0.10339(11) 0.0703(10) Uani 1 1 d . . . . .
H43 H 1.122577 0.323802 0.088090 0.084 Uiso 1 1 calc R U . . .
C44 C 0.9798(3) 0.33540(13) 0.11563(10) 0.0621(9) Uani 1 1 d . . . . .
H44 H 0.967376 0.298433 0.108705 0.074 Uiso 1 1 calc R U . . .
C45 C 0.9050(2) 0.37433(12) 0.13812(9) 0.0474(6) Uani 1 1 d . . . . .
H45 H 0.841429 0.364330 0.146004 0.057 Uiso 1 1 calc R U . . .
C46 C 0.86697(19) 0.56866(11) 0.09749(8) 0.0387(5) Uani 1 1 d . . . . .
C47 C 0.92073(18) 0.60810(11) 0.10707(9) 0.0399(5) Uani 1 1 d . . . . .
H47 H 0.908389 0.618824 0.138791 0.048 Uiso 1 1 calc R U . . .
C48 C 0.9929(2) 0.63235(13) 0.07071(10) 0.0503(6) Uani 1 1 d . . . . .
H48 H 1.029245 0.660031 0.077189 0.060 Uiso 1 1 calc R U . . .
C49 C 1.0110(3) 0.61536(15) 0.02467(11) 0.0654(9) Uani 1 1 d . . . . .
H49 H 1.060871 0.630924 -0.000301 0.078 Uiso 1 1 calc R U . . .
C50 C 0.9571(3) 0.57617(14) 0.01522(10) 0.0667(9) Uani 1 1 d . . . . .
H50 H 0.970824 0.564797 -0.016293 0.080 Uiso 1 1 calc R U . . .
C51 C 0.8828(2) 0.55265(12) 0.05071(9) 0.0531(7) Uani 1 1 d . . . . .
C52 C 0.8229(3) 0.51563(15) 0.03695(10) 0.0679(10) Uani 1 1 d . . . . .
H52 H 0.854170 0.491041 0.013368 0.081 Uiso 1 1 calc R U . . .
C53 C 0.7304(3) 0.51209(15) 0.05329(12) 0.0687(10) Uani 1 1 d . . . . .
H53 H 0.702729 0.486343 0.039222 0.082 Uiso 1 1 calc R U . . .
C54 C 0.6659(2) 0.54297(12) 0.09029(10) 0.0515(7) Uani 1 1 d . . . . .
C55 C 0.5668(3) 0.55643(14) 0.08798(13) 0.0646(9) Uani 1 1 d . . . . .
H55 H 0.543658 0.546120 0.061895 0.078 Uiso 1 1 calc R U . . .
C56 C 0.5027(2) 0.58409(13) 0.12246(13) 0.0638(9) Uani 1 1 d . . . . .
H56 H 0.436229 0.593816 0.119443 0.077 Uiso 1 1 calc R U . . .
C57 C 0.5342(2) 0.59801(12) 0.16176(11) 0.0486(6) Uani 1 1 d . . . . .
H57 H 0.489503 0.616227 0.186133 0.058 Uiso 1 1 calc R U . . .
C58 C 0.63163(18) 0.58500(10) 0.16499(9) 0.0376(5) Uani 1 1 d . . . . .
H58 H 0.653745 0.594839 0.191596 0.045 Uiso 1 1 calc R U . . .
C59 C 0.69744(18) 0.55776(10) 0.12987(8) 0.0365(5) Uani 1 1 d . . . . .
B1 B 0.4978(2) 0.35308(16) 0.09438(13) 0.0567(8) Uani 1 1 d D . . . .
C2 C 0.4238(4) 0.4147(3) 0.1044(2) 0.0582(17) Uani 0.528(5) 1 d D . P A 1
H2A H 0.400267 0.410726 0.140502 0.070 Uiso 0.528(5) 1 calc R U P A 1
H2B H 0.457238 0.451489 0.092600 0.070 Uiso 0.528(5) 1 calc R U P A 1
C3 C 0.3386(4) 0.4229(4) 0.0768(3) 0.080(2) Uani 0.528(5) 1 d D . P A 1
H3A H 0.362339 0.426213 0.041139 0.120 Uiso 0.528(5) 1 calc R U P A 1
H3B H 0.294514 0.460757 0.082217 0.120 Uiso 0.528(5) 1 calc R U P A 1
H3C H 0.304448 0.386992 0.089392 0.120 Uiso 0.528(5) 1 calc R U P A 1
C4 C 0.5387(5) 0.3486(3) 0.0408(3) 0.067(2) Uani 0.528(5) 1 d D . P A 1
H4A H 0.486029 0.344152 0.024218 0.080 Uiso 0.528(5) 1 calc R U P A 1
H4B H 0.587322 0.310675 0.040630 0.080 Uiso 0.528(5) 1 calc R U P A 1
C5 C 0.5855(8) 0.4048(5) 0.0108(4) 0.081(3) Uani 0.528(5) 1 d D U P A 1
H5A H 0.540840 0.443026 0.014641 0.122 Uiso 0.528(5) 1 calc R U P A 1
H5B H 0.600622 0.402447 -0.024394 0.122 Uiso 0.528(5) 1 calc R U P A 1
H5C H 0.645025 0.404995 0.023102 0.122 Uiso 0.528(5) 1 calc R U P A 1
C6 C 0.4532(5) 0.2932(3) 0.1338(3) 0.077(2) Uani 0.528(5) 1 d D . P A 1
H6A H 0.439627 0.302407 0.167575 0.092 Uiso 0.528(5) 1 calc R U P A 1
H6B H 0.390625 0.290763 0.124869 0.092 Uiso 0.528(5) 1 calc R U P A 1
C7 C 0.5129(8) 0.2316(4) 0.1363(5) 0.088(4) Uani 0.528(5) 1 d D . P A 1
H7A H 0.538085 0.224935 0.102477 0.131 Uiso 0.528(5) 1 calc R U P A 1
H7B H 0.473505 0.199442 0.154184 0.131 Uiso 0.528(5) 1 calc R U P A 1
H7C H 0.566762 0.229273 0.153813 0.131 Uiso 0.528(5) 1 calc R U P A 1
C214 C 0.5143(4) 0.2788(3) 0.0998(2) 0.0505(17) Uani 0.472(5) 1 d D . P A 2
H21A H 0.465304 0.267268 0.084599 0.061 Uiso 0.472(5) 1 calc R U P A 2
H21B H 0.578788 0.265246 0.081805 0.061 Uiso 0.472(5) 1 calc R U P A 2
C215 C 0.5068(11) 0.2455(5) 0.1547(4) 0.074(3) Uani 0.472(5) 1 d D . P A 2
H21C H 0.515255 0.200588 0.157116 0.111 Uiso 0.472(5) 1 calc R U P A 2
H21D H 0.443302 0.259337 0.172664 0.111 Uiso 0.472(5) 1 calc R U P A 2
H21E H 0.557178 0.255489 0.169424 0.111 Uiso 0.472(5) 1 calc R U P A 2
C216 C 0.5116(6) 0.3881(5) 0.0344(2) 0.067(2) Uani 0.472(5) 1 d D . P A 2
H21F H 0.468463 0.372621 0.018053 0.080 Uiso 0.472(5) 1 calc R U P A 2
H21G H 0.489227 0.433072 0.032265 0.080 Uiso 0.472(5) 1 calc R U P A 2
C217 C 0.6137(8) 0.3798(6) 0.0047(4) 0.068(3) Uani 0.472(5) 1 d D U P A 2
H21H H 0.613561 0.404637 -0.029201 0.102 Uiso 0.472(5) 1 calc R U P A 2
H21I H 0.634604 0.335913 0.003336 0.102 Uiso 0.472(5) 1 calc R U P A 2
H21J H 0.658055 0.393606 0.020864 0.102 Uiso 0.472(5) 1 calc R U P A 2
C218 C 0.3947(5) 0.3762(3) 0.1221(3) 0.0634(19) Uani 0.472(5) 1 d D . P A 2
H21K H 0.347777 0.355657 0.112558 0.076 Uiso 0.472(5) 1 calc R U P A 2
H21L H 0.394756 0.360509 0.158191 0.076 Uiso 0.472(5) 1 calc R U P A 2
C219 C 0.3555(5) 0.4465(3) 0.1140(3) 0.077(3) Uani 0.472(5) 1 d D . P A 2
H21M H 0.352578 0.463212 0.078633 0.116 Uiso 0.472(5) 1 calc R U P A 2
H21N H 0.398302 0.467864 0.125110 0.116 Uiso 0.472(5) 1 calc R U P A 2
H21O H 0.290631 0.452860 0.133310 0.116 Uiso 0.472(5) 1 calc R U P A 2
Cu2 Cu 0.42502(2) 0.11788(2) 0.85924(2) 0.02990(8) Uani 1 1 d . . . . .
P3 P 0.29766(4) 0.12782(3) 0.91887(2) 0.02816(11) Uani 1 1 d . . . . .
P4 P 0.56223(4) 0.16045(2) 0.84191(2) 0.02657(11) Uani 1 1 d . . . . .
O3 O 0.43602(15) 0.07565(8) 0.80254(6) 0.0472(4) Uani 1 1 d . . . . .
O4 O 0.39133(15) 0.03444(10) 0.74980(7) 0.0584(5) Uani 1 1 d . . . . .
N3 N 0.30836(13) 0.05774(9) 0.95885(7) 0.0317(4) Uani 1 1 d . . . . .
N4 N 0.53471(12) 0.22741(8) 0.80079(6) 0.0282(4) Uani 1 1 d . . . . .
C60 C 0.38447(18) 0.04927(13) 0.79282(9) 0.0443(6) Uani 1 1 d . . . . .
H60 H 0.332449 0.037096 0.817891 0.053 Uiso 1 1 calc DR U . . .
C67 C 0.17563(15) 0.14089(10) 0.90441(8) 0.0296(4) Uani 1 1 d . . . . .
C68 C 0.16568(16) 0.13472(11) 0.85738(9) 0.0357(5) Uani 1 1 d . . . . .
H68 H 0.221185 0.128861 0.833027 0.043 Uiso 1 1 calc R U . . .
C69 C 0.07451(18) 0.13714(13) 0.84621(10) 0.0452(6) Uani 1 1 d . . . . .
H69 H 0.067896 0.132388 0.814290 0.054 Uiso 1 1 calc R U . . .
C70 C -0.00610(18) 0.14636(14) 0.88098(11) 0.0490(6) Uani 1 1 d . . . . .
H70 H -0.068174 0.147597 0.873127 0.059 Uiso 1 1 calc R U . . .
C71 C 0.00269(17) 0.15386(12) 0.92752(10) 0.0442(6) Uani 1 1 d . . . . .
H71 H -0.053283 0.160970 0.951328 0.053 Uiso 1 1 calc R U . . .
C72 C 0.09330(16) 0.15096(11) 0.93918(9) 0.0363(5) Uani 1 1 d . . . . .
H72 H 0.099344 0.155874 0.971143 0.044 Uiso 1 1 calc R U . . .
C73 C 0.29682(16) 0.18466(11) 0.95605(8) 0.0335(5) Uani 1 1 d . . . . .
C74 C 0.36888(17) 0.17364(13) 0.98587(8) 0.0413(5) Uani 1 1 d . . . . .
H74 H 0.412169 0.135594 0.988722 0.050 Uiso 1 1 calc R U . . .
C75 C 0.37730(19) 0.21795(15) 1.01121(9) 0.0486(7) Uani 1 1 d . . . . .
H75 H 0.425372 0.209761 1.031944 0.058 Uiso 1 1 calc R U . . .
C76 C 0.3163(2) 0.27378(14) 1.00647(9) 0.0516(7) Uani 1 1 d . . . . .
H76 H 0.322974 0.304254 1.023520 0.062 Uiso 1 1 calc R U . . .
C77 C 0.2452(2) 0.28556(13) 0.97686(9) 0.0495(6) Uani 1 1 d . . . . .
H77 H 0.202893 0.324015 0.973736 0.059 Uiso 1 1 calc R U . . .
C78 C 0.23568(19) 0.24103(11) 0.95168(8) 0.0394(5) Uani 1 1 d . . . . .
H78 H 0.186935 0.249325 0.931333 0.047 Uiso 1 1 calc R U . . .
C79 C 0.23616(15) 0.03908(10) 1.00058(8) 0.0320(4) Uani 1 1 d . . . . .
C80 C 0.22859(19) 0.06029(12) 1.04421(9) 0.0422(5) Uani 1 1 d . . . . .
H80 H 0.271669 0.086701 1.046168 0.051 Uiso 1 1 calc R U . . .
C81 C 0.1589(2) 0.04338(13) 1.08495(9) 0.0484(6) Uani 1 1 d . . . . .
H81 H 0.155406 0.057500 1.114748 0.058 Uiso 1 1 calc R U . . .
C82 C 0.0956(2) 0.00642(12) 1.08204(10) 0.0474(6) Uani 1 1 d . . . . .
H82 H 0.048303 -0.005628 1.109944 0.057 Uiso 1 1 calc R U . . .
C83 C 0.10027(18) -0.01327(12) 1.03874(10) 0.0433(6) Uani 1 1 d . . . . .
H83 H 0.054554 -0.037926 1.036851 0.052 Uiso 1 1 calc R U . . .
C84 C 0.17062(16) 0.00196(10) 0.99718(9) 0.0349(5) Uani 1 1 d . . . . .
C85 C 0.1737(2) -0.02396(11) 0.95351(9) 0.0426(5) Uani 1 1 d . . . . .
H85 H 0.113650 -0.029940 0.947246 0.051 Uiso 1 1 calc R U . . .
C86 C 0.2519(2) -0.04019(12) 0.92142(10) 0.0507(7) Uani 1 1 d . . . . .
H86 H 0.240818 -0.057536 0.895588 0.061 Uiso 1 1 calc R U . . .
C87 C 0.3517(2) -0.03453(12) 0.92120(10) 0.0511(7) Uani 1 1 d . . . . .
C88 C 0.4268(3) -0.07515(15) 0.89907(13) 0.0845(13) Uani 1 1 d . . . . .
H88 H 0.412377 -0.107051 0.885884 0.101 Uiso 1 1 calc R U . . .
C89 C 0.5245(3) -0.0676(2) 0.89679(15) 0.0998(18) Uani 1 1 d . . . . .
H89 H 0.575017 -0.094438 0.881431 0.120 Uiso 1 1 calc R U . . .
C90 C 0.5470(3) -0.0233(2) 0.91590(15) 0.0921(16) Uani 1 1 d . . . . .
H90 H 0.612631 -0.019292 0.913846 0.111 Uiso 1 1 calc R U . . .
C91 C 0.47565(19) 0.01565(16) 0.93818(11) 0.0622(9) Uani 1 1 d . . . . .
H91 H 0.491662 0.046231 0.952248 0.075 Uiso 1 1 calc R U . . .
C92 C 0.37863(17) 0.01054(12) 0.94030(9) 0.0423(6) Uani 1 1 d . . . . .
C93 C 0.60382(14) 0.18168(10) 0.89242(7) 0.0284(4) Uani 1 1 d . . . . .
C94 C 0.56370(15) 0.23730(10) 0.90729(8) 0.0310(4) Uani 1 1 d . . . . .
H94 H 0.518851 0.266120 0.889114 0.037 Uiso 1 1 calc R U . . .
C95 C 0.58869(16) 0.25100(11) 0.94845(8) 0.0340(5) Uani 1 1 d . . . . .
H95 H 0.561483 0.289308 0.958055 0.041 Uiso 1 1 calc R U . . .
C96 C 0.65310(17) 0.20907(11) 0.97556(8) 0.0376(5) Uani 1 1 d . . . . .
H96 H 0.670142 0.218533 1.003725 0.045 Uiso 1 1 calc R U . . .
C97 C 0.69262(18) 0.15324(12) 0.96144(9) 0.0402(5) Uani 1 1 d . . . . .
H97 H 0.736455 0.124266 0.980164 0.048 Uiso 1 1 calc R U . . .
C98 C 0.66850(16) 0.13936(11) 0.92001(8) 0.0349(5) Uani 1 1 d . . . . .
H98 H 0.696037 0.101063 0.910456 0.042 Uiso 1 1 calc R U . . .
C99 C 0.67268(15) 0.11763(10) 0.81374(8) 0.0310(4) Uani 1 1 d . . . . .
C100 C 0.66770(18) 0.06038(11) 0.80396(9) 0.0379(5) Uani 1 1 d . . . . .
H100 H 0.607475 0.045713 0.810352 0.045 Uiso 1 1 calc R U . . .
C101 C 0.7515(2) 0.02447(13) 0.78471(10) 0.0477(6) Uani 1 1 d . . . . .
H101 H 0.748228 -0.014890 0.778555 0.057 Uiso 1 1 calc R U . . .
C102 C 0.83850(19) 0.04594(13) 0.77467(9) 0.0484(6) Uani 1 1 d . . . . .
H102 H 0.895096 0.021428 0.761465 0.058 Uiso 1 1 calc R U . . .
C103 C 0.84409(17) 0.10299(13) 0.78368(9) 0.0454(6) Uani 1 1 d . . . . .
H103 H 0.904333 0.117795 0.776281 0.054 Uiso 1 1 calc R U . . .
C104 C 0.76168(16) 0.13882(12) 0.80356(8) 0.0379(5) Uani 1 1 d . . . . .
H104 H 0.765928 0.177736 0.810223 0.045 Uiso 1 1 calc R U . . .
C105 C 0.43791(15) 0.24068(10) 0.78920(8) 0.0291(4) Uani 1 1 d . . . . .
C106 C 0.36382(15) 0.26600(10) 0.82213(8) 0.0308(4) Uani 1 1 d . . . . .
H106 H 0.378174 0.276695 0.850445 0.037 Uiso 1 1 calc R U . . .
C107 C 0.26875(16) 0.27582(11) 0.81394(9) 0.0367(5) Uani 1 1 d . . . . .
H107 H 0.218490 0.293458 0.836474 0.044 Uiso 1 1 calc R U . . .
C108 C 0.24747(17) 0.25989(12) 0.77304(9) 0.0418(5) Uani 1 1 d . . . . .
H108 H 0.182562 0.266204 0.767484 0.050 Uiso 1 1 calc R U . . .
C109 C 0.32112(18) 0.23473(12) 0.74022(9) 0.0413(5) Uani 1 1 d . . . . .
H109 H 0.305897 0.223564 0.712316 0.050 Uiso 1 1 calc R U . . .
C110 C 0.41776(16) 0.22526(10) 0.74710(8) 0.0333(5) Uani 1 1 d . . . . .
C111 C 0.49306(19) 0.20138(12) 0.70992(9) 0.0426(6) Uani 1 1 d . . . . .
H111 H 0.475869 0.173816 0.693221 0.051 Uiso 1 1 calc R U . . .
C112 C 0.58319(19) 0.21385(12) 0.69675(9) 0.0428(6) Uani 1 1 d . . . . .
H112 H 0.621425 0.195652 0.670561 0.051 Uiso 1 1 calc R U . . .
C113 C 0.63085(16) 0.25189(11) 0.71738(9) 0.0375(5) Uani 1 1 d . . . . .
C114 C 0.70590(19) 0.28154(13) 0.68687(10) 0.0488(6) Uani 1 1 d . . . . .
H114 H 0.724936 0.275897 0.653582 0.059 Uiso 1 1 calc R U . . .
C115 C 0.7527(2) 0.31862(14) 0.70395(11) 0.0546(7) Uani 1 1 d . . . . .
H115 H 0.802535 0.338709 0.682289 0.065 Uiso 1 1 calc R U . . .
C116 C 0.72746(18) 0.32673(12) 0.75248(10) 0.0470(6) Uani 1 1 d . . . . .
H116 H 0.759532 0.352402 0.764266 0.056 Uiso 1 1 calc R U . . .
C117 C 0.65459(16) 0.29688(11) 0.78385(9) 0.0377(5) Uani 1 1 d . . . . .
H117 H 0.637537 0.301736 0.817392 0.045 Uiso 1 1 calc R U . . .
C118 C 0.60656(15) 0.26002(10) 0.76656(8) 0.0321(4) Uani 1 1 d . . . . .
B2 B 0.3136(3) 0.00051(19) 0.73528(14) 0.0653(9) Uani 1 1 d D U . . .
C61 C 0.2088(3) 0.0268(3) 0.7631(2) 0.0913(15) Uani 0.845(4) 1 d D U P B 1
H61A H 0.206574 0.012541 0.799467 0.110 Uiso 0.845(4) 1 calc DR U P B 1
H61B H 0.200311 0.072730 0.755476 0.110 Uiso 0.845(4) 1 calc R U P B 1
C62 C 0.1264(3) 0.0063(3) 0.7480(3) 0.120(2) Uani 0.845(4) 1 d D U P B 1
H62A H 0.065603 0.020704 0.767975 0.181 Uiso 0.845(4) 1 calc R U P B 1
H62B H 0.136175 -0.039171 0.753610 0.181 Uiso 0.845(4) 1 calc R U P B 1
H62C H 0.123886 0.023898 0.712687 0.181 Uiso 0.845(4) 1 calc R U P B 1
C63 C 0.3283(3) 0.02319(17) 0.67526(14) 0.0586(9) Uani 0.845(4) 1 d D U P B 1
H63A H 0.395163 0.006615 0.661948 0.070 Uiso 0.845(4) 1 calc R U P B 1
H63B H 0.284618 0.003507 0.662584 0.070 Uiso 0.845(4) 1 calc R U P B 1
C64 C 0.3115(4) 0.0926(2) 0.65333(19) 0.0822(14) Uani 0.845(4) 1 d D U P B 1
H64A H 0.324750 0.099496 0.616927 0.123 Uiso 0.845(4) 1 calc R U P B 1
H64B H 0.354619 0.113239 0.664938 0.123 Uiso 0.845(4) 1 calc R U P B 1
H64C H 0.244326 0.109721 0.664018 0.123 Uiso 0.845(4) 1 calc R U P B 1
C65 C 0.3427(3) -0.07212(19) 0.75503(17) 0.0715(11) Uani 0.845(4) 1 d D U P B 1
H65A H 0.335797 -0.080456 0.791773 0.086 Uiso 0.845(4) 1 calc R U P B 1
H65B H 0.296538 -0.094133 0.746501 0.086 Uiso 0.845(4) 1 calc R U P B 1
C66 C 0.4451(3) -0.0993(2) 0.73441(19) 0.0734(12) Uani 0.845(4) 1 d D U P B 1
H66A H 0.451562 -0.094132 0.698243 0.110 Uiso 0.845(4) 1 calc R U P B 1
H66B H 0.457616 -0.143580 0.749569 0.110 Uiso 0.845(4) 1 calc R U P B 1
H66C H 0.491622 -0.077598 0.742221 0.110 Uiso 0.845(4) 1 calc R U P B 1
C220 C 0.2300(13) -0.0251(11) 0.7794(8) 0.087(4) Uani 0.155(4) 1 d D U P B 2
H22K H 0.230105 -0.067970 0.775673 0.104 Uiso 0.155(4) 1 calc R U P B 2
H22L H 0.256443 -0.029709 0.810379 0.104 Uiso 0.155(4) 1 calc DR U P B 2
C221 C 0.1258(15) 0.0001(13) 0.7918(10) 0.082(5) Uani 0.155(4) 1 d D U P B 2
H22M H 0.115616 0.045004 0.778681 0.124 Uiso 0.155(4) 1 calc R U P B 2
H22N H 0.106441 -0.008266 0.828027 0.124 Uiso 0.155(4) 1 calc R U P B 2
H22O H 0.087003 -0.019910 0.776889 0.124 Uiso 0.155(4) 1 calc R U P B 2
C222 C 0.264(2) 0.0356(11) 0.6887(9) 0.096(4) Uani 0.155(4) 1 d D U P B 2
H22P H 0.308667 0.031816 0.657487 0.115 Uiso 0.155(4) 1 calc R U P B 2
H22Q H 0.205459 0.017754 0.688822 0.115 Uiso 0.155(4) 1 calc R U P B 2
C223 C 0.237(2) 0.1020(12) 0.6930(13) 0.105(6) Uani 0.155(4) 1 d D U P B 2
H22R H 0.222469 0.127611 0.660966 0.158 Uiso 0.155(4) 1 calc R U P B 2
H22S H 0.290913 0.115675 0.702160 0.158 Uiso 0.155(4) 1 calc R U P B 2
H22T H 0.180078 0.106478 0.718601 0.158 Uiso 0.155(4) 1 calc R U P B 2
C224 C 0.3894(19) -0.0617(11) 0.7275(11) 0.087(4) Uani 0.155(4) 1 d D U P B 2
H22U H 0.350497 -0.091667 0.723459 0.105 Uiso 0.155(4) 1 calc R U P B 2
H22V H 0.430525 -0.050196 0.694984 0.105 Uiso 0.155(4) 1 calc R U P B 2
C225 C 0.457(2) -0.0982(15) 0.7630(12) 0.103(7) Uani 0.155(4) 1 d D U P B 2
H22W H 0.488338 -0.136849 0.752419 0.155 Uiso 0.155(4) 1 calc R U P B 2
H22X H 0.421087 -0.107858 0.796715 0.155 Uiso 0.155(4) 1 calc R U P B 2
H22Y H 0.506966 -0.073374 0.762961 0.155 Uiso 0.155(4) 1 calc R U P B 2
N5 N 0.84545(15) 0.11155(8) 0.54414(7) 0.0362(4) Uani 1 1 d . . . . .
N6 N 1.03280(14) 0.27827(9) 0.36408(9) 0.0472(5) Uani 1 1 d . . . . .
C119 C 1.0192(2) 0.27511(13) 0.53799(11) 0.0516(6) Uani 1 1 d . . . . .
H119 H 0.965541 0.262256 0.561521 0.062 Uiso 0.538(3) 1 calc R U P C 1
H11A H 1.077704 0.269572 0.515483 0.062 Uiso 0.462(3) 1 calc R U P C 2
C132 C 0.76213(16) 0.15630(10) 0.45614(7) 0.0325(5) Uani 1 1 d . . . . .
C133 C 0.79602(16) 0.10013(11) 0.44078(8) 0.0345(5) Uani 1 1 d . . . . .
H133 H 0.843568 0.070901 0.456756 0.041 Uiso 1 1 calc R U . . .
C134 C 0.76109(16) 0.08655(11) 0.40250(8) 0.0360(5) Uani 1 1 d . . . . .
H134 H 0.784271 0.047960 0.392646 0.043 Uiso 1 1 calc R U . . .
C135 C 0.69265(17) 0.12888(12) 0.37859(9) 0.0395(5) Uani 1 1 d . . . . .
H135 H 0.668618 0.119360 0.352433 0.047 Uiso 1 1 calc R U . . .
C136 C 0.65925(17) 0.18511(12) 0.39281(9) 0.0406(5) Uani 1 1 d . . . . .
H136 H 0.612699 0.214383 0.376121 0.049 Uiso 1 1 calc R U . . .
C137 C 0.69341(16) 0.19909(11) 0.43143(8) 0.0361(5) Uani 1 1 d . . . . .
H137 H 0.670003 0.237799 0.441047 0.043 Uiso 1 1 calc R U . . .
C138 C 0.77556(18) 0.08069(10) 0.58088(8) 0.0377(5) Uani 1 1 d . . . . .
C139 C 0.72430(19) 0.04217(11) 0.56767(9) 0.0426(6) Uani 1 1 d . . . . .
H139 H 0.739029 0.034322 0.534941 0.051 Uiso 1 1 calc R U . . .
C140 C 0.6519(2) 0.01493(13) 0.60139(10) 0.0501(6) Uani 1 1 d . . . . .
H140 H 0.618015 -0.011829 0.591983 0.060 Uiso 1 1 calc R U . . .
C141 C 0.6294(2) 0.02701(14) 0.64898(11) 0.0561(7) Uani 1 1 d . . . . .
H141 H 0.578971 0.009280 0.672131 0.067 Uiso 1 1 calc R U . . .
C142 C 0.6804(2) 0.06474(13) 0.66248(10) 0.0522(7) Uani 1 1 d . . . . .
H142 H 0.664056 0.073000 0.695079 0.063 Uiso 1 1 calc R U . . .
C143 C 0.7557(2) 0.09137(11) 0.62961(9) 0.0423(6) Uani 1 1 d . . . . .
C144 C 0.8105(2) 0.12731(12) 0.64770(9) 0.0491(6) Uani 1 1 d . . . . .
H144 H 0.776559 0.147122 0.673879 0.059 Uiso 1 1 calc R U . . .
C145 C 0.9017(2) 0.13607(12) 0.63239(9) 0.0496(7) Uani 1 1 d . . . . .
H145 H 0.924694 0.161220 0.649088 0.060 Uiso 1 1 calc R U . . .
C146 C 0.9713(2) 0.11198(11) 0.59315(9) 0.0417(5) Uani 1 1 d . . . . .
C147 C 1.0700(2) 0.10266(12) 0.59616(10) 0.0511(7) Uani 1 1 d . . . . .
H147 H 1.089756 0.112476 0.623458 0.061 Uiso 1 1 calc R U . . .
C148 C 1.1388(2) 0.07967(13) 0.56058(11) 0.0546(7) Uani 1 1 d . . . . .
H148 H 1.205223 0.073889 0.563342 0.065 Uiso 1 1 calc R U . . .
C149 C 1.1108(2) 0.06496(12) 0.52067(11) 0.0503(6) Uani 1 1 d . . . . .
H149 H 1.158108 0.048742 0.496168 0.060 Uiso 1 1 calc R U . . .
C150 C 1.01376(19) 0.07389(11) 0.51644(9) 0.0420(5) Uani 1 1 d . . . . .
H150 H 0.994825 0.063611 0.489105 0.050 Uiso 1 1 calc R U . . .
C151 C 0.94424(19) 0.09783(10) 0.55208(8) 0.0377(5) Uani 1 1 d . . . . .
C158 C 1.03155(18) 0.15179(12) 0.36898(12) 0.0505(7) Uani 1 1 d . . . . .
C159 C 1.08393(19) 0.09193(12) 0.37458(12) 0.0527(7) Uani 1 1 d . . . . .
H159 H 1.135629 0.081159 0.393239 0.063 Uiso 1 1 calc R U . . .
C160 C 1.0609(2) 0.04835(13) 0.35315(12) 0.0559(7) Uani 1 1 d . . . . .
H160 H 1.096420 0.007570 0.357588 0.067 Uiso 1 1 calc R U . . .
C161 C 0.9869(2) 0.06338(13) 0.32528(11) 0.0525(7) Uani 1 1 d . . . . .
H161 H 0.972536 0.033391 0.309988 0.063 Uiso 1 1 calc R U . . .
C162 C 0.93365(18) 0.12241(13) 0.31977(11) 0.0481(6) Uani 1 1 d . . . . .
H162 H 0.882405 0.132838 0.300833 0.058 Uiso 1 1 calc R U . . .
C163 C 0.95493(18) 0.16626(12) 0.34179(11) 0.0477(6) Uani 1 1 d . . . . .
H163 H 0.917345 0.206401 0.338442 0.057 Uiso 1 1 calc R U . . .
C164 C 1.09293(17) 0.29874(11) 0.31770(11) 0.0451(6) Uani 1 1 d . . . . .
C165 C 1.08246(19) 0.28085(12) 0.27501(12) 0.0515(7) Uani 1 1 d . . . . .
H165 H 1.033781 0.256586 0.276780 0.062 Uiso 1 1 calc R U . . .
C166 C 1.1412(2) 0.29756(13) 0.23006(13) 0.0572(7) Uani 1 1 d . . . . .
H166 H 1.132347 0.285423 0.201195 0.069 Uiso 1 1 calc R U . . .
C167 C 1.2128(2) 0.33199(14) 0.22757(13) 0.0593(7) Uani 1 1 d . . . . .
H167 H 1.253713 0.343578 0.196906 0.071 Uiso 1 1 calc R U . . .
C168 C 1.22492(19) 0.34956(13) 0.26940(13) 0.0546(7) Uani 1 1 d . . . . .
H168 H 1.275342 0.372637 0.267202 0.066 Uiso 1 1 calc R U . . .
C169 C 1.16499(17) 0.33444(11) 0.31547(11) 0.0463(6) Uani 1 1 d . . . . .
C170 C 1.17830(19) 0.35682(13) 0.35764(12) 0.0521(7) Uani 1 1 d . . . . .
H170 H 1.242453 0.361357 0.358768 0.062 Uiso 1 1 calc R U . . .
C171 C 1.1115(2) 0.37189(14) 0.39518(12) 0.0563(7) Uani 1 1 d . . . . .
H171 H 1.133598 0.386663 0.419422 0.068 Uiso 1 1 calc R U . . .
C172 C 1.0079(2) 0.36834(13) 0.40343(11) 0.0524(7) Uani 1 1 d . . . . .
C173 C 0.9434(2) 0.40915(15) 0.42931(13) 0.0648(8) Uani 1 1 d . . . . .
H173 H 0.967093 0.439122 0.440773 0.078 Uiso 1 1 calc R U . . .
C174 C 0.8452(3) 0.40667(17) 0.43858(14) 0.0772(11) Uani 1 1 d . . . . .
H174 H 0.802496 0.435120 0.456098 0.093 Uiso 1 1 calc R U . . .
C175 C 0.8089(2) 0.36345(17) 0.42267(14) 0.0711(10) Uani 1 1 d . . . . .
H175 H 0.741625 0.361701 0.429540 0.085 Uiso 1 1 calc R U . . .
C176 C 0.87124(19) 0.32259(14) 0.39660(12) 0.0561(8) Uani 1 1 d . . . . .
H176 H 0.846730 0.293140 0.384933 0.067 Uiso 1 1 calc R U . . .
C177 C 0.97032(18) 0.32472(12) 0.38748(11) 0.0475(6) Uani 1 1 d . . . . .
Cu3 Cu 0.96886(11) 0.21173(7) 0.46849(5) 0.0298(2) Uani 0.538(3) 1 d D . P C 1
P5 P 0.8278(3) 0.1780(3) 0.5008(2) 0.0254(6) Uani 0.538(3) 1 d D U P C 1
P6 P 1.06104(16) 0.20387(11) 0.39449(8) 0.0282(4) Uani 0.538(3) 1 d D . P C 1
O5 O 1.0387(3) 0.25915(17) 0.49778(14) 0.0552(10) Uani 0.538(3) 1 d D . P C 1
O6 O 1.0723(3) 0.30949(18) 0.54802(15) 0.0561(10) Uani 0.538(3) 1 d . . P C 1
C120 C 0.9787(5) 0.3953(4) 0.5967(3) 0.0872(18) Uani 0.538(3) 1 d D U P C 1
H12A H 0.957054 0.403571 0.630587 0.105 Uiso 0.538(3) 1 calc R U P C 1
H12B H 1.014703 0.429011 0.577067 0.105 Uiso 0.538(3) 1 calc R U P C 1
C121 C 0.8925(6) 0.3992(4) 0.5743(3) 0.092(2) Uani 0.538(3) 1 d D U P C 1
H12C H 0.912114 0.395094 0.539488 0.138 Uiso 0.538(3) 1 calc R U P C 1
H12D H 0.851743 0.439357 0.575641 0.138 Uiso 0.538(3) 1 calc R U P C 1
H12E H 0.856269 0.365659 0.592678 0.138 Uiso 0.538(3) 1 calc R U P C 1
C122 C 1.0174(5) 0.2716(3) 0.6439(2) 0.0697(15) Uani 0.538(3) 1 d D U P C 1
H12F H 0.950183 0.269742 0.641072 0.084 Uiso 0.538(3) 1 calc R U P C 1
H12G H 1.057211 0.231966 0.638145 0.084 Uiso 0.538(3) 1 calc R U P C 1
C123 C 1.0201(5) 0.2778(4) 0.6959(3) 0.080(2) Uani 0.538(3) 1 d D U P C 1
H12H H 0.989608 0.319563 0.700290 0.119 Uiso 0.538(3) 1 calc R U P C 1
H12I H 1.087216 0.270832 0.701369 0.119 Uiso 0.538(3) 1 calc R U P C 1
H12J H 0.985071 0.246938 0.719897 0.119 Uiso 0.538(3) 1 calc R U P C 1
C124 C 1.1632(4) 0.3353(3) 0.6060(2) 0.0677(15) Uani 0.538(3) 1 d D U P C 1
H12K H 1.183161 0.370811 0.579861 0.081 Uiso 0.538(3) 1 calc R U P C 1
H12L H 1.160099 0.346321 0.638539 0.081 Uiso 0.538(3) 1 calc R U P C 1
C125 C 1.2402(5) 0.2807(4) 0.6023(3) 0.0791(19) Uani 0.538(3) 1 d D U P C 1
H12M H 1.243909 0.268511 0.570587 0.119 Uiso 0.538(3) 1 calc R U P C 1
H12N H 1.225037 0.246079 0.629837 0.119 Uiso 0.538(3) 1 calc R U P C 1
H12O H 1.302301 0.291769 0.604110 0.119 Uiso 0.538(3) 1 calc R U P C 1
C126 C 0.7321(5) 0.2281(4) 0.5316(3) 0.0307(16) Uani 0.538(3) 1 d . . P C 1
C127 C 0.7492(5) 0.2845(2) 0.53697(19) 0.0371(11) Uani 0.538(3) 1 d . . P C 1
H127 H 0.811857 0.295682 0.525793 0.045 Uiso 0.538(3) 1 calc R U P C 1
C128 C 0.6758(6) 0.3252(3) 0.5586(2) 0.0509(14) Uani 0.538(3) 1 d . . P C 1
H128 H 0.687905 0.364090 0.561819 0.061 Uiso 0.538(3) 1 calc R U P C 1
C129 C 0.5844(8) 0.3078(6) 0.5753(4) 0.050(3) Uani 0.538(3) 1 d . . P C 1
H129 H 0.534253 0.335563 0.589882 0.060 Uiso 0.538(3) 1 calc R U P C 1
C130 C 0.5653(5) 0.2521(3) 0.57123(19) 0.0497(14) Uani 0.538(3) 1 d . . P C 1
H130 H 0.503108 0.240574 0.583421 0.060 Uiso 0.538(3) 1 calc R U P C 1
C131 C 0.6404(6) 0.2117(3) 0.5484(3) 0.0369(15) Uani 0.538(3) 1 d . . P C 1
H131 H 0.627912 0.173174 0.544588 0.044 Uiso 0.538(3) 1 calc R U P C 1
C152 C 1.1917(6) 0.1851(3) 0.3909(3) 0.0313(14) Uani 0.538(3) 1 d . . P C 1
C153 C 1.2308(5) 0.1787(3) 0.4333(3) 0.0444(16) Uani 0.538(3) 1 d . . P C 1
H153 H 1.189986 0.186764 0.462947 0.053 Uiso 0.538(3) 1 calc R U P C 1
C154 C 1.3300(6) 0.1603(4) 0.4332(4) 0.052(3) Uani 0.538(3) 1 d . . P C 1
H154 H 1.356229 0.154974 0.462861 0.063 Uiso 0.538(3) 1 calc R U P C 1
C155 C 1.3895(6) 0.1501(4) 0.3898(4) 0.057(2) Uani 0.538(3) 1 d . . P C 1
H155 H 1.456899 0.137845 0.389620 0.068 Uiso 0.538(3) 1 calc R U P C 1
C156 C 1.3516(5) 0.1576(3) 0.3465(3) 0.0524(17) Uani 0.538(3) 1 d . . P C 1
H156 H 1.392867 0.151161 0.316558 0.063 Uiso 0.538(3) 1 calc R U P C 1
C157 C 1.2523(5) 0.1746(3) 0.3472(3) 0.0410(15) Uani 0.538(3) 1 d . . P C 1
H157 H 1.225863 0.179165 0.317722 0.049 Uiso 0.538(3) 1 calc R U P C 1
B3 B 1.0560(5) 0.3280(3) 0.6009(2) 0.0573(14) Uani 0.538(3) 1 d D U P C 1
Cu3A Cu 0.93830(13) 0.22036(8) 0.47889(6) 0.0307(3) Uani 0.462(3) 1 d D . P C 2
P5A P 0.8023(3) 0.1773(4) 0.5037(3) 0.0302(9) Uani 0.462(3) 1 d D U P C 2
P6A P 1.04583(19) 0.21133(12) 0.41029(9) 0.0260(4) Uani 0.462(3) 1 d D . P C 2
O5A O 0.9467(4) 0.2654(2) 0.53148(14) 0.0593(13) Uani 0.462(3) 1 d D . P C 2
O6A O 1.0130(4) 0.2958(2) 0.58214(19) 0.0715(16) Uani 0.462(3) 1 d . . P C 2
C226 C 1.2050(6) 0.2593(4) 0.5751(3) 0.086(2) Uani 0.462(3) 1 d D U P C 2
H22A H 1.185790 0.217462 0.585729 0.104 Uiso 0.462(3) 1 calc R U P C 2
H22B H 1.213634 0.270317 0.538345 0.104 Uiso 0.462(3) 1 calc R U P C 2
C227 C 1.2997(8) 0.2566(6) 0.5912(4) 0.102(3) Uani 0.462(3) 1 d D U P C 2
H22C H 1.349384 0.228916 0.574039 0.152 Uiso 0.462(3) 1 calc R U P C 2
H22D H 1.294228 0.240854 0.627242 0.152 Uiso 0.462(3) 1 calc R U P C 2
H22E H 1.317608 0.298359 0.582881 0.152 Uiso 0.462(3) 1 calc R U P C 2
C228 C 1.0842(8) 0.2976(4) 0.6573(3) 0.091(2) Uani 0.462(3) 1 d D U P C 2
H22F H 1.134721 0.308793 0.671697 0.109 Uiso 0.462(3) 1 calc R U P C 2
H22G H 1.024723 0.327219 0.663965 0.109 Uiso 0.462(3) 1 calc R U P C 2
C229 C 1.0653(8) 0.2345(4) 0.6848(4) 0.093(3) Uani 0.462(3) 1 d D U P C 2
H22H H 1.007004 0.225680 0.676126 0.140 Uiso 0.462(3) 1 calc R U P C 2
H22I H 1.056193 0.232718 0.720681 0.140 Uiso 0.462(3) 1 calc R U P C 2
H22J H 1.120325 0.203584 0.675715 0.140 Uiso 0.462(3) 1 calc R U P C 2
C230 C 1.1227(9) 0.3819(5) 0.5774(3) 0.103(2) Uani 0.462(3) 1 d D U P C 2
H23A H 1.059537 0.405213 0.589141 0.123 Uiso 0.462(3) 1 calc R U P C 2
H23B H 1.171606 0.392782 0.593073 0.123 Uiso 0.462(3) 1 calc R U P C 2
C231 C 1.1463(9) 0.4040(6) 0.5221(4) 0.119(3) Uani 0.462(3) 1 d D U P C 2
H23C H 1.184268 0.369842 0.507195 0.178 Uiso 0.462(3) 1 calc R U P C 2
H23D H 1.183601 0.438370 0.514932 0.178 Uiso 0.462(3) 1 calc R U P C 2
H23E H 1.086356 0.418352 0.508029 0.178 Uiso 0.462(3) 1 calc R U P C 2
C232 C 0.6946(7) 0.2193(4) 0.5342(3) 0.0262(17) Uani 0.462(3) 1 d . . P C 2
C233 C 0.6983(5) 0.2756(3) 0.5443(2) 0.0378(14) Uani 0.462(3) 1 d . . P C 2
H233 H 0.758350 0.290732 0.536757 0.045 Uiso 0.462(3) 1 calc R U P C 2
C234 C 0.6180(9) 0.3110(7) 0.5649(5) 0.044(3) Uani 0.462(3) 1 d . . P C 2
H234 H 0.622321 0.349558 0.572150 0.052 Uiso 0.462(3) 1 calc R U P C 2
C235 C 0.5290(6) 0.2887(4) 0.5752(2) 0.0506(17) Uani 0.462(3) 1 d . . P C 2
H235 H 0.472459 0.313323 0.588224 0.061 Uiso 0.462(3) 1 calc R U P C 2
C236 C 0.5224(5) 0.2309(3) 0.5664(2) 0.0452(14) Uani 0.462(3) 1 d . . P C 2
H236 H 0.462567 0.215613 0.574374 0.054 Uiso 0.462(3) 1 calc R U P C 2
C237 C 0.6057(5) 0.1963(3) 0.5458(3) 0.0356(15) Uani 0.462(3) 1 d . . P C 2
H237 H 0.602734 0.156937 0.539542 0.043 Uiso 0.462(3) 1 calc R U P C 2
C238 C 1.1755(6) 0.1911(3) 0.4114(3) 0.0304(17) Uani 0.462(3) 1 d . . P C 2
C239 C 1.2092(6) 0.1839(3) 0.4558(3) 0.0371(15) Uani 0.462(3) 1 d . . P C 2
H239 H 1.165208 0.191629 0.484620 0.044 Uiso 0.462(3) 1 calc R U P C 2
C240 C 1.3060(7) 0.1655(5) 0.4585(4) 0.053(2) Uani 0.462(3) 1 d . . P C 2
H240 H 1.328589 0.159828 0.489218 0.063 Uiso 0.462(3) 1 calc R U P C 2
C241 C 1.3695(8) 0.1554(5) 0.4165(5) 0.055(3) Uani 0.462(3) 1 d . . P C 2
H241 H 1.436185 0.142780 0.418467 0.066 Uiso 0.462(3) 1 calc R U P C 2
C242 C 1.3390(6) 0.1632(4) 0.3719(4) 0.051(2) Uani 0.462(3) 1 d . . P C 2
H242 H 1.383931 0.156657 0.343106 0.061 Uiso 0.462(3) 1 calc R U P C 2
C243 C 1.2396(7) 0.1810(3) 0.3692(4) 0.0366(17) Uani 0.462(3) 1 d . . P C 2
H243 H 1.216978 0.185998 0.338595 0.044 Uiso 0.462(3) 1 calc R U P C 2
B3A B 1.1178(8) 0.3089(5) 0.5972(3) 0.085(2) Uani 0.462(3) 1 d D U P C 2
C178 C 0.0964(3) 0.14785(16) 0.20092(16) 0.0763(11) Uani 1 1 d . . . . .
H178 H 0.035567 0.137067 0.217636 0.092 Uiso 1 1 calc R U . . .
C179 C 0.1695(3) 0.13912(15) 0.22683(15) 0.0801(12) Uani 1 1 d . . . . .
H179 H 0.161143 0.121654 0.261491 0.096 Uiso 1 1 calc R U . . .
C180 C 0.2609(3) 0.15681(17) 0.20089(19) 0.0910(13) Uani 1 1 d . . . . .
H180 H 0.314407 0.151360 0.217709 0.109 Uiso 1 1 calc R U . . .
C181 C 0.2673(3) 0.18259(14) 0.14941(14) 0.0701(10) Uani 1 1 d . . . . .
H181 H 0.325838 0.195637 0.131098 0.084 Uiso 1 1 calc R U . . .
C182 C 0.1923(3) 0.18870(16) 0.12651(16) 0.0762(11) Uani 1 1 d . . . . .
H182 H 0.197650 0.205376 0.091763 0.091 Uiso 1 1 calc R U . . .
C183 C 0.1082(3) 0.17132(18) 0.15236(17) 0.0859(12) Uani 1 1 d . . . . .
H183 H 0.055497 0.176088 0.135094 0.103 Uiso 1 1 calc R U . . .
C184 C 0.8093(3) 0.1798(2) 0.13084(16) 0.0862(13) Uani 1 1 d . . . . .
H184 H 0.776010 0.164237 0.162898 0.103 Uiso 1 1 calc R U . . .
C185 C 0.8879(3) 0.14371(18) 0.11004(14) 0.0725(10) Uani 1 1 d . . . . .
H185 H 0.909474 0.103188 0.127566 0.087 Uiso 1 1 calc R U . . .
C186 C 0.9352(3) 0.16664(17) 0.06366(13) 0.0772(11) Uani 1 1 d . . . . .
H186 H 0.990060 0.141971 0.049123 0.093 Uiso 1 1 calc R U . . .
C187 C 0.9041(3) 0.22444(17) 0.03831(15) 0.0820(11) Uani 1 1 d . . . . .
H187 H 0.936945 0.239890 0.006103 0.098 Uiso 1 1 calc R U . . .
C188 C 0.8253(3) 0.2604(2) 0.0592(2) 0.0894(13) Uani 1 1 d . . . . .
H188 H 0.803183 0.300653 0.041363 0.107 Uiso 1 1 calc R U . . .
C189 C 0.7786(3) 0.2384(2) 0.1056(2) 0.1011(17) Uani 1 1 d . . . . .
H189 H 0.724839 0.263629 0.120459 0.121 Uiso 1 1 calc R U . . .
C196 C 0.4518(2) 0.94932(18) 0.51544(12) 0.0661(8) Uani 1 1 d . . . . .
H196 H 0.418258 0.914622 0.526260 0.079 Uiso 1 1 calc R U . . .
C197 C 0.5221(2) 0.95233(18) 0.47394(12) 0.0657(8) Uani 1 1 d . . . . .
H197 H 0.537509 0.919737 0.456059 0.079 Uiso 1 1 calc R U . . .
C198 C 0.5698(2) 1.00308(17) 0.45861(12) 0.0619(8) Uani 1 1 d . . . . .
H198 H 0.618167 1.005456 0.429902 0.074 Uiso 1 1 calc R U . . .
C190 C 0.9297(2) 0.34941(17) 0.80821(12) 0.0673(14) Uani 0.708(6) 1 d G U P D 1
H190 H 0.981425 0.351635 0.781075 0.081 Uiso 0.708(6) 1 calc R U P D 1
C195 C 0.8831(3) 0.40307(13) 0.82445(15) 0.0727(18) Uani 0.708(6) 1 d G U P D 1
H195 H 0.903012 0.441960 0.808417 0.087 Uiso 0.708(6) 1 calc R U P D 1
C194 C 0.8074(2) 0.39982(12) 0.86416(15) 0.0703(14) Uani 0.708(6) 1 d G U P D 1
H194 H 0.775605 0.436491 0.875261 0.084 Uiso 0.708(6) 1 calc R U P D 1
C193 C 0.7783(2) 0.34292(15) 0.88763(13) 0.0574(13) Uani 0.708(6) 1 d G U P D 1
H193 H 0.726609 0.340697 0.914763 0.069 Uiso 0.708(6) 1 calc R U P D 1
C192 C 0.8249(2) 0.28926(12) 0.87138(13) 0.0612(13) Uani 0.708(6) 1 d G U P D 1
H192 H 0.805022 0.250372 0.887422 0.073 Uiso 0.708(6) 1 calc R U P D 1
C191 C 0.9006(2) 0.29251(14) 0.83168(13) 0.0701(14) Uani 0.708(6) 1 d G U P D 1
H191 H 0.932429 0.255840 0.820578 0.084 Uiso 0.708(6) 1 calc R U P D 1
C211 C 0.5770(10) 0.4888(4) 0.5244(4) 0.088(4) Uani 0.425(3) 1 d . . P E 1
H211 H 0.630048 0.481075 0.541951 0.106 Uiso 0.425(3) 1 calc R U P E 1
C212 C 0.5889(11) 0.5128(6) 0.4742(4) 0.078(4) Uani 0.425(3) 1 d . . P E 1
H212 H 0.650445 0.521238 0.456592 0.094 Uiso 0.425(3) 1 calc R U P E 1
C213 C 0.5131(9) 0.5242(4) 0.4504(4) 0.080(4) Uani 0.425(3) 1 d . . P E 1
H213 H 0.520982 0.541439 0.415689 0.096 Uiso 0.425(3) 1 calc R U P E 1
C248 C 0.8972(6) 0.3929(5) 0.8266(3) 0.074(4) Uani 0.292(6) 1 d G U P D 2
H248 H 0.939000 0.408604 0.797355 0.088 Uiso 0.292(6) 1 calc R U P D 2
C247 C 0.8421(6) 0.4329(4) 0.8560(3) 0.069(3) Uani 0.292(6) 1 d G U P D 2
H247 H 0.846266 0.476031 0.846908 0.083 Uiso 0.292(6) 1 calc R U P D 2
C246 C 0.7810(5) 0.4099(3) 0.8987(3) 0.056(2) Uani 0.292(6) 1 d G U P D 2
H246 H 0.743355 0.437265 0.918849 0.067 Uiso 0.292(6) 1 calc R U P D 2
C245 C 0.7750(6) 0.3468(4) 0.9120(3) 0.057(3) Uani 0.292(6) 1 d G . P D 2
H245 H 0.733177 0.331071 0.941237 0.068 Uiso 0.292(6) 1 calc R U P D 2
C244 C 0.8300(7) 0.3068(3) 0.8826(3) 0.067(3) Uani 0.292(6) 1 d G U P D 2
H244 H 0.825911 0.263643 0.891684 0.080 Uiso 0.292(6) 1 calc R U P D 2
C249 C 0.8912(6) 0.3298(5) 0.8399(3) 0.081(3) Uani 0.292(6) 1 d G U P D 2
H249 H 0.928823 0.302408 0.819743 0.097 Uiso 0.292(6) 1 calc R U P D 2
C202 C 0.7404(6) 0.5375(3) 0.5294(3) 0.083(4) Uani 0.331(2) 1 d G . P F 3
H202 H 0.701664 0.573980 0.514728 0.099 Uiso 0.331(2) 1 calc R U P F 3
C203 C 0.6974(5) 0.4871(5) 0.5578(3) 0.099(5) Uani 0.331(2) 1 d G . P F 3
H203 H 0.629340 0.489236 0.562504 0.118 Uiso 0.331(2) 1 calc R U P F 3
C204 C 0.7540(6) 0.4337(4) 0.5793(3) 0.084(4) Uani 0.331(2) 1 d G . P F 3
H204 H 0.724673 0.399321 0.598695 0.101 Uiso 0.331(2) 1 calc R U P F 3
C199 C 0.8536(6) 0.4307(3) 0.5724(3) 0.084(4) Uani 0.331(2) 1 d G . P F 3
H199 H 0.892331 0.394148 0.587112 0.101 Uiso 0.331(2) 1 calc R U P F 3
C200 C 0.8966(5) 0.4810(4) 0.5440(3) 0.075(3) Uani 0.331(2) 1 d G . P F 3
H200 H 0.964656 0.478890 0.539336 0.090 Uiso 0.331(2) 1 calc R U P F 3
C201 C 0.8400(7) 0.5344(3) 0.5225(2) 0.072(3) Uani 0.331(2) 1 d G . P F 3
H201 H 0.869325 0.568807 0.503145 0.087 Uiso 0.331(2) 1 calc R U P F 3
C209 C 0.5663(7) 0.5293(5) 0.4756(3) 0.059(6) Uani 0.244(3) 1 d G . P E -1
H209 H 0.540231 0.544726 0.445600 0.071 Uiso 0.244(3) 1 calc R U P E -1
C208 C 0.5115(7) 0.4984(5) 0.5175(5) 0.070(5) Uani 0.244(3) 1 d G . P E -1
H208 H 0.448115 0.492632 0.516138 0.084 Uiso 0.244(3) 1 calc R U P E -1
C207 C 0.5496(10) 0.4758(5) 0.5615(4) 0.074(5) Uani 0.244(3) 1 d G . P E -1
H207 H 0.512210 0.454690 0.590125 0.089 Uiso 0.244(3) 1 calc R U P E -1
C206 C 0.6424(10) 0.4842(5) 0.5635(3) 0.090(7) Uani 0.244(3) 1 d G . P E -1
H206 H 0.668420 0.468841 0.593575 0.108 Uiso 0.244(3) 1 calc R U P E -1
C205 C 0.6971(7) 0.5152(5) 0.5216(4) 0.069(4) Uani 0.244(3) 1 d G . P E -1
H205 H 0.760537 0.520935 0.523037 0.083 Uiso 0.244(3) 1 calc R U P E -1
C210 C 0.6590(7) 0.5377(4) 0.4777(3) 0.059(3) Uani 0.244(3) 1 d G . P E -1
H210 H 0.696445 0.558878 0.449049 0.071 Uiso 0.244(3) 1 calc R U P E -1

loop_
_atom_site_aniso_label
_atom_site_aniso_U_11
_atom_site_aniso_U_22
_atom_site_aniso_U_33
_atom_site_aniso_U_23
_atom_site_aniso_U_13
_atom_site_aniso_U_12
Cu1 0.0511(2) 0.03196(18) 0.02919(17) -0.00300(14) -0.01329(14) -0.01452(14)
P1 0.0344(3) 0.0270(3) 0.0310(3) 0.0002(2) -0.0139(2) -0.0080(2)
P2 0.0436(3) 0.0259(3) 0.0232(2) -0.0059(2) -0.0073(2) -0.0059(2)
O1 0.0834(14) 0.0480(11) 0.0369(10) -0.0104(8) -0.0098(9) -0.0272(10)
O2 0.0660(13) 0.0910(17) 0.0611(13) -0.0416(12) -0.0096(10) -0.0268(12)
N1 0.0341(9) 0.0275(9) 0.0301(9) 0.0004(7) -0.0101(7) -0.0064(7)
N2 0.0478(11) 0.0305(10) 0.0233(9) -0.0033(7) -0.0075(7) -0.0083(8)
C1 0.084(2) 0.0407(15) 0.0332(13) -0.0122(11) -0.0019(13) -0.0122(14)
C8 0.0397(12) 0.0271(11) 0.0626(16) 0.0076(11) -0.0245(12) -0.0093(9)
C9 0.0604(17) 0.0346(13) 0.087(2) 0.0005(14) -0.0475(16) -0.0080(12)
C10 0.073(2) 0.0462(18) 0.148(4) 0.002(2) -0.080(3) -0.0100(16)
C11 0.0422(17) 0.0436(18) 0.185(5) 0.017(2) -0.050(3) -0.0119(14)
C12 0.0349(14) 0.0432(17) 0.134(3) 0.0182(19) -0.0102(18) -0.0080(12)
C13 0.0363(13) 0.0421(15) 0.078(2) 0.0121(14) -0.0094(13) -0.0065(11)
C14 0.0364(11) 0.0311(11) 0.0282(10) -0.0054(9) -0.0036(8) -0.0081(9)
C15 0.0453(13) 0.0352(12) 0.0354(12) -0.0043(10) -0.0106(10) -0.0052(10)
C16 0.0570(15) 0.0352(13) 0.0433(14) -0.0145(11) -0.0050(11) -0.0017(11)
C17 0.0565(15) 0.0455(14) 0.0423(13) -0.0244(12) -0.0042(11) -0.0092(12)
C18 0.0420(12) 0.0532(15) 0.0374(13) -0.0208(12) -0.0069(10) -0.0061(11)
C19 0.0345(11) 0.0396(12) 0.0324(11) -0.0121(10) -0.0040(9) -0.0052(9)
C20 0.0323(10) 0.0287(11) 0.0341(11) 0.0023(9) -0.0071(9) -0.0027(8)
C21 0.0424(12) 0.0421(14) 0.0358(12) -0.0018(11) -0.0085(10) -0.0029(10)
C22 0.0588(16) 0.0500(16) 0.0353(13) -0.0023(12) -0.0005(11) -0.0001(13)
C23 0.0597(17) 0.0456(16) 0.0472(16) 0.0015(13) 0.0127(13) -0.0017(13)
C24 0.0415(13) 0.0367(14) 0.0662(18) 0.0016(13) 0.0046(12) -0.0080(11)
C25 0.0348(11) 0.0325(12) 0.0485(14) 0.0004(11) -0.0070(10) -0.0046(9)
C26 0.0380(12) 0.0384(13) 0.0631(17) -0.0039(12) -0.0121(11) -0.0130(10)
C27 0.0490(14) 0.0382(13) 0.0507(15) -0.0063(11) -0.0186(11) -0.0143(11)
C28 0.0453(12) 0.0315(12) 0.0325(11) -0.0007(9) -0.0114(9) -0.0076(9)
C29 0.0609(16) 0.0342(13) 0.0377(13) -0.0047(11) -0.0094(11) -0.0064(11)
C30 0.0573(15) 0.0392(14) 0.0382(13) -0.0029(11) -0.0039(11) 0.0075(11)
C31 0.0387(12) 0.0508(15) 0.0360(13) 0.0027(11) -0.0090(10) 0.0010(11)
C32 0.0364(11) 0.0387(12) 0.0292(11) 0.0029(9) -0.0120(9) -0.0051(9)
C33 0.0361(11) 0.0303(11) 0.0245(10) 0.0019(9) -0.0111(8) -0.0032(8)
C34 0.0318(10) 0.0308(11) 0.0232(10) -0.0049(8) -0.0019(8) -0.0087(8)
C35 0.0340(10) 0.0296(11) 0.0259(10) -0.0054(9) -0.0037(8) -0.0054(8)
C36 0.0434(12) 0.0356(12) 0.0316(11) -0.0112(10) -0.0044(9) -0.0091(9)
C37 0.0448(13) 0.0470(14) 0.0339(12) -0.0088(11) -0.0127(10) -0.0144(11)
C38 0.0359(11) 0.0394(13) 0.0383(12) -0.0020(10) -0.0133(9) -0.0060(9)
C39 0.0352(11) 0.0304(11) 0.0348(11) -0.0047(9) -0.0056(9) -0.0060(9)
C40 0.0595(15) 0.0308(12) 0.0235(11) -0.0061(9) -0.0013(10) -0.0031(10)
C41 0.0665(17) 0.0409(14) 0.0360(13) -0.0086(11) 0.0080(12) -0.0053(12)
C42 0.078(2) 0.0549(18) 0.0444(16) -0.0110(14) 0.0242(14) -0.0011(15)
C43 0.104(3) 0.0534(18) 0.0354(15) -0.0148(13) 0.0205(16) 0.0058(17)
C44 0.111(3) 0.0390(15) 0.0305(13) -0.0141(12) -0.0007(15) 0.0001(16)
C45 0.0794(19) 0.0348(13) 0.0271(12) -0.0082(10) -0.0090(11) -0.0036(12)
C46 0.0560(14) 0.0323(12) 0.0244(11) -0.0047(9) -0.0033(10) -0.0036(10)
C47 0.0488(13) 0.0385(13) 0.0279(11) -0.0019(10) -0.0015(9) -0.0068(10)
C48 0.0560(15) 0.0440(15) 0.0413(14) 0.0020(12) 0.0023(12) -0.0085(12)
C49 0.084(2) 0.0520(18) 0.0383(15) 0.0030(13) 0.0208(14) -0.0040(16)
C50 0.111(3) 0.0464(17) 0.0307(14) -0.0084(12) 0.0122(15) -0.0057(17)
C51 0.088(2) 0.0378(14) 0.0271(12) -0.0072(11) 0.0001(12) -0.0041(13)
C52 0.126(3) 0.0499(18) 0.0320(14) -0.0184(13) -0.0130(17) -0.0118(18)
C53 0.119(3) 0.0552(19) 0.0469(17) -0.0209(15) -0.0314(19) -0.0173(19)
C54 0.083(2) 0.0381(14) 0.0413(14) -0.0034(11) -0.0315(14) -0.0116(13)
C55 0.092(2) 0.0490(17) 0.066(2) -0.0024(15) -0.0557(19) -0.0100(16)
C56 0.0718(19) 0.0407(15) 0.085(2) 0.0054(15) -0.0531(18) -0.0042(14)
C57 0.0521(15) 0.0304(12) 0.0626(17) 0.0009(12) -0.0251(13) -0.0009(11)
C58 0.0498(13) 0.0267(11) 0.0378(12) -0.0001(10) -0.0176(10) -0.0067(9)
C59 0.0545(14) 0.0260(11) 0.0315(11) 0.0011(9) -0.0176(10) -0.0099(10)
B1 0.0565(18) 0.060(2) 0.065(2) -0.0244(17) -0.0196(16) -0.0115(15)
C2 0.045(3) 0.069(4) 0.073(4) -0.038(3) 0.001(3) -0.020(3)
C3 0.046(3) 0.095(5) 0.115(6) -0.056(5) -0.023(3) 0.002(3)
C4 0.057(3) 0.072(5) 0.092(5) -0.060(4) -0.037(3) 0.022(3)
C5 0.062(6) 0.134(11) 0.054(5) -0.027(6) -0.019(4) -0.010(6)
C6 0.071(4) 0.080(5) 0.090(5) -0.030(4) -0.009(4) -0.027(4)
C7 0.056(4) 0.058(6) 0.141(11) -0.003(6) -0.011(6) -0.016(4)
C214 0.045(3) 0.071(4) 0.049(3) -0.036(3) -0.014(2) -0.006(3)
C215 0.098(8) 0.054(6) 0.078(7) -0.008(5) -0.029(6) -0.020(5)
C216 0.064(5) 0.089(6) 0.054(4) -0.025(4) -0.011(3) -0.013(4)
C217 0.077(7) 0.088(7) 0.047(5) -0.017(5) -0.011(5) -0.024(6)
C218 0.063(4) 0.067(5) 0.073(5) -0.026(4) -0.019(3) -0.016(4)
C219 0.045(4) 0.083(5) 0.119(7) -0.056(5) -0.012(4) -0.003(3)
Cu2 0.03340(16) 0.02961(16) 0.02744(16) -0.00478(13) -0.00450(12) -0.00840(12)
P3 0.0296(2) 0.0309(3) 0.0253(2) -0.0032(2) -0.00708(19) -0.0085(2)
P4 0.0298(2) 0.0256(3) 0.0248(2) -0.0066(2) -0.00407(19) -0.00412(19)
O3 0.0695(12) 0.0374(9) 0.0361(9) -0.0123(8) -0.0087(8) -0.0053(9)
O4 0.0627(12) 0.0699(13) 0.0546(12) -0.0330(10) -0.0091(9) -0.0142(10)
N3 0.0319(9) 0.0338(10) 0.0272(9) -0.0002(8) -0.0048(7) -0.0073(7)
N4 0.0283(8) 0.0278(9) 0.0280(9) -0.0022(7) -0.0051(7) -0.0065(7)
C60 0.0399(12) 0.0463(15) 0.0377(13) 0.0024(11) -0.0055(10) 0.0006(11)
C67 0.0309(10) 0.0254(10) 0.0341(11) -0.0043(9) -0.0095(8) -0.0061(8)
C68 0.0368(11) 0.0362(12) 0.0372(12) -0.0107(10) -0.0114(9) -0.0034(9)
C69 0.0431(13) 0.0550(16) 0.0451(14) -0.0187(12) -0.0168(11) -0.0057(11)
C70 0.0350(12) 0.0603(17) 0.0579(16) -0.0158(14) -0.0174(11) -0.0079(11)
C71 0.0328(11) 0.0503(15) 0.0509(15) -0.0129(12) -0.0056(10) -0.0078(10)
C72 0.0365(11) 0.0385(12) 0.0351(12) -0.0076(10) -0.0072(9) -0.0072(9)
C73 0.0372(11) 0.0430(13) 0.0241(10) -0.0070(9) -0.0012(8) -0.0190(9)
C74 0.0404(12) 0.0583(16) 0.0307(11) -0.0093(11) -0.0050(9) -0.0215(11)
C75 0.0479(14) 0.078(2) 0.0312(12) -0.0165(13) -0.0013(10) -0.0354(14)
C76 0.0682(17) 0.0661(19) 0.0326(13) -0.0203(13) 0.0040(12) -0.0394(15)
C77 0.0709(18) 0.0455(15) 0.0371(13) -0.0144(12) -0.0026(12) -0.0201(13)
C78 0.0534(14) 0.0398(13) 0.0279(11) -0.0072(10) -0.0073(10) -0.0133(11)
C79 0.0340(11) 0.0315(11) 0.0291(11) -0.0017(9) -0.0059(8) -0.0062(9)
C80 0.0545(14) 0.0439(14) 0.0312(12) -0.0044(10) -0.0059(10) -0.0199(11)
C81 0.0657(17) 0.0485(15) 0.0310(12) -0.0102(11) 0.0012(11) -0.0157(13)
C82 0.0518(14) 0.0429(14) 0.0401(14) -0.0053(11) 0.0096(11) -0.0109(11)
C83 0.0417(13) 0.0377(13) 0.0485(14) -0.0067(11) 0.0022(11) -0.0136(10)
C84 0.0370(11) 0.0281(11) 0.0373(12) -0.0045(9) -0.0034(9) -0.0051(9)
C85 0.0554(14) 0.0328(12) 0.0433(14) -0.0069(11) -0.0098(11) -0.0150(11)
C86 0.085(2) 0.0292(12) 0.0366(13) -0.0093(11) -0.0007(13) -0.0126(12)
C87 0.0640(17) 0.0325(13) 0.0374(13) 0.0016(11) 0.0096(12) 0.0102(12)
C88 0.114(3) 0.0373(16) 0.062(2) 0.0040(15) 0.030(2) 0.0243(17)
C89 0.082(3) 0.077(3) 0.073(2) 0.024(2) 0.034(2) 0.056(2)
C90 0.0525(19) 0.097(3) 0.074(3) 0.031(2) 0.0099(17) 0.033(2)
C91 0.0352(13) 0.080(2) 0.0442(15) 0.0261(15) -0.0047(11) 0.0055(13)
C92 0.0353(12) 0.0442(14) 0.0316(12) 0.0104(10) -0.0012(9) 0.0050(10)
C93 0.0299(10) 0.0304(11) 0.0255(10) -0.0058(8) -0.0027(8) -0.0078(8)
C94 0.0329(10) 0.0308(11) 0.0301(11) -0.0075(9) -0.0040(8) -0.0061(8)
C95 0.0347(11) 0.0364(12) 0.0337(11) -0.0133(10) 0.0000(9) -0.0104(9)
C96 0.0462(13) 0.0452(13) 0.0253(11) -0.0094(10) -0.0059(9) -0.0131(10)
C97 0.0478(13) 0.0412(13) 0.0314(12) -0.0028(10) -0.0135(10) -0.0046(10)
C98 0.0420(12) 0.0320(11) 0.0302(11) -0.0063(9) -0.0080(9) -0.0021(9)
C99 0.0344(10) 0.0340(11) 0.0236(10) -0.0072(9) -0.0054(8) -0.0004(9)
C100 0.0438(12) 0.0353(12) 0.0350(12) -0.0110(10) -0.0092(9) 0.0006(10)
C101 0.0566(15) 0.0443(14) 0.0429(14) -0.0209(12) -0.0113(11) 0.0087(12)
C102 0.0443(13) 0.0602(17) 0.0365(13) -0.0205(12) -0.0073(10) 0.0166(12)
C103 0.0343(12) 0.0632(17) 0.0361(13) -0.0132(12) -0.0037(10) 0.0003(11)
C104 0.0367(11) 0.0428(13) 0.0340(12) -0.0098(10) -0.0053(9) -0.0038(10)
C105 0.0309(10) 0.0264(10) 0.0298(10) -0.0017(8) -0.0071(8) -0.0068(8)
C106 0.0344(10) 0.0268(10) 0.0310(11) -0.0023(9) -0.0066(8) -0.0068(8)
C107 0.0340(11) 0.0325(12) 0.0391(12) 0.0000(10) -0.0053(9) -0.0041(9)
C108 0.0362(12) 0.0421(13) 0.0450(14) 0.0061(11) -0.0158(10) -0.0104(10)
C109 0.0475(13) 0.0462(14) 0.0339(12) -0.0013(11) -0.0133(10) -0.0181(11)
C110 0.0408(11) 0.0325(11) 0.0281(11) -0.0023(9) -0.0073(9) -0.0121(9)
C111 0.0553(14) 0.0437(14) 0.0340(12) -0.0142(11) -0.0057(10) -0.0139(11)
C112 0.0506(14) 0.0445(14) 0.0309(12) -0.0104(11) 0.0012(10) -0.0060(11)
C113 0.0360(11) 0.0375(12) 0.0343(12) -0.0008(10) -0.0039(9) -0.0043(9)
C114 0.0448(14) 0.0564(16) 0.0363(13) 0.0027(12) 0.0006(10) -0.0087(12)
C115 0.0449(14) 0.0560(17) 0.0558(17) 0.0106(14) -0.0040(12) -0.0224(13)
C116 0.0436(13) 0.0443(14) 0.0529(16) 0.0032(12) -0.0114(11) -0.0189(11)
C117 0.0366(11) 0.0348(12) 0.0411(13) -0.0012(10) -0.0095(9) -0.0094(9)
C118 0.0304(10) 0.0291(11) 0.0334(11) 0.0004(9) -0.0049(8) -0.0048(8)
B2 0.066(2) 0.077(2) 0.068(2) -0.0365(18) -0.0094(16) -0.0238(17)
C61 0.057(2) 0.127(4) 0.114(3) -0.080(3) 0.004(2) -0.022(2)
C62 0.062(3) 0.196(6) 0.137(5) -0.098(5) -0.019(3) -0.021(3)
C63 0.058(2) 0.062(2) 0.071(2) -0.0297(17) -0.0232(17) -0.0127(16)
C64 0.100(3) 0.069(3) 0.095(3) -0.021(2) -0.055(3) -0.009(2)
C65 0.084(3) 0.072(2) 0.068(2) -0.021(2) 0.001(2) -0.039(2)
C66 0.087(3) 0.051(2) 0.088(3) -0.013(2) -0.024(2) -0.016(2)
C220 0.085(7) 0.093(7) 0.097(7) -0.033(7) -0.022(7) -0.026(7)
C221 0.080(10) 0.101(11) 0.066(10) -0.020(10) -0.008(9) -0.011(10)
C222 0.091(7) 0.108(6) 0.094(6) -0.026(6) -0.017(6) -0.019(6)
C223 0.107(11) 0.109(8) 0.108(11) -0.028(7) -0.035(10) -0.012(8)
C224 0.086(6) 0.095(6) 0.091(7) -0.038(6) -0.012(6) -0.016(6)
C225 0.110(11) 0.104(12) 0.101(11) -0.044(10) -0.025(10) 0.006(10)
N5 0.0554(12) 0.0259(9) 0.0253(9) -0.0037(8) -0.0122(8) 0.0027(8)
N6 0.0354(10) 0.0276(10) 0.0741(16) 0.0133(10) -0.0240(10) -0.0081(8)
C119 0.0628(17) 0.0394(14) 0.0516(17) 0.0011(12) -0.0200(14) -0.0070(12)
C132 0.0407(11) 0.0313(11) 0.0206(10) -0.0039(9) -0.0026(8) 0.0018(9)
C133 0.0397(11) 0.0329(12) 0.0282(11) -0.0065(9) -0.0078(9) 0.0034(9)
C134 0.0392(11) 0.0392(12) 0.0300(11) -0.0099(10) -0.0038(9) -0.0055(9)
C135 0.0400(12) 0.0482(14) 0.0309(11) -0.0030(10) -0.0094(9) -0.0105(10)
C136 0.0378(12) 0.0418(13) 0.0366(12) 0.0037(10) -0.0099(10) -0.0032(10)
C137 0.0391(11) 0.0324(12) 0.0301(11) -0.0010(9) -0.0024(9) 0.0006(9)
C138 0.0535(14) 0.0278(11) 0.0284(11) -0.0035(9) -0.0128(10) 0.0054(10)
C139 0.0566(15) 0.0340(12) 0.0355(12) -0.0052(10) -0.0166(11) 0.0041(11)
C140 0.0589(16) 0.0407(14) 0.0498(15) -0.0017(12) -0.0190(13) -0.0043(12)
C141 0.0649(18) 0.0511(17) 0.0434(15) 0.0069(13) -0.0108(13) -0.0059(14)
C142 0.0688(18) 0.0503(16) 0.0306(13) -0.0010(12) -0.0106(12) 0.0011(13)
C143 0.0598(15) 0.0356(13) 0.0271(11) -0.0032(10) -0.0123(10) 0.0050(11)
C144 0.0779(19) 0.0416(14) 0.0286(12) -0.0113(11) -0.0133(12) -0.0007(13)
C145 0.082(2) 0.0418(14) 0.0301(12) -0.0101(11) -0.0138(12) -0.0134(13)
C146 0.0671(16) 0.0276(11) 0.0316(12) 0.0005(10) -0.0159(11) -0.0098(11)
C147 0.0734(18) 0.0393(14) 0.0444(15) 0.0029(12) -0.0276(13) -0.0132(13)
C148 0.0634(17) 0.0363(14) 0.0622(18) 0.0018(13) -0.0277(14) 0.0001(12)
C149 0.0603(16) 0.0304(13) 0.0551(16) -0.0079(12) -0.0156(13) 0.0105(11)
C150 0.0611(15) 0.0249(11) 0.0380(13) -0.0051(10) -0.0150(11) 0.0036(10)
C151 0.0587(14) 0.0236(11) 0.0293(11) -0.0019(9) -0.0134(10) -0.0006(10)
C158 0.0389(13) 0.0314(13) 0.0757(19) 0.0143(13) -0.0199(12) -0.0126(10)
C159 0.0442(14) 0.0344(13) 0.0701(19) 0.0148(13) -0.0167(13) -0.0071(11)
C160 0.0553(16) 0.0367(14) 0.0630(18) 0.0100(13) -0.0075(13) -0.0034(12)
C161 0.0593(16) 0.0392(14) 0.0525(16) 0.0014(12) 0.0017(13) -0.0161(12)
C162 0.0400(13) 0.0445(15) 0.0547(16) 0.0074(12) -0.0075(11) -0.0159(11)
C163 0.0379(12) 0.0325(13) 0.0675(18) 0.0100(12) -0.0145(12) -0.0120(10)
C164 0.0330(11) 0.0249(11) 0.0739(18) 0.0050(12) -0.0174(11) -0.0059(9)
C165 0.0444(14) 0.0281(12) 0.083(2) -0.0005(13) -0.0250(14) -0.0058(10)
C166 0.0579(17) 0.0361(14) 0.076(2) -0.0087(14) -0.0155(15) -0.0027(12)
C167 0.0557(16) 0.0432(16) 0.075(2) -0.0097(15) -0.0029(15) -0.0078(13)
C168 0.0408(13) 0.0369(14) 0.083(2) -0.0032(14) -0.0072(13) -0.0128(11)
C169 0.0359(12) 0.0296(12) 0.0724(18) -0.0020(12) -0.0152(12) -0.0062(10)
C170 0.0399(13) 0.0429(15) 0.0740(19) -0.0015(14) -0.0157(13) -0.0142(11)
C171 0.0611(17) 0.0481(16) 0.0644(18) 0.0019(14) -0.0257(15) -0.0208(13)
C172 0.0511(15) 0.0412(15) 0.0575(17) 0.0093(13) -0.0149(13) -0.0074(12)
C173 0.068(2) 0.0505(18) 0.064(2) 0.0048(15) -0.0099(15) -0.0021(15)
C174 0.075(2) 0.057(2) 0.073(2) 0.0137(18) -0.0064(18) 0.0163(17)
C175 0.0416(15) 0.065(2) 0.081(2) 0.0274(18) -0.0128(15) 0.0043(14)
C176 0.0380(13) 0.0479(16) 0.0691(19) 0.0233(14) -0.0211(13) -0.0053(11)
C177 0.0372(12) 0.0353(13) 0.0613(17) 0.0160(12) -0.0195(11) -0.0053(10)
Cu3 0.0374(7) 0.0288(5) 0.0252(6) -0.0061(4) -0.0074(4) -0.0072(5)
P5 0.0338(17) 0.0218(7) 0.0211(9) -0.0081(6) -0.0084(13) 0.0034(13)
P6 0.0293(8) 0.0247(8) 0.0294(11) -0.0026(7) -0.0080(7) -0.0016(5)
O5 0.061(2) 0.056(2) 0.063(2) -0.0136(18) -0.0249(18) -0.0251(17)
O6 0.067(2) 0.063(2) 0.053(2) -0.0275(19) -0.0122(19) -0.0231(19)
C120 0.093(4) 0.110(4) 0.081(4) -0.052(3) -0.014(3) -0.028(3)
C121 0.107(5) 0.104(6) 0.084(5) -0.057(5) -0.017(4) -0.009(4)
C122 0.069(3) 0.092(4) 0.062(3) -0.028(3) -0.010(3) -0.029(3)
C123 0.069(4) 0.114(6) 0.076(4) -0.050(4) -0.011(3) -0.025(4)
C124 0.073(3) 0.083(4) 0.063(3) -0.033(3) -0.013(3) -0.027(3)
C125 0.058(3) 0.108(5) 0.085(4) -0.052(4) -0.018(3) 0.000(3)
C126 0.033(4) 0.034(3) 0.022(2) -0.003(2) -0.009(3) 0.001(3)
C127 0.052(3) 0.029(2) 0.027(2) -0.0092(19) -0.010(2) 0.009(2)
C128 0.071(4) 0.040(3) 0.039(3) -0.017(2) -0.011(3) 0.013(3)
C129 0.046(7) 0.054(5) 0.035(5) -0.013(4) 0.003(4) 0.023(5)
C130 0.047(3) 0.060(4) 0.027(2) -0.003(2) 0.004(2) 0.011(3)
C131 0.039(5) 0.035(3) 0.030(3) 0.000(2) -0.003(3) -0.001(3)
C152 0.030(3) 0.028(3) 0.033(4) -0.002(3) -0.005(3) -0.001(2)
C153 0.047(4) 0.035(3) 0.054(4) -0.004(3) -0.018(3) -0.008(3)
C154 0.038(6) 0.045(4) 0.074(8) -0.002(5) -0.023(6) -0.007(5)
C155 0.024(4) 0.040(3) 0.099(7) 0.002(4) -0.014(4) -0.005(2)
C156 0.032(3) 0.036(3) 0.079(5) -0.004(3) 0.003(3) 0.000(2)
C157 0.033(3) 0.035(3) 0.047(4) -0.001(3) -0.002(3) 0.000(2)
B3 0.057(3) 0.083(4) 0.051(3) -0.039(3) -0.010(2) -0.025(3)
Cu3A 0.0385(8) 0.0289(6) 0.0256(7) -0.0065(4) -0.0085(5) -0.0024(5)
P5A 0.036(2) 0.0273(10) 0.0232(10) -0.0042(7) -0.0064(16) 0.0060(16)
P6A 0.0289(10) 0.0211(8) 0.0304(12) -0.0055(8) -0.0113(9) -0.0030(6)
O5A 0.103(4) 0.049(2) 0.032(2) -0.0194(18) -0.027(2) 0.004(2)
O6A 0.103(4) 0.074(3) 0.054(3) -0.036(3) -0.033(3) -0.004(3)
C226 0.109(4) 0.099(5) 0.071(4) -0.020(4) -0.032(3) -0.045(4)
C227 0.109(6) 0.120(7) 0.088(6) -0.015(5) -0.036(5) -0.034(5)
C228 0.119(5) 0.109(5) 0.071(4) -0.029(3) -0.037(4) -0.045(4)
C229 0.109(6) 0.102(5) 0.087(5) -0.024(4) -0.040(5) -0.031(5)
C230 0.127(5) 0.111(5) 0.087(4) -0.034(4) -0.026(4) -0.033(4)
C231 0.140(8) 0.126(7) 0.087(5) -0.024(5) -0.017(5) -0.011(6)
C232 0.028(5) 0.028(3) 0.019(3) -0.005(2) -0.002(4) 0.003(4)
C233 0.047(4) 0.037(3) 0.027(3) -0.011(2) -0.004(3) 0.006(3)
C234 0.049(8) 0.042(4) 0.035(6) -0.015(4) 0.001(5) 0.004(6)
C235 0.050(4) 0.055(4) 0.032(3) -0.012(3) 0.006(3) 0.018(4)
C236 0.041(3) 0.057(4) 0.028(3) -0.004(3) 0.001(2) 0.004(3)
C237 0.036(4) 0.038(4) 0.025(3) -0.002(2) 0.002(3) 0.000(3)
C238 0.031(4) 0.026(3) 0.036(4) -0.008(3) -0.011(4) -0.002(2)
C239 0.038(4) 0.026(3) 0.053(5) -0.003(3) -0.026(3) -0.005(2)
C240 0.047(5) 0.043(4) 0.074(6) -0.003(5) -0.033(5) -0.008(3)
C241 0.031(7) 0.045(5) 0.087(10) -0.009(6) -0.015(7) -0.005(5)
C242 0.029(4) 0.039(4) 0.081(6) -0.017(4) 0.001(4) -0.003(3)
C243 0.036(4) 0.033(3) 0.041(5) -0.009(4) -0.007(4) -0.004(3)
B3A 0.105(5) 0.102(5) 0.073(4) -0.027(3) -0.035(4) -0.042(4)
C178 0.082(2) 0.0541(19) 0.092(3) -0.0379(19) 0.033(2) -0.0266(18)
C179 0.110(3) 0.0416(18) 0.074(2) -0.0174(17) 0.028(2) -0.0137(19)
C180 0.096(3) 0.054(2) 0.126(4) -0.038(2) -0.017(3) 0.007(2)
C181 0.070(2) 0.0434(17) 0.081(2) -0.0194(17) 0.0332(19) -0.0100(15)
C182 0.088(3) 0.0474(18) 0.084(3) -0.0245(18) 0.022(2) -0.0106(17)
C183 0.096(3) 0.067(2) 0.096(3) -0.045(2) 0.023(2) -0.020(2)
C184 0.074(2) 0.101(3) 0.099(3) -0.061(3) 0.031(2) -0.047(2)
C185 0.079(2) 0.070(2) 0.070(2) -0.0304(18) 0.0107(18) -0.0207(18)
C186 0.092(3) 0.065(2) 0.068(2) -0.0305(18) 0.0197(19) -0.0077(18)
C187 0.119(3) 0.059(2) 0.073(2) -0.0294(19) -0.007(2) -0.013(2)
C188 0.083(3) 0.070(2) 0.133(4) -0.042(3) -0.044(3) -0.003(2)
C189 0.0494(19) 0.095(3) 0.175(5) -0.073(4) 0.009(3) -0.021(2)
C196 0.0530(17) 0.084(2) 0.0559(18) 0.0020(17) -0.0074(14) -0.0186(16)
C197 0.0497(16) 0.082(2) 0.0596(19) -0.0018(17) -0.0102(14) -0.0109(16)
C198 0.0481(15) 0.080(2) 0.0511(17) 0.0036(16) -0.0097(13) -0.0147(15)
C190 0.043(2) 0.075(3) 0.072(3) 0.031(2) -0.021(2) -0.026(2)
C195 0.056(3) 0.080(3) 0.075(4) 0.029(3) -0.033(3) -0.026(2)
C194 0.060(3) 0.057(3) 0.089(4) 0.012(2) -0.032(3) -0.012(2)
C193 0.0325(19) 0.060(3) 0.071(3) 0.008(2) -0.013(2) -0.0088(17)
C192 0.045(2) 0.058(3) 0.073(3) 0.009(2) -0.009(2) -0.0169(19)
C191 0.057(2) 0.063(3) 0.072(3) 0.015(2) 0.000(2) -0.013(2)
C211 0.136(10) 0.049(5) 0.049(5) -0.006(4) 0.021(6) 0.021(6)
C212 0.118(9) 0.046(6) 0.042(5) -0.008(4) 0.024(5) 0.018(6)
C213 0.130(10) 0.043(5) 0.032(5) 0.002(4) 0.023(6) 0.021(6)
C248 0.037(5) 0.113(7) 0.067(6) 0.014(5) -0.029(4) -0.021(5)
C247 0.037(4) 0.094(6) 0.070(5) 0.030(5) -0.029(4) -0.030(4)
C246 0.038(4) 0.066(5) 0.064(5) 0.008(4) -0.020(4) -0.022(4)
C245 0.050(5) 0.065(5) 0.058(6) 0.006(4) -0.026(5) -0.023(4)
C244 0.056(5) 0.082(6) 0.072(5) -0.009(5) -0.031(4) -0.022(5)
C249 0.059(5) 0.112(7) 0.074(6) -0.002(5) -0.036(4) -0.013(5)
C202 0.118(11) 0.061(7) 0.065(7) -0.028(6) -0.015(7) 0.015(7)
C203 0.082(10) 0.152(16) 0.059(9) -0.043(9) 0.008(7) -0.003(10)
C204 0.098(9) 0.104(10) 0.048(6) 0.005(6) -0.019(6) -0.023(7)
C199 0.145(13) 0.038(6) 0.061(6) -0.025(5) -0.008(7) 0.018(7)
C200 0.086(7) 0.075(7) 0.073(7) -0.043(6) 0.007(6) -0.023(6)
C201 0.118(10) 0.048(6) 0.059(6) -0.024(5) -0.015(6) -0.015(6)
C209 0.078(12) 0.033(9) 0.055(10) -0.015(7) 0.017(9) -0.002(9)
C208 0.104(14) 0.039(7) 0.057(12) -0.018(9) 0.026(12) -0.019(9)
C207 0.117(15) 0.029(7) 0.056(10) -0.002(6) 0.020(10) -0.007(9)
C206 0.14(2) 0.070(11) 0.040(8) -0.017(7) 0.012(11) 0.012(12)
C205 0.097(11) 0.043(7) 0.065(9) -0.029(7) -0.008(8) 0.009(7)
C210 0.088(10) 0.043(7) 0.037(6) -0.011(5) 0.008(6) -0.001(6)

loop_
_atom_type_symbol
_atom_type_description
_atom_type_scat_dispersion_real
_atom_type_scat_dispersion_imag
_atom_type_scat_source
C C 0.0181 0.0091 'International Tables Vol C Tables 4.2.6.8 and 6.1.1.4'
H H 0.0000 0.0000 'International Tables Vol C Tables 4.2.6.8 and 6.1.1.4'
B B 0.0090 0.0039 'International Tables Vol C Tables 4.2.6.8 and 6.1.1.4'
Cu Cu -1.9646 0.5888 'International Tables Vol C Tables 4.2.6.8 and 6.1.1.4'
N N 0.0311 0.0180 'International Tables Vol C Tables 4.2.6.8 and 6.1.1.4'
O O 0.0492 0.0322 'International Tables Vol C Tables 4.2.6.8 and 6.1.1.4'
P P 0.2955 0.4335 'International Tables Vol C Tables 4.2.6.8 and 6.1.1.4'

loop_
_exptl_crystal_face_index_h
_exptl_crystal_face_index_k
_exptl_crystal_face_index_l
_exptl_crystal_face_perp_dist
5 -4 -13 0.1785
-3 11 -5 0.1811
-5 4 13 0.1683
2 -11 8 0.1796
1 -9 11 0.1796
-9 -7 -8 0.0681
9 7 8 0.0524
2 10 16 0.1165
-2 -9 -16 0.1458
0 14 -2 0.1717
-1 11 -9 0.2112
2 6 18 0.1453
0 -12 5 0.1847
4 14 2 0.1406
6 12 10 0.0947
6 7 15 0.0954
4 -1 16 0.1433
-6 -11 -11 0.1167
3 -8 11 0.1569
9 5 2 0.0944
2 9 -10 0.2221
-8 4 -5 0.1670
-4 11 5 0.1949
-1 8 16 0.1443
0 -8 -16 0.1571
-8 -8 -9 0.0699
7 11 1 0.1256
5 -4 13 0.1404

loop_
_geom_angle_atom_site_label_1
_geom_angle_atom_site_label_2
_geom_angle_atom_site_label_3
_geom_angle
_geom_angle_site_symmetry_1
_geom_angle_site_symmetry_3
_geom_angle_publ_flag
P1 Cu1 P2 129.90(2) . . ?
O1 Cu1 P1 123.41(6) . . ?
O1 Cu1 P2 106.67(6) . . ?
N1 P1 Cu1 102.48(7) . . ?
N1 P1 C8 107.51(10) . . ?
N1 P1 C14 107.14(10) . . ?
C8 P1 Cu1 122.60(9) . . ?
C8 P1 C14 101.79(11) . . ?
C14 P1 Cu1 114.46(7) . . ?
N2 P2 Cu1 104.23(7) . . ?
N2 P2 C34 106.32(9) . . ?
N2 P2 C40 106.80(10) . . ?
C34 P2 Cu1 117.23(7) . . ?
C40 P2 Cu1 119.03(8) . . ?
C40 P2 C34 102.31(11) . . ?
C1 O1 Cu1 130.9(2) . . ?
C1 O2 B1 130.0(3) . . ?
C20 N1 P1 124.89(15) . . ?
C20 N1 C33 117.36(17) . . ?
C33 N1 P1 115.00(14) . . ?
C46 N2 P2 123.06(16) . . ?
C59 N2 P2 116.51(15) . . ?
C59 N2 C46 117.49(19) . . ?
O1 C1 O2 127.6(3) . . ?
O1 C1 H1 116.2 . . ?
O2 C1 H1 116.2 . . ?
C9 C8 P1 118.0(2) . . ?
C9 C8 C13 119.5(3) . . ?
C13 C8 P1 122.5(2) . . ?
C8 C9 H9 120.5 . . ?
C8 C9 C10 119.1(4) . . ?
C10 C9 H9 120.5 . . ?
C9 C10 H10 119.3 . . ?
C11 C10 C9 121.4(4) . . ?
C11 C10 H10 119.3 . . ?
C10 C11 H11 120.2 . . ?
C10 C11 C12 119.6(3) . . ?
C12 C11 H11 120.2 . . ?
C11 C12 H12 119.7 . . ?
C11 C12 C13 120.6(4) . . ?
C13 C12 H12 119.7 . . ?
C8 C13 C12 119.8(3) . . ?
C8 C13 H13 120.1 . . ?
C12 C13 H13 120.1 . . ?
C15 C14 P1 120.42(17) . . ?
C19 C14 P1 120.01(17) . . ?
C19 C14 C15 118.9(2) . . ?
C14 C15 H15 119.8 . . ?
C16 C15 C14 120.4(2) . . ?
C16 C15 H15 119.8 . . ?
C15 C16 H16 119.9 . . ?
C17 C16 C15 120.2(2) . . ?
C17 C16 H16 119.9 . . ?
C16 C17 H17 120.0 . . ?
C16 C17 C18 120.0(2) . . ?
C18 C17 H17 120.0 . . ?
C17 C18 H18 120.0 . . ?
C17 C18 C19 120.0(2) . . ?
C19 C18 H18 120.0 . . ?
C14 C19 H19 119.8 . . ?
C18 C19 C14 120.4(2) . . ?
C18 C19 H19 119.8 . . ?
C21 C20 N1 119.3(2) . . ?
C21 C20 C25 120.0(2) . . ?
C25 C20 N1 120.6(2) . . ?
C20 C21 H21 119.6 . . ?
C22 C21 C20 120.7(3) . . ?
C22 C21 H21 119.6 . . ?
C21 C22 H22 120.1 . . ?
C23 C22 C21 119.9(3) . . ?
C23 C22 H22 120.1 . . ?
C22 C23 H23 120.1 . . ?
C24 C23 C22 119.8(3) . . ?
C24 C23 H23 120.1 . . ?
C23 C24 H24 119.0 . . ?
C23 C24 C25 122.0(3) . . ?
C25 C24 H24 119.0 . . ?
C20 C25 C26 123.1(2) . . ?
C24 C25 C20 117.5(2) . . ?
C24 C25 C26 119.4(2) . . ?
C25 C26 H26 116.0 . . ?
C27 C26 C25 128.0(2) . . ?
C27 C26 H26 116.0 . . ?
C26 C27 H27 116.1 . . ?
C26 C27 C28 127.8(2) . . ?
C28 C27 H27 116.1 . . ?
C29 C28 C27 119.2(2) . . ?
C29 C28 C33 118.2(2) . . ?
C33 C28 C27 122.5(2) . . ?
C28 C29 H29 119.3 . . ?
C30 C29 C28 121.4(2) . . ?
C30 C29 H29 119.3 . . ?
C29 C30 H30 119.9 . . ?
C31 C30 C29 120.2(2) . . ?
C31 C30 H30 119.9 . . ?
C30 C31 H31 120.2 . . ?
C30 C31 C32 119.6(2) . . ?
C32 C31 H31 120.2 . . ?
C31 C32 H32 119.8 . . ?
C31 C32 C33 120.4(2) . . ?
C33 C32 H32 119.8 . . ?
C28 C33 N1 121.46(19) . . ?
C32 C33 N1 118.2(2) . . ?
C32 C33 C28 120.2(2) . . ?
C35 C34 P2 120.14(16) . . ?
C35 C34 C39 118.85(19) . . ?
C39 C34 P2 120.59(16) . . ?
C34 C35 H35 119.7 . . ?
C36 C35 C34 120.6(2) . . ?
C36 C35 H35 119.7 . . ?
C35 C36 H36 120.0 . . ?
C35 C36 C37 120.1(2) . . ?
C37 C36 H36 120.0 . . ?
C36 C37 H37 120.2 . . ?
C38 C37 C36 119.7(2) . . ?
C38 C37 H37 120.2 . . ?
C37 C38 H38 119.7 . . ?
C37 C38 C39 120.6(2) . . ?
C39 C38 H38 119.7 . . ?
C34 C39 H39 119.9 . . ?
C38 C39 C34 120.1(2) . . ?
C38 C39 H39 119.9 . . ?
C41 C40 P2 122.15(18) . . ?
C41 C40 C45 119.5(2) . . ?
C45 C40 P2 118.4(2) . . ?
C40 C41 H41 119.9 . . ?
C40 C41 C42 120.2(3) . . ?
C42 C41 H41 119.9 . . ?
C41 C42 H42 120.1 . . ?
C43 C42 C41 119.7(3) . . ?
C43 C42 H42 120.1 . . ?
C42 C43 H43 119.7 . . ?
C42 C43 C44 120.7(3) . . ?
C44 C43 H43 119.7 . . ?
C43 C44 H44 120.0 . . ?
C43 C44 C45 120.0(3) . . ?
C45 C44 H44 120.0 . . ?
C40 C45 H45 120.0 . . ?
C44 C45 C40 119.9(3) . . ?
C44 C45 H45 120.0 . . ?
C47 C46 N2 119.43(19) . . ?
C47 C46 C51 120.9(2) . . ?
C51 C46 N2 119.6(2) . . ?
C46 C47 H47 119.7 . . ?
C46 C47 C48 120.7(2) . . ?
C48 C47 H47 119.7 . . ?
C47 C48 H48 120.6 . . ?
C47 C48 C49 118.9(3) . . ?
C49 C48 H48 120.6 . . ?
C48 C49 H49 119.9 . . ?
C50 C49 C48 120.3(3) . . ?
C50 C49 H49 119.9 . . ?
C49 C50 H50 119.2 . . ?
C49 C50 C51 121.7(3) . . ?
C51 C50 H50 119.2 . . ?
C46 C51 C52 123.4(3) . . ?
C50 C51 C46 117.6(3) . . ?
C50 C51 C52 119.0(3) . . ?
C51 C52 H52 116.0 . . ?
C53 C52 C51 128.0(3) . . ?
C53 C52 H52 116.0 . . ?
C52 C53 H53 116.1 . . ?
C52 C53 C54 127.8(3) . . ?
C54 C53 H53 116.1 . . ?
C55 C54 C53 119.1(3) . . ?
C55 C54 C59 117.8(3) . . ?
C59 C54 C53 123.1(3) . . ?
C54 C55 H55 119.2 . . ?
C56 C55 C54 121.5(3) . . ?
C56 C55 H55 119.2 . . ?
C55 C56 H56 119.8 . . ?
C55 C56 C57 120.4(3) . . ?
C57 C56 H56 119.8 . . ?
C56 C57 H57 120.4 . . ?
C58 C57 C56 119.2(3) . . ?
C58 C57 H57 120.4 . . ?
C57 C58 H58 119.6 . . ?
C57 C58 C59 120.9(2) . . ?
C59 C58 H58 119.6 . . ?
C54 C59 N2 121.0(2) . . ?
C58 C59 N2 118.70(19) . . ?
C58 C59 C54 120.2(2) . . ?
O2 B1 C2 102.2(3) . . ?
O2 B1 C6 106.1(3) . . ?
O2 B1 C216 105.9(3) . . ?
C2 B1 C6 106.3(4) . . ?
C4 B1 O2 101.9(3) . . ?
C4 B1 C2 118.1(4) . . ?
C4 B1 C6 120.0(4) . . ?
C214 B1 O2 100.2(3) . . ?
C214 B1 C216 110.1(4) . . ?
C218 B1 O2 118.7(3) . . ?
C218 B1 C214 110.6(4) . . ?
C218 B1 C216 110.7(5) . . ?
B1 C2 H2A 109.8 . . ?
B1 C2 H2B 109.8 . . ?
H2A C2 H2B 108.2 . . ?
C3 C2 B1 109.5(4) . . ?
C3 C2 H2A 109.8 . . ?
C3 C2 H2B 109.8 . . ?
C2 C3 H3A 109.5 . . ?
C2 C3 H3B 109.5 . . ?
C2 C3 H3C 109.5 . . ?
H3A C3 H3B 109.5 . . ?
H3A C3 H3C 109.5 . . ?
H3B C3 H3C 109.5 . . ?
B1 C4 H4A 108.9 . . ?
B1 C4 H4B 108.9 . . ?
B1 C4 C5 113.5(6) . . ?
H4A C4 H4B 107.7 . . ?
C5 C4 H4A 108.9 . . ?
C5 C4 H4B 108.9 . . ?
C4 C5 H5A 109.5 . . ?
C4 C5 H5B 109.5 . . ?
C4 C5 H5C 109.5 . . ?
H5A C5 H5B 109.5 . . ?
H5A C5 H5C 109.5 . . ?
H5B C5 H5C 109.5 . . ?
B1 C6 H6A 108.0 . . ?
B1 C6 H6B 108.0 . . ?
H6A C6 H6B 107.2 . . ?
C7 C6 B1 117.4(7) . . ?
C7 C6 H6A 108.0 . . ?
C7 C6 H6B 108.0 . . ?
C6 C7 H7A 109.5 . . ?
C6 C7 H7B 109.5 . . ?
C6 C7 H7C 109.5 . . ?
H7A C7 H7B 109.5 . . ?
H7A C7 H7C 109.5 . . ?
H7B C7 H7C 109.5 . . ?
B1 C214 H21A 109.4 . . ?
B1 C214 H21B 109.4 . . ?
H21A C214 H21B 108.0 . . ?
C215 C214 B1 111.0(5) . . ?
C215 C214 H21A 109.4 . . ?
C215 C214 H21B 109.4 . . ?
C214 C215 H21C 109.5 . . ?
C214 C215 H21D 109.5 . . ?
C214 C215 H21E 109.5 . . ?
H21C C215 H21D 109.5 . . ?
H21C C215 H21E 109.5 . . ?
H21D C215 H21E 109.5 . . ?
B1 C216 H21F 108.1 . . ?
B1 C216 H21G 108.1 . . ?
H21F C216 H21G 107.3 . . ?
C217 C216 B1 116.9(8) . . ?
C217 C216 H21F 108.1 . . ?
C217 C216 H21G 108.1 . . ?
C216 C217 H21H 109.5 . . ?
C216 C217 H21I 109.5 . . ?
C216 C217 H21J 109.5 . . ?
H21H C217 H21I 109.5 . . ?
H21H C217 H21J 109.5 . . ?
H21I C217 H21J 109.5 . . ?
B1 C218 H21K 107.4 . . ?
B1 C218 H21L 107.4 . . ?
H21K C218 H21L 106.9 . . ?
C219 C218 B1 119.7(6) . . ?
C219 C218 H21K 107.4 . . ?
C219 C218 H21L 107.4 . . ?
C218 C219 H21M 109.5 . . ?
C218 C219 H21N 109.5 . . ?
C218 C219 H21O 109.5 . . ?
H21M C219 H21N 109.5 . . ?
H21M C219 H21O 109.5 . . ?
H21N C219 H21O 109.5 . . ?
P3 Cu2 P4 130.06(2) . . ?
O3 Cu2 P3 126.42(6) . . ?
O3 Cu2 P4 103.17(6) . . ?
N3 P3 Cu2 103.45(6) . . ?
N3 P3 C67 105.27(9) . . ?
N3 P3 C73 105.30(10) . . ?
C67 P3 Cu2 120.37(7) . . ?
C67 P3 C73 105.02(10) . . ?
C73 P3 Cu2 115.96(7) . . ?
N4 P4 Cu2 103.14(6) . . ?
N4 P4 C93 106.60(9) . . ?
N4 P4 C99 107.79(9) . . ?
C93 P4 Cu2 118.57(7) . . ?
C99 P4 Cu2 118.51(8) . . ?
C99 P4 C93 101.47(9) . . ?
C60 O3 Cu2 131.27(19) . . ?
C60 O4 B2 124.4(2) . . ?
C79 N3 P3 124.06(15) . . ?
C92 N3 P3 114.79(14) . . ?
C92 N3 C79 118.41(18) . . ?
C105 N4 P4 116.41(14) . . ?
C118 N4 P4 123.26(14) . . ?
C118 N4 C105 117.38(17) . . ?
O3 C60 O4 124.9(3) . . ?
O3 C60 H60 117.5 . . ?
O4 C60 H60 117.5 . . ?
C68 C67 P3 117.32(16) . . ?
C72 C67 P3 123.22(17) . . ?
C72 C67 C68 119.2(2) . . ?
C67 C68 H68 120.1 . . ?
C69 C68 C67 119.9(2) . . ?
C69 C68 H68 120.1 . . ?
C68 C69 H69 119.8 . . ?
C70 C69 C68 120.4(2) . . ?
C70 C69 H69 119.8 . . ?
C69 C70 H70 119.9 . . ?
C69 C70 C71 120.3(2) . . ?
C71 C70 H70 119.9 . . ?
C70 C71 H71 120.1 . . ?
C72 C71 C70 119.8(2) . . ?
C72 C71 H71 120.1 . . ?
C67 C72 H72 119.8 . . ?
C71 C72 C67 120.5(2) . . ?
C71 C72 H72 119.8 . . ?
C74 C73 P3 117.89(19) . . ?
C78 C73 P3 122.88(17) . . ?
C78 C73 C74 118.8(2) . . ?
C73 C74 H74 119.8 . . ?
C75 C74 C73 120.4(3) . . ?
C75 C74 H74 119.8 . . ?
C74 C75 H75 119.9 . . ?
C76 C75 C74 120.3(2) . . ?
C76 C75 H75 119.9 . . ?
C75 C76 H76 120.0 . . ?
C75 C76 C77 120.1(2) . . ?
C77 C76 H76 120.0 . . ?
C76 C77 H77 120.0 . . ?
C76 C77 C78 120.0(3) . . ?
C78 C77 H77 120.0 . . ?
C73 C78 C77 120.5(2) . . ?
C73 C78 H78 119.7 . . ?
C77 C78 H78 119.7 . . ?
C80 C79 N3 119.8(2) . . ?
C80 C79 C84 119.4(2) . . ?
C84 C79 N3 120.75(19) . . ?
C79 C80 H80 119.5 . . ?
C81 C80 C79 120.9(2) . . ?
C81 C80 H80 119.5 . . ?
C80 C81 H81 120.1 . . ?
C82 C81 C80 119.8(2) . . ?
C82 C81 H81 120.1 . . ?
C81 C82 H82 120.1 . . ?
C81 C82 C83 119.9(2) . . ?
C83 C82 H82 120.1 . . ?
C82 C83 H83 119.1 . . ?
C82 C83 C84 121.9(2) . . ?
C84 C83 H83 119.1 . . ?
C79 C84 C83 118.0(2) . . ?
C79 C84 C85 123.7(2) . . ?
C83 C84 C85 118.2(2) . . ?
C84 C85 H85 116.4 . . ?
C86 C85 C84 127.2(2) . . ?
C86 C85 H85 116.4 . . ?
C85 C86 H86 116.0 . . ?
C85 C86 C87 128.0(2) . . ?
C87 C86 H86 116.0 . . ?
C88 C87 C86 119.2(3) . . ?
C92 C87 C86 123.7(2) . . ?
C92 C87 C88 117.0(3) . . ?
C87 C88 H88 120.4 . . ?
C87 C88 C89 119.1(4) . . ?
C89 C88 H88 120.4 . . ?
C88 C89 H89 119.2 . . ?
C90 C89 C88 121.6(3) . . ?
C90 C89 H89 119.2 . . ?
C89 C90 H90 119.9 . . ?
C89 C90 C91 120.2(4) . . ?
C91 C90 H90 119.9 . . ?
C90 C91 H91 120.0 . . ?
C90 C91 C92 119.9(4) . . ?
C92 C91 H91 120.0 . . ?
C87 C92 N3 121.3(2) . . ?
C87 C92 C91 122.1(3) . . ?
C91 C92 N3 116.4(3) . . ?
C94 C93 P4 120.37(16) . . ?
C94 C93 C98 119.04(19) . . ?
C98 C93 P4 120.23(16) . . ?
C93 C94 H94 119.7 . . ?
C95 C94 C93 120.5(2) . . ?
C95 C94 H94 119.7 . . ?
C94 C95 H95 119.9 . . ?
C96 C95 C94 120.3(2) . . ?
C96 C95 H95 119.9 . . ?
C95 C96 H96 120.1 . . ?
C95 C96 C97 119.7(2) . . ?
C97 C96 H96 120.1 . . ?
C96 C97 H97 119.8 . . ?
C96 C97 C98 120.4(2) . . ?
C98 C97 H97 119.8 . . ?
C93 C98 H98 120.0 . . ?
C97 C98 C93 120.1(2) . . ?
C97 C98 H98 120.0 . . ?
C100 C99 P4 117.93(17) . . ?
C100 C99 C104 119.3(2) . . ?
C104 C99 P4 122.74(17) . . ?
C99 C100 H100 120.0 . . ?
C99 C100 C101 119.9(2) . . ?
C101 C100 H100 120.0 . . ?
C100 C101 H101 119.9 . . ?
C102 C101 C100 120.2(2) . . ?
C102 C101 H101 119.9 . . ?
C101 C102 H102 119.8 . . ?
C101 C102 C103 120.3(2) . . ?
C103 C102 H102 119.8 . . ?
C102 C103 H103 119.9 . . ?
C102 C103 C104 120.1(2) . . ?
C104 C103 H103 119.9 . . ?
C99 C104 H104 120.0 . . ?
C103 C104 C99 120.1(2) . . ?
C103 C104 H104 120.0 . . ?
C106 C105 N4 118.69(18) . . ?
C106 C105 C110 120.3(2) . . ?
C110 C105 N4 120.92(19) . . ?
C105 C106 H106 119.8 . . ?
C105 C106 C107 120.5(2) . . ?
C107 C106 H106 119.8 . . ?
C106 C107 H107 120.0 . . ?
C108 C107 C106 120.0(2) . . ?
C108 C107 H107 120.0 . . ?
C107 C108 H108 120.2 . . ?
C107 C108 C109 119.6(2) . . ?
C109 C108 H108 120.2 . . ?
C108 C109 H109 119.2 . . ?
C108 C109 C110 121.6(2) . . ?
C110 C109 H109 119.2 . . ?
C105 C110 C109 118.0(2) . . ?
C105 C110 C111 122.7(2) . . ?
C109 C110 C111 119.3(2) . . ?
C110 C111 H111 116.3 . . ?
C112 C111 C110 127.4(2) . . ?
C112 C111 H111 116.3 . . ?
C111 C112 H112 115.8 . . ?
C111 C112 C113 128.4(2) . . ?
C113 C112 H112 115.8 . . ?
C114 C113 C112 119.0(2) . . ?
C118 C113 C112 123.6(2) . . ?
C118 C113 C114 117.5(2) . . ?
C113 C114 H114 119.2 . . ?
C115 C114 C113 121.7(3) . . ?
C115 C114 H114 119.2 . . ?
C114 C115 H115 119.9 . . ?
C114 C115 C116 120.3(2) . . ?
C116 C115 H115 119.9 . . ?
C115 C116 H116 120.4 . . ?
C115 C116 C117 119.3(2) . . ?
C117 C116 H116 120.4 . . ?
C116 C117 H117 119.7 . . ?
C118 C117 C116 120.6(2) . . ?
C118 C117 H117 119.7 . . ?
C113 C118 N4 120.2(2) . . ?
C117 C118 N4 119.0(2) . . ?
C117 C118 C113 120.7(2) . . ?
O4 B2 C220 117.6(7) . . ?
O4 B2 C224 94.8(10) . . ?
C61 B2 O4 106.5(3) . . ?
C61 B2 C63 113.8(4) . . ?
C63 B2 O4 101.6(3) . . ?
C65 B2 O4 106.7(3) . . ?
C65 B2 C61 111.9(4) . . ?
C65 B2 C63 115.1(3) . . ?
C220 B2 C224 103.7(15) . . ?
C222 B2 O4 117.1(11) . . ?
C222 B2 C220 107.5(16) . . ?
C222 B2 C224 115.2(14) . . ?
B2 C61 H61A 108.9 . . ?
B2 C61 H61B 108.9 . . ?
H61A C61 H61B 107.7 . . ?
C62 C61 B2 113.3(4) . . ?
C62 C61 H61A 108.9 . . ?
C62 C61 H61B 108.9 . . ?
C61 C62 H62A 109.5 . . ?
C61 C62 H62B 109.5 . . ?
C61 C62 H62C 109.5 . . ?
H62A C62 H62B 109.5 . . ?
H62A C62 H62C 109.5 . . ?
H62B C62 H62C 109.5 . . ?
B2 C63 H63A 107.7 . . ?
B2 C63 H63B 107.7 . . ?
H63A C63 H63B 107.1 . . ?
C64 C63 B2 118.4(3) . . ?
C64 C63 H63A 107.7 . . ?
C64 C63 H63B 107.7 . . ?
C63 C64 H64A 109.5 . . ?
C63 C64 H64B 109.5 . . ?
C63 C64 H64C 109.5 . . ?
H64A C64 H64B 109.5 . . ?
H64A C64 H64C 109.5 . . ?
H64B C64 H64C 109.5 . . ?
B2 C65 H65A 108.5 . . ?
B2 C65 H65B 108.5 . . ?
H65A C65 H65B 107.5 . . ?
C66 C65 B2 115.1(3) . . ?
C66 C65 H65A 108.5 . . ?
C66 C65 H65B 108.5 . . ?
C65 C66 H66A 109.5 . . ?
C65 C66 H66B 109.5 . . ?
C65 C66 H66C 109.5 . . ?
H66A C66 H66B 109.5 . . ?
H66A C66 H66C 109.5 . . ?
H66B C66 H66C 109.5 . . ?
B2 C220 H22K 104.5 . . ?
B2 C220 H22L 104.5 . . ?
H22K C220 H22L 105.6 . . ?
C221 C220 B2 131(2) . . ?
C221 C220 H22K 104.5 . . ?
C221 C220 H22L 104.5 . . ?
C220 C221 H22M 109.5 . . ?
C220 C221 H22N 109.5 . . ?
C220 C221 H22O 109.5 . . ?
H22M C221 H22N 109.5 . . ?
H22M C221 H22O 109.5 . . ?
H22N C221 H22O 109.5 . . ?
B2 C222 H22P 110.4 . . ?
B2 C222 H22Q 110.4 . . ?
H22P C222 H22Q 108.6 . . ?
C223 C222 B2 106.5(19) . . ?
C223 C222 H22P 110.4 . . ?
C223 C222 H22Q 110.4 . . ?
C222 C223 H22R 109.5 . . ?
C222 C223 H22S 109.5 . . ?
C222 C223 H22T 109.5 . . ?
H22R C223 H22S 109.5 . . ?
H22R C223 H22T 109.5 . . ?
H22S C223 H22T 109.5 . . ?
B2 C224 H22U 105.9 . . ?
B2 C224 H22V 105.9 . . ?
H22U C224 H22V 106.2 . . ?
C225 C224 B2 125.6(19) . . ?
C225 C224 H22U 105.9 . . ?
C225 C224 H22V 105.9 . . ?
C224 C225 H22W 109.5 . . ?
C224 C225 H22X 109.5 . . ?
C224 C225 H22Y 109.5 . . ?
H22W C225 H22X 109.5 . . ?
H22W C225 H22Y 109.5 . . ?
H22X C225 H22Y 109.5 . . ?
C138 N5 C151 118.00(18) . . ?
C138 N5 P5 128.9(2) . . ?
C138 N5 P5A 117.1(2) . . ?
C151 N5 P5 110.4(2) . . ?
C151 N5 P5A 122.3(2) . . ?
C164 N6 P6 117.27(18) . . ?
C164 N6 P6A 131.76(19) . . ?
C177 N6 C164 117.8(2) . . ?
C177 N6 P6 123.0(2) . . ?
C177 N6 P6A 106.4(2) . . ?
O5 C119 H119 120.3 . . ?
O5 C119 O6 119.4(4) . . ?
O6 C119 H119 120.3 . . ?
O5A C119 H11A 123.0 . . ?
O5A C119 O6A 113.9(4) . . ?
O6A C119 H11A 123.0 . . ?
C133 C132 C137 118.6(2) . . ?
C133 C132 P5 118.4(2) . . ?
C133 C132 P5A 123.8(3) . . ?
C137 C132 P5 121.9(2) . . ?
C137 C132 P5A 117.6(3) . . ?
C132 C133 H133 119.6 . . ?
C134 C133 C132 120.7(2) . . ?
C134 C133 H133 119.6 . . ?
C133 C134 H134 119.9 . . ?
C135 C134 C133 120.3(2) . . ?
C135 C134 H134 119.9 . . ?
C134 C135 H135 120.1 . . ?
C134 C135 C136 119.8(2) . . ?
C136 C135 H135 120.1 . . ?
C135 C136 H136 119.8 . . ?
C135 C136 C137 120.4(2) . . ?
C137 C136 H136 119.8 . . ?
C132 C137 H137 119.9 . . ?
C136 C137 C132 120.2(2) . . ?
C136 C137 H137 119.9 . . ?
C139 C138 N5 119.7(2) . . ?
C139 C138 C143 119.8(2) . . ?
C143 C138 N5 120.4(2) . . ?
C138 C139 H139 119.4 . . ?
C140 C139 C138 121.1(2) . . ?
C140 C139 H139 119.4 . . ?
C139 C140 H140 120.2 . . ?
C139 C140 C141 119.5(3) . . ?
C141 C140 H140 120.2 . . ?
C140 C141 H141 120.2 . . ?
C142 C141 C140 119.7(3) . . ?
C142 C141 H141 120.2 . . ?
C141 C142 H142 119.0 . . ?
C141 C142 C143 121.9(3) . . ?
C143 C142 H142 119.0 . . ?
C138 C143 C144 123.5(3) . . ?
C142 C143 C138 117.9(2) . . ?
C142 C143 C144 118.7(2) . . ?
C143 C144 H144 115.8 . . ?
C145 C144 C143 128.4(2) . . ?
C145 C144 H144 115.8 . . ?
C144 C145 H145 115.8 . . ?
C144 C145 C146 128.3(2) . . ?
C146 C145 H145 115.8 . . ?
C147 C146 C145 119.0(2) . . ?
C151 C146 C145 123.1(2) . . ?
C151 C146 C147 117.9(2) . . ?
C146 C147 H147 119.2 . . ?
C148 C147 C146 121.6(2) . . ?
C148 C147 H147 119.2 . . ?
C147 C148 H148 120.2 . . ?
C147 C148 C149 119.7(3) . . ?
C149 C148 H148 120.2 . . ?
C148 C149 H149 119.9 . . ?
C148 C149 C150 120.1(3) . . ?
C150 C149 H149 119.9 . . ?
C149 C150 H150 119.9 . . ?
C149 C150 C151 120.2(2) . . ?
C151 C150 H150 119.9 . . ?
C146 C151 N5 121.0(2) . . ?
C150 C151 N5 118.5(2) . . ?
C150 C151 C146 120.4(2) . . ?
C159 C158 C163 118.7(3) . . ?
C159 C158 P6 119.6(2) . . ?
C159 C158 P6A 121.1(2) . . ?
C163 C158 P6 121.7(2) . . ?
C163 C158 P6A 119.0(2) . . ?
C158 C159 H159 119.9 . . ?
C160 C159 C158 120.3(3) . . ?
C160 C159 H159 119.9 . . ?
C159 C160 H160 119.6 . . ?
C159 C160 C161 120.7(3) . . ?
C161 C160 H160 119.6 . . ?
C160 C161 H161 120.2 . . ?
C160 C161 C162 119.7(3) . . ?
C162 C161 H161 120.2 . . ?
C161 C162 H162 119.9 . . ?
C163 C162 C161 120.2(3) . . ?
C163 C162 H162 119.9 . . ?
C158 C163 H163 119.8 . . ?
C162 C163 C158 120.4(2) . . ?
C162 C163 H163 119.8 . . ?
C165 C164 N6 119.7(2) . . ?
C165 C164 C169 119.6(3) . . ?
C169 C164 N6 120.7(3) . . ?
C164 C165 H165 119.2 . . ?
C166 C165 C164 121.6(3) . . ?
C166 C165 H165 119.2 . . ?
C165 C166 H166 120.3 . . ?
C167 C166 C165 119.3(3) . . ?
C167 C166 H166 120.3 . . ?
C166 C167 H167 120.0 . . ?
C168 C167 C166 120.0(3) . . ?
C168 C167 H167 120.0 . . ?
C167 C168 H168 119.0 . . ?
C167 C168 C169 122.1(3) . . ?
C169 C168 H168 119.0 . . ?
C164 C169 C168 117.4(3) . . ?
C164 C169 C170 123.0(3) . . ?
C168 C169 C170 119.5(2) . . ?
C169 C170 H170 116.0 . . ?
C171 C170 C169 128.0(3) . . ?
C171 C170 H170 116.0 . . ?
C170 C171 H171 116.2 . . ?
C170 C171 C172 127.7(3) . . ?
C172 C171 H171 116.2 . . ?
C173 C172 C171 119.2(3) . . ?
C173 C172 C177 117.8(3) . . ?
C177 C172 C171 123.0(3) . . ?
C172 C173 H173 119.5 . . ?
C174 C173 C172 121.0(4) . . ?
C174 C173 H173 119.5 . . ?
C173 C174 H174 119.6 . . ?
C175 C174 C173 120.8(3) . . ?
C175 C174 H174 119.6 . . ?
C174 C175 H175 120.3 . . ?
C174 C175 C176 119.4(3) . . ?
C176 C175 H175 120.3 . . ?
C175 C176 H176 120.1 . . ?
C175 C176 C177 119.9(3) . . ?
C177 C176 H176 120.1 . . ?
C172 C177 N6 120.9(2) . . ?
C172 C177 C176 121.1(3) . . ?
C176 C177 N6 117.9(3) . . ?
P5 Cu3 P6 128.49(17) . . ?
O5 Cu3 P5 127.4(2) . . ?
O5 Cu3 P6 104.08(15) . . ?
N5 P5 C132 103.8(3) . . ?
N5 P5 Cu3 109.8(2) . . ?
N5 P5 C126 105.0(4) . . ?
C132 P5 Cu3 116.6(3) . . ?
C126 P5 C132 101.2(3) . . ?
C126 P5 Cu3 118.9(4) . . ?
N6 P6 Cu3 98.03(13) . . ?
N6 P6 C152 108.9(2) . . ?
C158 P6 N6 113.73(18) . . ?
C158 P6 Cu3 112.66(16) . . ?
C158 P6 C152 104.7(3) . . ?
C152 P6 Cu3 119.1(3) . . ?
C119 O5 Cu3 130.1(3) . . ?
C119 O6 B3 122.1(4) . . ?
H12A C120 H12B 107.2 . . ?
C121 C120 H12A 108.0 . . ?
C121 C120 H12B 108.0 . . ?
C121 C120 B3 117.2(6) . . ?
B3 C120 H12A 108.0 . . ?
B3 C120 H12B 108.0 . . ?
C120 C121 H12C 109.5 . . ?
C120 C121 H12D 109.5 . . ?
C120 C121 H12E 109.5 . . ?
H12C C121 H12D 109.5 . . ?
H12C C121 H12E 109.5 . . ?
H12D C121 H12E 109.5 . . ?
H12F C122 H12G 107.7 . . ?
C123 C122 H12F 108.8 . . ?
C123 C122 H12G 108.8 . . ?
C123 C122 B3 113.9(5) . . ?
B3 C122 H12F 108.8 . . ?
B3 C122 H12G 108.8 . . ?
C122 C123 H12H 109.5 . . ?
C122 C123 H12I 109.5 . . ?
C122 C123 H12J 109.5 . . ?
H12H C123 H12I 109.5 . . ?
H12H C123 H12J 109.5 . . ?
H12I C123 H12J 109.5 . . ?
H12K C124 H12L 107.2 . . ?
C125 C124 H12K 108.0 . . ?
C125 C124 H12L 108.0 . . ?
C125 C124 B3 117.4(5) . . ?
B3 C124 H12K 108.0 . . ?
B3 C124 H12L 108.0 . . ?
C124 C125 H12M 109.5 . . ?
C124 C125 H12N 109.5 . . ?
C124 C125 H12O 109.5 . . ?
H12M C125 H12N 109.5 . . ?
H12M C125 H12O 109.5 . . ?
H12N C125 H12O 109.5 . . ?
C127 C126 P5 119.5(5) . . ?
C127 C126 C131 119.2(7) . . ?
C131 C126 P5 121.2(6) . . ?
C126 C127 H127 119.6 . . ?
C126 C127 C128 120.9(7) . . ?
C128 C127 H127 119.6 . . ?
C127 C128 H128 120.5 . . ?
C127 C128 C129 119.0(8) . . ?
C129 C128 H128 120.5 . . ?
C128 C129 H129 119.2 . . ?
C130 C129 C128 121.6(9) . . ?
C130 C129 H129 119.2 . . ?
C129 C130 H130 120.7 . . ?
C129 C130 C131 118.6(7) . . ?
C131 C130 H130 120.7 . . ?
C126 C131 C130 120.7(7) . . ?
C126 C131 H131 119.7 . . ?
C130 C131 H131 119.7 . . ?
C153 C152 P6 118.6(6) . . ?
C153 C152 C157 119.4(6) . . ?
C157 C152 P6 121.9(5) . . ?
C152 C153 H153 119.7 . . ?
C152 C153 C154 120.7(8) . . ?
C154 C153 H153 119.7 . . ?
C153 C154 H154 120.2 . . ?
C155 C154 C153 119.6(9) . . ?
C155 C154 H154 120.2 . . ?
C154 C155 H155 119.8 . . ?
C154 C155 C156 120.5(8) . . ?
C156 C155 H155 119.8 . . ?
C155 C156 H156 120.2 . . ?
C155 C156 C157 119.5(7) . . ?
C157 C156 H156 120.2 . . ?
C152 C157 H157 119.9 . . ?
C156 C157 C152 120.3(7) . . ?
C156 C157 H157 119.9 . . ?
O6 B3 C120 106.3(5) . . ?
O6 B3 C122 109.4(4) . . ?
O6 B3 C124 102.4(4) . . ?
C122 B3 C120 114.0(5) . . ?
C124 B3 C120 113.4(5) . . ?
C124 B3 C122 110.6(5) . . ?
P6A Cu3A P5A 126.4(2) . . ?
O5A Cu3A P5A 106.8(3) . . ?
O5A Cu3A P6A 126.79(19) . . ?
N5 P5A C132 109.8(4) . . ?
N5 P5A Cu3A 98.8(2) . . ?
N5 P5A C232 110.8(4) . . ?
C132 P5A Cu3A 114.0(3) . . ?
C132 P5A C232 103.6(4) . . ?
C232 P5A Cu3A 119.8(5) . . ?
N6 P6A C158 96.29(16) . . ?
N6 P6A Cu3A 111.13(15) . . ?
N6 P6A C238 105.3(3) . . ?
C158 P6A Cu3A 118.89(15) . . ?
C238 P6A C158 99.0(2) . . ?
C238 P6A Cu3A 122.4(3) . . ?
C119 O5A Cu3A 122.5(4) . . ?
C119 O6A B3A 118.2(5) . . ?
H22A C226 H22B 107.6 . . ?
C227 C226 H22A 108.6 . . ?
C227 C226 H22B 108.6 . . ?
C227 C226 B3A 114.5(8) . . ?
B3A C226 H22A 108.6 . . ?
B3A C226 H22B 108.6 . . ?
C226 C227 H22C 109.5 . . ?
C226 C227 H22D 109.5 . . ?
C226 C227 H22E 109.5 . . ?
H22C C227 H22D 109.5 . . ?
H22C C227 H22E 109.5 . . ?
H22D C227 H22E 109.5 . . ?
H22F C228 H22G 107.1 . . ?
C229 C228 H22F 107.7 . . ?
C229 C228 H22G 107.7 . . ?
C229 C228 B3A 118.4(8) . . ?
B3A C228 H22F 107.7 . . ?
B3A C228 H22G 107.7 . . ?
C228 C229 H22H 109.5 . . ?
C228 C229 H22I 109.5 . . ?
C228 C229 H22J 109.5 . . ?
H22H C229 H22I 109.5 . . ?
H22H C229 H22J 109.5 . . ?
H22I C229 H22J 109.5 . . ?
H23A C230 H23B 107.3 . . ?
C231 C230 H23A 108.1 . . ?
C231 C230 H23B 108.1 . . ?
C231 C230 B3A 116.6(8) . . ?
B3A C230 H23A 108.1 . . ?
B3A C230 H23B 108.1 . . ?
C230 C231 H23C 109.5 . . ?
C230 C231 H23D 109.5 . . ?
C230 C231 H23E 109.5 . . ?
H23C C231 H23D 109.5 . . ?
H23C C231 H23E 109.5 . . ?
H23D C231 H23E 109.5 . . ?
C233 C232 P5A 119.6(7) . . ?
C233 C232 C237 119.2(7) . . ?
C237 C232 P5A 121.2(6) . . ?
C232 C233 H233 118.9 . . ?
C232 C233 C234 122.1(9) . . ?
C234 C233 H233 118.9 . . ?
C233 C234 H234 120.8 . . ?
C233 C234 C235 118.5(11) . . ?
C235 C234 H234 120.8 . . ?
C234 C235 H235 119.4 . . ?
C236 C235 C234 121.2(8) . . ?
C236 C235 H235 119.4 . . ?
C235 C236 H236 120.8 . . ?
C237 C236 C235 118.5(7) . . ?
C237 C236 H236 120.8 . . ?
C232 C237 H237 119.8 . . ?
C236 C237 C232 120.5(7) . . ?
C236 C237 H237 119.8 . . ?
C239 C238 P6A 119.0(6) . . ?
C243 C238 P6A 121.1(6) . . ?
C243 C238 C239 119.8(7) . . ?
C238 C239 H239 119.7 . . ?
C240 C239 C238 120.5(8) . . ?
C240 C239 H239 119.7 . . ?
C239 C240 H240 120.3 . . ?
C241 C240 C239 119.5(9) . . ?
C241 C240 H240 120.3 . . ?
C240 C241 H241 119.3 . . ?
C242 C241 C240 121.4(10) . . ?
C242 C241 H241 119.3 . . ?
C241 C242 H242 120.4 . . ?
C241 C242 C243 119.2(8) . . ?
C243 C242 H242 120.4 . . ?
C238 C243 C242 119.5(8) . . ?
C238 C243 H243 120.2 . . ?
C242 C243 H243 120.2 . . ?
C226 B3A O6A 106.5(6) . . ?
C228 B3A O6A 97.5(7) . . ?
C228 B3A C226 118.1(8) . . ?
C230 B3A O6A 106.6(8) . . ?
C230 B3A C226 118.4(8) . . ?
C230 B3A C228 107.1(7) . . ?
C179 C178 H178 119.5 . . ?
C183 C178 H178 119.5 . . ?
C183 C178 C179 120.9(4) . . ?
C178 C179 H179 120.7 . . ?
C178 C179 C180 118.6(4) . . ?
C180 C179 H179 120.7 . . ?
C179 C180 H180 121.4 . . ?
C181 C180 C179 117.2(4) . . ?
C181 C180 H180 121.4 . . ?
C180 C181 H181 119.8 . . ?
C182 C181 C180 120.4(4) . . ?
C182 C181 H181 119.8 . . ?
C181 C182 H182 119.8 . . ?
C181 C182 C183 120.3(4) . . ?
C183 C182 H182 119.8 . . ?
C178 C183 C182 122.5(5) . . ?
C178 C183 H183 118.7 . . ?
C182 C183 H183 118.7 . . ?
C185 C184 H184 119.8 . . ?
C185 C184 C189 120.3(4) . . ?
C189 C184 H184 119.8 . . ?
C184 C185 H185 120.3 . . ?
C184 C185 C186 119.3(4) . . ?
C186 C185 H185 120.3 . . ?
C185 C186 H186 119.8 . . ?
C187 C186 C185 120.5(3) . . ?
C187 C186 H186 119.8 . . ?
C186 C187 H187 120.0 . . ?
C186 C187 C188 120.1(4) . . ?
C188 C187 H187 120.0 . . ?
C187 C188 H188 120.0 . . ?
C189 C188 C187 119.9(4) . . ?
C189 C188 H188 120.0 . . ?
C184 C189 H189 120.1 . . ?
C188 C189 C184 119.9(4) . . ?
C188 C189 H189 120.1 . . ?
C197 C196 H196 120.0 . . ?
C197 C196 C198 119.9(3) . 2_676 ?
C198 C196 H196 120.0 2_676 . ?
C196 C197 H197 120.3 . . ?
C196 C197 C198 119.3(4) . . ?
C198 C197 H197 120.3 . . ?
C196 C198 H198 119.6 2_676 . ?
C197 C198 C196 120.7(3) . 2_676 ?
C197 C198 H198 119.6 . . ?
C195 C190 H190 120.0 . . ?
C195 C190 C191 120.0 . . ?
C191 C190 H190 120.0 . . ?
C190 C195 H195 120.0 . . ?
C194 C195 C190 120.0 . . ?
C194 C195 H195 120.0 . . ?
C195 C194 H194 120.0 . . ?
C193 C194 C195 120.0 . . ?
C193 C194 H194 120.0 . . ?
C194 C193 H193 120.0 . . ?
C194 C193 C192 120.0 . . ?
C192 C193 H193 120.0 . . ?
C193 C192 H192 120.0 . . ?
C191 C192 C193 120.0 . . ?
C191 C192 H192 120.0 . . ?
C190 C191 H191 120.0 . . ?
C192 C191 C190 120.0 . . ?
C192 C191 H191 120.0 . . ?
C212 C211 H211 120.2 . . ?
C212 C211 C213 119.7(13) . 2_666 ?
C212 C211 C209 17.7(7) . . ?
C212 C211 C206 130.9(13) . . ?
C212 C211 C205 84.9(10) . . ?
C212 C211 C210 42.6(9) . . ?
C213 C211 H211 120.2 2_666 . ?
C213 C211 C209 109.3(11) 2_666 . ?
C213 C211 C206 108.2(9) 2_666 . ?
C213 C211 C205 151.3(10) 2_666 . ?
C213 C211 C210 153.2(9) 2_666 . ?
C209 C211 H211 128.3 . . ?
C209 C211 C206 134.1(11) . . ?
C209 C211 C205 90.1(7) . . ?
C209 C211 C210 47.3(4) . . ?
C208 C211 H211 160.7 . . ?
C208 C211 C212 77.1(13) . . ?
C208 C211 C213 43.5(9) . 2_666 ?
C208 C211 C209 65.9(9) . . ?
C208 C211 C207 88.3(11) . . ?
C208 C211 C206 145.2(12) . . ?
C208 C211 C205 149.4(12) . . ?
C208 C211 C210 112.0(11) . . ?
C207 C211 H211 73.7 . . ?
C207 C211 C212 165.0(16) . . ?
C207 C211 C213 46.8(10) . 2_666 ?
C207 C211 C209 148.7(12) . . ?
C207 C211 C206 61.4(9) . . ?
C207 C211 C205 106.6(13) . . ?
C207 C211 C210 145.5(15) . . ?
C206 C211 H211 15.7 . . ?
C206 C211 C205 46.1(5) . . ?
C206 C211 C210 88.9(8) . . ?
C205 C211 H211 38.3 . . ?
C210 C211 H211 81.0 . . ?
C210 C211 C205 43.2(4) . . ?
C211 C212 H212 120.3 . . ?
C211 C212 C208 39.2(8) . . ?
C213 C212 C211 119.3(13) . . ?
C213 C212 H212 120.3 . . ?
C213 C212 C208 80.4(11) . . ?
C208 C212 H212 158.6 . . ?
C210 C212 C211 90.3(12) . . ?
C210 C212 H212 39.5 . . ?
C210 C212 C213 140.7(13) . . ?
C210 C212 C208 121.3(12) . . ?
C211 C213 H213 119.5 2_666 . ?
C211 C213 C208 67.8(8) 2_666 . ?
C212 C213 C211 121.0(11) . 2_666 ?
C212 C213 H213 119.5 . . ?
C212 C213 C208 53.5(7) . . ?
C209 C213 C211 115.0(12) . 2_666 ?
C209 C213 C212 19.1(8) . . ?
C209 C213 H213 122.0 . . ?
C209 C213 C208 49.4(7) . . ?
C208 C213 H213 171.2 . . ?
C247 C248 H248 120.0 . . ?
C247 C248 C249 120.0 . . ?
C249 C248 H248 120.0 . . ?
C248 C247 H247 120.0 . . ?
C248 C247 C246 120.0 . . ?
C246 C247 H247 120.0 . . ?
C247 C246 H246 120.0 . . ?
C247 C246 C245 120.0 . . ?
C245 C246 H246 120.0 . . ?
C246 C245 H245 120.0 . . ?
C244 C245 C246 120.0 . . ?
C244 C245 H245 120.0 . . ?
C245 C244 H244 120.0 . . ?
C245 C244 C249 120.0 . . ?
C249 C244 H244 120.0 . . ?
C248 C249 H249 120.0 . . ?
C244 C249 C248 120.0 . . ?
C244 C249 H249 120.0 . . ?
C203 C202 H202 120.0 . . ?
C203 C202 C201 120.0 . . ?
C201 C202 H202 120.0 . . ?
C202 C203 H203 120.0 . . ?
C202 C203 C204 120.0 . . ?
C204 C203 H203 120.0 . . ?
C203 C204 H204 120.0 . . ?
C199 C204 C203 120.0 . . ?
C199 C204 H204 120.0 . . ?
C204 C199 H199 120.0 . . ?
C204 C199 C200 120.0 . . ?
C200 C199 H199 120.0 . . ?
C199 C200 H200 120.0 . . ?
C201 C200 C199 120.0 . . ?
C201 C200 H200 120.0 . . ?
C202 C201 H201 120.0 . . ?
C200 C201 C202 120.0 . . ?
C200 C201 H201 120.0 . . ?
C211 C209 H209 156.4 . . ?
C213 C209 C211 123.9(11) . . ?
C213 C209 H209 32.5 . . ?
C213 C209 C208 90.7(9) . . ?
C213 C209 C210 146.2(9) . . ?
C208 C209 C211 39.4(6) . . ?
C208 C209 H209 120.0 . . ?
C208 C209 C210 120.0 . . ?
C210 C209 C211 81.7(7) . . ?
C210 C209 H209 120.0 . . ?
C211 C208 C212 63.6(9) . . ?
C211 C208 C213 109.4(11) . . ?
C211 C208 C209 74.7(8) . . ?
C211 C208 H208 159.6 . . ?
C211 C208 C207 47.6(8) . . ?
C212 C208 C213 46.1(7) . . ?
C212 C208 H208 126.4 . . ?
C213 C208 H208 81.2 . . ?
C209 C208 C212 17.4(7) . . ?
C209 C208 C213 39.9(6) . . ?
C209 C208 H208 120.0 . . ?
C209 C208 C207 120.0 . . ?
C207 C208 C212 111.2(7) . . ?
C207 C208 C213 157.0(6) . . ?
C207 C208 H208 120.0 . . ?
C211 C207 C208 44.1(10) . . ?
C211 C207 H207 157.6 . . ?
C211 C207 C206 78.1(10) . . ?
C208 C207 H207 120.0 . . ?
C206 C207 C208 120.0 . . ?
C206 C207 H207 120.0 . . ?
C211 C206 H206 157.7 . . ?
C207 C206 C211 40.5(5) . . ?
C207 C206 H206 120.0 . . ?
C205 C206 C211 80.5(5) . . ?
C205 C206 C207 120.0 . . ?
C205 C206 H206 120.0 . . ?
C211 C205 H205 169.8 . . ?
C206 C205 C211 53.4(5) . . ?
C206 C205 H205 120.0 . . ?
C206 C205 C210 120.0 . . ?
C210 C205 C211 67.2(5) . . ?
C210 C205 H205 120.0 . . ?
C211 C210 H210 167.9 . . ?
C212 C210 C211 47.1(7) . . ?
C212 C210 C209 18.6(8) . . ?
C212 C210 C205 115.2(8) . . ?
C212 C210 H210 121.5 . . ?
C209 C210 C211 51.0(5) . . ?
C209 C210 H210 120.0 . . ?
C205 C210 C211 69.6(6) . . ?
C205 C210 C209 120.0 . . ?
C205 C210 H210 120.0 . . ?

loop_
_geom_bond_atom_site_label_1
_geom_bond_atom_site_label_2
_geom_bond_distance
_geom_bond_site_symmetry_2
_geom_bond_publ_flag
Cu1 P1 2.2253(7) . ?
Cu1 P2 2.2508(7) . ?
Cu1 O1 1.9884(18) . ?
P1 N1 1.6929(18) . ?
P1 C8 1.820(2) . ?
P1 C14 1.825(2) . ?
P2 N2 1.6974(19) . ?
P2 C34 1.828(2) . ?
P2 C40 1.820(2) . ?
O1 C1 1.118(4) . ?
O2 C1 1.276(3) . ?
O2 B1 1.615(4) . ?
N1 C20 1.434(3) . ?
N1 C33 1.438(3) . ?
N2 C46 1.440(3) . ?
N2 C59 1.430(3) . ?
C1 H1 0.9500 . ?
C8 C9 1.387(4) . ?
C8 C13 1.389(4) . ?
C9 H9 0.9500 . ?
C9 C10 1.402(4) . ?
C10 H10 0.9500 . ?
C10 C11 1.358(7) . ?
C11 H11 0.9500 . ?
C11 C12 1.371(6) . ?
C12 H12 0.9500 . ?
C12 C13 1.396(4) . ?
C13 H13 0.9500 . ?
C14 C15 1.394(3) . ?
C14 C19 1.393(3) . ?
C15 H15 0.9500 . ?
C15 C16 1.387(3) . ?
C16 H16 0.9500 . ?
C16 C17 1.378(4) . ?
C17 H17 0.9500 . ?
C17 C18 1.387(4) . ?
C18 H18 0.9500 . ?
C18 C19 1.387(3) . ?
C19 H19 0.9500 . ?
C20 C21 1.392(3) . ?
C20 C25 1.407(3) . ?
C21 H21 0.9500 . ?
C21 C22 1.383(4) . ?
C22 H22 0.9500 . ?
C22 C23 1.381(4) . ?
C23 H23 0.9500 . ?
C23 C24 1.371(4) . ?
C24 H24 0.9500 . ?
C24 C25 1.405(4) . ?
C25 C26 1.455(4) . ?
C26 H26 0.9500 . ?
C26 C27 1.339(4) . ?
C27 H27 0.9500 . ?
C27 C28 1.470(3) . ?
C28 C29 1.395(3) . ?
C28 C33 1.399(3) . ?
C29 H29 0.9500 . ?
C29 C30 1.382(4) . ?
C30 H30 0.9500 . ?
C30 C31 1.380(4) . ?
C31 H31 0.9500 . ?
C31 C32 1.390(3) . ?
C32 H32 0.9500 . ?
C32 C33 1.396(3) . ?
C34 C35 1.392(3) . ?
C34 C39 1.400(3) . ?
C35 H35 0.9500 . ?
C35 C36 1.387(3) . ?
C36 H36 0.9500 . ?
C36 C37 1.389(3) . ?
C37 H37 0.9500 . ?
C37 C38 1.380(3) . ?
C38 H38 0.9500 . ?
C38 C39 1.386(3) . ?
C39 H39 0.9500 . ?
C40 C41 1.392(4) . ?
C40 C45 1.396(3) . ?
C41 H41 0.9500 . ?
C41 C42 1.395(4) . ?
C42 H42 0.9500 . ?
C42 C43 1.379(5) . ?
C43 H43 0.9500 . ?
C43 C44 1.381(5) . ?
C44 H44 0.9500 . ?
C44 C45 1.393(4) . ?
C45 H45 0.9500 . ?
C46 C47 1.379(4) . ?
C46 C51 1.405(3) . ?
C47 H47 0.9500 . ?
C47 C48 1.392(3) . ?
C48 H48 0.9500 . ?
C48 C49 1.393(4) . ?
C49 H49 0.9500 . ?
C49 C50 1.374(5) . ?
C50 H50 0.9500 . ?
C50 C51 1.395(4) . ?
C51 C52 1.458(5) . ?
C52 H52 0.9500 . ?
C52 C53 1.324(5) . ?
C53 H53 0.9500 . ?
C53 C54 1.458(5) . ?
C54 C55 1.402(5) . ?
C54 C59 1.405(3) . ?
C55 H55 0.9500 . ?
C55 C56 1.370(5) . ?
C56 H56 0.9500 . ?
C56 C57 1.388(4) . ?
C57 H57 0.9500 . ?
C57 C58 1.385(4) . ?
C58 H58 0.9500 . ?
C58 C59 1.388(3) . ?
B1 C2 1.617(6) . ?
B1 C4 1.520(7) . ?
B1 C6 1.666(7) . ?
B1 C214 1.612(7) . ?
B1 C216 1.667(8) . ?
B1 C218 1.579(7) . ?
C2 H2A 0.9900 . ?
C2 H2B 0.9900 . ?
C2 C3 1.526(7) . ?
C3 H3A 0.9800 . ?
C3 H3B 0.9800 . ?
C3 H3C 0.9800 . ?
C4 H4A 0.9900 . ?
C4 H4B 0.9900 . ?
C4 C5 1.532(11) . ?
C5 H5A 0.9800 . ?
C5 H5B 0.9800 . ?
C5 H5C 0.9800 . ?
C6 H6A 0.9900 . ?
C6 H6B 0.9900 . ?
C6 C7 1.474(10) . ?
C7 H7A 0.9800 . ?
C7 H7B 0.9800 . ?
C7 H7C 0.9800 . ?
C214 H21A 0.9900 . ?
C214 H21B 0.9900 . ?
C214 C215 1.534(11) . ?
C215 H21C 0.9800 . ?
C215 H21D 0.9800 . ?
C215 H21E 0.9800 . ?
C216 H21F 0.9900 . ?
C216 H21G 0.9900 . ?
C216 C217 1.534(10) . ?
C217 H21H 0.9800 . ?
C217 H21I 0.9800 . ?
C217 H21J 0.9800 . ?
C218 H21K 0.9900 . ?
C218 H21L 0.9900 . ?
C218 C219 1.547(9) . ?
C219 H21M 0.9800 . ?
C219 H21N 0.9800 . ?
C219 H21O 0.9800 . ?
Cu2 P3 2.2319(6) . ?
Cu2 P4 2.2633(6) . ?
Cu2 O3 2.0013(16) . ?
P3 N3 1.6996(19) . ?
P3 C67 1.823(2) . ?
P3 C73 1.825(2) . ?
P4 N4 1.6937(18) . ?
P4 C93 1.829(2) . ?
P4 C99 1.824(2) . ?
O3 C60 1.136(3) . ?
O4 C60 1.306(3) . ?
O4 B2 1.621(4) . ?
N3 C79 1.437(3) . ?
N3 C92 1.431(3) . ?
N4 C105 1.444(3) . ?
N4 C118 1.442(3) . ?
C60 H60 0.9500 . ?
C67 C68 1.394(3) . ?
C67 C72 1.392(3) . ?
C68 H68 0.9500 . ?
C68 C69 1.388(3) . ?
C69 H69 0.9500 . ?
C69 C70 1.372(4) . ?
C70 H70 0.9500 . ?
C70 C71 1.386(4) . ?
C71 H71 0.9500 . ?
C71 C72 1.384(3) . ?
C72 H72 0.9500 . ?
C73 C74 1.402(3) . ?
C73 C78 1.387(3) . ?
C74 H74 0.9500 . ?
C74 C75 1.386(3) . ?
C75 H75 0.9500 . ?
C75 C76 1.377(4) . ?
C76 H76 0.9500 . ?
C76 C77 1.385(4) . ?
C77 H77 0.9500 . ?
C77 C78 1.392(3) . ?
C78 H78 0.9500 . ?
C79 C80 1.391(3) . ?
C79 C84 1.398(3) . ?
C80 H80 0.9500 . ?
C80 C81 1.390(3) . ?
C81 H81 0.9500 . ?
C81 C82 1.366(4) . ?
C82 H82 0.9500 . ?
C82 C83 1.372(4) . ?
C83 H83 0.9500 . ?
C83 C84 1.402(3) . ?
C84 C85 1.464(3) . ?
C85 H85 0.9500 . ?
C85 C86 1.339(4) . ?
C86 H86 0.9500 . ?
C86 C87 1.456(4) . ?
C87 C88 1.414(4) . ?
C87 C92 1.394(4) . ?
C88 H88 0.9500 . ?
C88 C89 1.428(7) . ?
C89 H89 0.9500 . ?
C89 C90 1.348(7) . ?
C90 H90 0.9500 . ?
C90 C91 1.364(5) . ?
C91 H91 0.9500 . ?
C91 C92 1.403(4) . ?
C93 C94 1.392(3) . ?
C93 C98 1.397(3) . ?
C94 H94 0.9500 . ?
C94 C95 1.387(3) . ?
C95 H95 0.9500 . ?
C95 C96 1.384(3) . ?
C96 H96 0.9500 . ?
C96 C97 1.386(3) . ?
C97 H97 0.9500 . ?
C97 C98 1.391(3) . ?
C98 H98 0.9500 . ?
C99 C100 1.392(3) . ?
C99 C104 1.398(3) . ?
C100 H100 0.9500 . ?
C100 C101 1.399(3) . ?
C101 H101 0.9500 . ?
C101 C102 1.374(4) . ?
C102 H102 0.9500 . ?
C102 C103 1.381(4) . ?
C103 H103 0.9500 . ?
C103 C104 1.392(3) . ?
C104 H104 0.9500 . ?
C105 C106 1.389(3) . ?
C105 C110 1.400(3) . ?
C106 H106 0.9500 . ?
C106 C107 1.391(3) . ?
C107 H107 0.9500 . ?
C107 C108 1.381(3) . ?
C108 H108 0.9500 . ?
C108 C109 1.382(4) . ?
C109 H109 0.9500 . ?
C109 C110 1.402(3) . ?
C110 C111 1.461(3) . ?
C111 H111 0.9500 . ?
C111 C112 1.334(4) . ?
C112 H112 0.9500 . ?
C112 C113 1.463(3) . ?
C113 C114 1.403(3) . ?
C113 C118 1.400(3) . ?
C114 H114 0.9500 . ?
C114 C115 1.378(4) . ?
C115 H115 0.9500 . ?
C115 C116 1.382(4) . ?
C116 H116 0.9500 . ?
C116 C117 1.391(3) . ?
C117 H117 0.9500 . ?
C117 C118 1.389(3) . ?
B2 C61 1.619(5) . ?
B2 C63 1.621(5) . ?
B2 C65 1.592(6) . ?
B2 C220 1.622(14) . ?
B2 C222 1.579(15) . ?
B2 C224 1.624(14) . ?
C61 H61A 0.9900 . ?
C61 H61B 0.9900 . ?
C61 C62 1.509(6) . ?
C62 H62A 0.9800 . ?
C62 H62B 0.9800 . ?
C62 H62C 0.9800 . ?
C63 H63A 0.9900 . ?
C63 H63B 0.9900 . ?
C63 C64 1.523(5) . ?
C64 H64A 0.9800 . ?
C64 H64B 0.9800 . ?
C64 H64C 0.9800 . ?
C65 H65A 0.9900 . ?
C65 H65B 0.9900 . ?
C65 C66 1.530(6) . ?
C66 H66A 0.9800 . ?
C66 H66B 0.9800 . ?
C66 H66C 0.9800 . ?
C220 H22K 0.9900 . ?
C220 H22L 0.9900 . ?
C220 C221 1.493(14) . ?
C221 H22M 0.9800 . ?
C221 H22N 0.9800 . ?
C221 H22O 0.9800 . ?
C222 H22P 0.9900 . ?
C222 H22Q 0.9900 . ?
C222 C223 1.494(14) . ?
C223 H22R 0.9800 . ?
C223 H22S 0.9800 . ?
C223 H22T 0.9800 . ?
C224 H22U 0.9900 . ?
C224 H22V 0.9900 . ?
C224 C225 1.516(14) . ?
C225 H22W 0.9800 . ?
C225 H22X 0.9800 . ?
C225 H22Y 0.9800 . ?
N5 C138 1.435(3) . ?
N5 C151 1.437(3) . ?
N5 P5 1.696(6) . ?
N5 P5A 1.724(8) . ?
N6 C164 1.438(4) . ?
N6 C177 1.432(4) . ?
N6 P6 1.696(3) . ?
N6 P6A 1.741(3) . ?
C119 H119 0.9500 . ?
C119 H11A 0.9500 . ?
C119 O5 1.227(5) . ?
C119 O6 1.289(4) . ?
C119 O5A 1.156(6) . ?
C119 O6A 1.403(5) . ?
C132 C133 1.396(3) . ?
C132 C137 1.399(3) . ?
C132 P5 1.902(6) . ?
C132 P5A 1.740(7) . ?
C133 H133 0.9500 . ?
C133 C134 1.385(3) . ?
C134 H134 0.9500 . ?
C134 C135 1.382(3) . ?
C135 H135 0.9500 . ?
C135 C136 1.382(4) . ?
C136 H136 0.9500 . ?
C136 C137 1.392(3) . ?
C137 H137 0.9500 . ?
C138 C139 1.387(4) . ?
C138 C143 1.407(3) . ?
C139 H139 0.9500 . ?
C139 C140 1.386(4) . ?
C140 H140 0.9500 . ?
C140 C141 1.387(4) . ?
C141 H141 0.9500 . ?
C141 C142 1.374(4) . ?
C142 H142 0.9500 . ?
C142 C143 1.400(4) . ?
C143 C144 1.453(4) . ?
C144 H144 0.9500 . ?
C144 C145 1.328(4) . ?
C145 H145 0.9500 . ?
C145 C146 1.461(4) . ?
C146 C147 1.404(4) . ?
C146 C151 1.404(3) . ?
C147 H147 0.9500 . ?
C147 C148 1.375(4) . ?
C148 H148 0.9500 . ?
C148 C149 1.386(4) . ?
C149 H149 0.9500 . ?
C149 C150 1.389(4) . ?
C150 H150 0.9500 . ?
C150 C151 1.390(3) . ?
C158 C159 1.396(4) . ?
C158 C163 1.401(4) . ?
C158 P6 1.660(4) . ?
C158 P6A 2.024(4) . ?
C159 H159 0.9500 . ?
C159 C160 1.380(4) . ?
C160 H160 0.9500 . ?
C160 C161 1.382(4) . ?
C161 H161 0.9500 . ?
C161 C162 1.385(4) . ?
C162 H162 0.9500 . ?
C162 C163 1.385(4) . ?
C163 H163 0.9500 . ?
C164 C165 1.391(4) . ?
C164 C169 1.405(3) . ?
C165 H165 0.9500 . ?
C165 C166 1.383(4) . ?
C166 H166 0.9500 . ?
C166 C167 1.378(4) . ?
C167 H167 0.9500 . ?
C167 C168 1.373(5) . ?
C168 H168 0.9500 . ?
C168 C169 1.408(4) . ?
C169 C170 1.446(4) . ?
C170 H170 0.9500 . ?
C170 C171 1.335(4) . ?
C171 H171 0.9500 . ?
C171 C172 1.470(4) . ?
C172 C173 1.393(4) . ?
C172 C177 1.396(4) . ?
C173 H173 0.9500 . ?
C173 C174 1.387(5) . ?
C174 H174 0.9500 . ?
C174 C175 1.378(6) . ?
C175 H175 0.9500 . ?
C175 C176 1.384(5) . ?
C176 H176 0.9500 . ?
C176 C177 1.398(4) . ?
Cu3 P5 2.236(4) . ?
Cu3 P6 2.2528(19) . ?
Cu3 O5 1.987(3) . ?
P5 C126 1.812(9) . ?
P6 C152 1.823(8) . ?
O6 B3 1.594(6) . ?
C120 H12A 0.9900 . ?
C120 H12B 0.9900 . ?
C120 C121 1.469(9) . ?
C120 B3 1.686(9) . ?
C121 H12C 0.9800 . ?
C121 H12D 0.9800 . ?
C121 H12E 0.9800 . ?
C122 H12F 0.9900 . ?
C122 H12G 0.9900 . ?
C122 C123 1.503(7) . ?
C122 B3 1.624(8) . ?
C123 H12H 0.9800 . ?
C123 H12I 0.9800 . ?
C123 H12J 0.9800 . ?
C124 H12K 0.9900 . ?
C124 H12L 0.9900 . ?
C124 C125 1.490(8) . ?
C124 B3 1.611(7) . ?
C125 H12M 0.9800 . ?
C125 H12N 0.9800 . ?
C125 H12O 0.9800 . ?
C126 C127 1.381(9) . ?
C126 C131 1.391(8) . ?
C127 H127 0.9500 . ?
C127 C128 1.395(8) . ?
C128 H128 0.9500 . ?
C128 C129 1.395(11) . ?
C129 H129 0.9500 . ?
C129 C130 1.364(16) . ?
C130 H130 0.9500 . ?
C130 C131 1.419(9) . ?
C131 H131 0.9500 . ?
C152 C153 1.376(9) . ?
C152 C157 1.397(8) . ?
C153 H153 0.9500 . ?
C153 C154 1.400(12) . ?
C154 H154 0.9500 . ?
C154 C155 1.381(12) . ?
C155 H155 0.9500 . ?
C155 C156 1.388(13) . ?
C156 H156 0.9500 . ?
C156 C157 1.395(10) . ?
C157 H157 0.9500 . ?
Cu3A P5A 2.251(5) . ?
Cu3A P6A 2.236(2) . ?
Cu3A O5A 2.007(4) . ?
P5A C232 1.816(10) . ?
P6A C238 1.828(8) . ?
O6A B3A 1.728(11) . ?
C226 H22A 0.9900 . ?
C226 H22B 0.9900 . ?
C226 C227 1.496(10) . ?
C226 B3A 1.632(11) . ?
C227 H22C 0.9800 . ?
C227 H22D 0.9800 . ?
C227 H22E 0.9800 . ?
C228 H22F 0.9900 . ?
C228 H22G 0.9900 . ?
C228 C229 1.490(10) . ?
C228 B3A 1.629(10) . ?
C229 H22H 0.9800 . ?
C229 H22I 0.9800 . ?
C229 H22J 0.9800 . ?
C230 H23A 0.9900 . ?
C230 H23B 0.9900 . ?
C230 C231 1.502(10) . ?
C230 B3A 1.610(11) . ?
C231 H23C 0.9800 . ?
C231 H23D 0.9800 . ?
C231 H23E 0.9800 . ?
C232 C233 1.371(11) . ?
C232 C237 1.414(9) . ?
C233 H233 0.9500 . ?
C233 C234 1.375(12) . ?
C234 H234 0.9500 . ?
C234 C235 1.408(13) . ?
C235 H235 0.9500 . ?
C235 C236 1.397(11) . ?
C236 H236 0.9500 . ?
C236 C237 1.394(10) . ?
C237 H237 0.9500 . ?
C238 C239 1.384(10) . ?
C238 C243 1.382(9) . ?
C239 H239 0.9500 . ?
C239 C240 1.379(13) . ?
C240 H240 0.9500 . ?
C240 C241 1.375(13) . ?
C241 H241 0.9500 . ?
C241 C242 1.364(18) . ?
C242 H242 0.9500 . ?
C242 C243 1.414(13) . ?
C243 H243 0.9500 . ?
C178 H178 0.9500 . ?
C178 C179 1.346(6) . ?
C178 C183 1.327(6) . ?
C179 H179 0.9500 . ?
C179 C180 1.442(6) . ?
C180 H180 0.9500 . ?
C180 C181 1.413(6) . ?
C181 H181 0.9500 . ?
C181 C182 1.325(6) . ?
C182 H182 0.9500 . ?
C182 C183 1.351(5) . ?
C183 H183 0.9500 . ?
C184 H184 0.9500 . ?
C184 C185 1.370(5) . ?
C184 C189 1.371(7) . ?
C185 H185 0.9500 . ?
C185 C186 1.371(5) . ?
C186 H186 0.9500 . ?
C186 C187 1.360(5) . ?
C187 H187 0.9500 . ?
C187 C188 1.371(6) . ?
C188 H188 0.9500 . ?
C188 C189 1.364(7) . ?
C189 H189 0.9500 . ?
C196 H196 0.9500 . ?
C196 C197 1.376(4) . ?
C196 C198 1.385(5) 2_676 ?
C197 H197 0.9500 . ?
C197 C198 1.377(5) . ?
C198 H198 0.9500 . ?
C190 H190 0.9500 . ?
C190 C195 1.3900 . ?
C190 C191 1.3900 . ?
C195 H195 0.9500 . ?
C195 C194 1.3900 . ?
C194 H194 0.9500 . ?
C194 C193 1.3900 . ?
C193 H193 0.9500 . ?
C193 C192 1.3900 . ?
C192 H192 0.9500 . ?
C192 C191 1.3900 . ?
C191 H191 0.9500 . ?
C211 H211 0.9500 . ?
C211 C212 1.371(13) . ?
C211 C213 1.390(16) 2_666 ?
C211 C209 1.470(15) . ?
C211 C208 0.967(17) . ?
C211 C207 1.027(14) . ?
C211 C206 1.549(19) . ?
C211 C205 1.904(18) . ?
C211 C210 1.872(14) . ?
C212 H212 0.9500 . ?
C212 C213 1.337(18) . ?
C212 C208 1.491(17) . ?
C212 C210 1.27(2) . ?
C213 H213 0.9500 . ?
C213 C209 1.173(18) . ?
C213 C208 1.830(18) . ?
C248 H248 0.9500 . ?
C248 C247 1.3900 . ?
C248 C249 1.3900 . ?
C247 H247 0.9500 . ?
C247 C246 1.3900 . ?
C246 H246 0.9500 . ?
C246 C245 1.3900 . ?
C245 H245 0.9500 . ?
C245 C244 1.3900 . ?
C244 H244 0.9500 . ?
C244 C249 1.3900 . ?
C249 H249 0.9500 . ?
C202 H202 0.9500 . ?
C202 C203 1.3900 . ?
C202 C201 1.3900 . ?
C203 H203 0.9500 . ?
C203 C204 1.3900 . ?
C204 H204 0.9500 . ?
C204 C199 1.3900 . ?
C199 H199 0.9500 . ?
C199 C200 1.3900 . ?
C200 H200 0.9500 . ?
C200 C201 1.3900 . ?
C201 H201 0.9500 . ?
C209 H209 0.9500 . ?
C209 C208 1.3900 . ?
C209 C210 1.3900 . ?
C208 H208 0.9500 . ?
C208 C207 1.3900 . ?
C207 H207 0.9500 . ?
C207 C206 1.3900 . ?
C206 H206 0.9500 . ?
C206 C205 1.3900 . ?
C205 H205 0.9500 . ?
C205 C210 1.3900 . ?
C210 H210 0.9500 . ?

loop_
_geom_torsion_atom_site_label_1
_geom_torsion_atom_site_label_2
_geom_torsion_atom_site_label_3
_geom_torsion_atom_site_label_4
_geom_torsion
_geom_torsion_site_symmetry_1
_geom_torsion_site_symmetry_2
_geom_torsion_site_symmetry_3
_geom_torsion_site_symmetry_4
_geom_torsion_publ_flag
Cu1 P1 N1 C20 -169.05(16) . . . . ?
Cu1 P1 N1 C33 -8.42(15) . . . . ?
Cu1 P1 C8 C9 -0.6(2) . . . . ?
Cu1 P1 C8 C13 -178.54(18) . . . . ?
Cu1 P1 C14 C15 98.89(18) . . . . ?
Cu1 P1 C14 C19 -71.94(19) . . . . ?
Cu1 P2 N2 C46 -159.65(15) . . . . ?
Cu1 P2 N2 C59 0.41(16) . . . . ?
Cu1 P2 C34 C35 -81.17(18) . . . . ?
Cu1 P2 C34 C39 91.33(17) . . . . ?
Cu1 P2 C40 C41 -170.44(18) . . . . ?
Cu1 P2 C40 C45 9.7(2) . . . . ?
Cu1 O1 C1 O2 168.3(2) . . . . ?
P1 N1 C20 C21 -81.1(2) . . . . ?
P1 N1 C20 C25 96.4(2) . . . . ?
P1 N1 C33 C28 -98.6(2) . . . . ?
P1 N1 C33 C32 76.7(2) . . . . ?
P1 C8 C9 C10 -177.5(2) . . . . ?
P1 C8 C13 C12 178.0(2) . . . . ?
P1 C14 C15 C16 -171.16(19) . . . . ?
P1 C14 C19 C18 172.09(18) . . . . ?
P2 N2 C46 C47 -83.7(3) . . . . ?
P2 N2 C46 C51 93.8(3) . . . . ?
P2 N2 C59 C54 -99.3(2) . . . . ?
P2 N2 C59 C58 76.7(2) . . . . ?
P2 C34 C35 C36 173.66(17) . . . . ?
P2 C34 C39 C38 -173.25(17) . . . . ?
P2 C40 C41 C42 179.4(2) . . . . ?
P2 C40 C45 C44 -178.6(2) . . . . ?
O2 B1 C2 C3 167.3(5) . . . . ?
O2 B1 C4 C5 -57.8(7) . . . . ?
O2 B1 C6 C7 -65.2(8) . . . . ?
O2 B1 C214 C215 66.0(7) . . . . ?
O2 B1 C216 C217 39.1(9) . . . . ?
O2 B1 C218 C219 76.1(7) . . . . ?
N1 P1 C8 C9 -118.7(2) . . . . ?
N1 P1 C8 C13 63.4(2) . . . . ?
N1 P1 C14 C15 -148.23(18) . . . . ?
N1 P1 C14 C19 40.9(2) . . . . ?
N1 C20 C21 C22 177.8(2) . . . . ?
N1 C20 C25 C24 -176.2(2) . . . . ?
N1 C20 C25 C26 5.1(3) . . . . ?
N2 P2 C34 C35 34.85(19) . . . . ?
N2 P2 C34 C39 -152.65(17) . . . . ?
N2 P2 C40 C41 72.1(2) . . . . ?
N2 P2 C40 C45 -107.8(2) . . . . ?
N2 C46 C47 C48 176.7(2) . . . . ?
N2 C46 C51 C50 -175.1(3) . . . . ?
N2 C46 C51 C52 8.1(4) . . . . ?
C1 O2 B1 C2 33.5(5) . . . . ?
C1 O2 B1 C4 156.0(4) . . . . ?
C1 O2 B1 C6 -77.7(4) . . . . ?
C1 O2 B1 C214 -122.1(4) . . . . ?
C1 O2 B1 C216 123.4(5) . . . . ?
C1 O2 B1 C218 -1.8(6) . . . . ?
C8 P1 N1 C20 -38.6(2) . . . . ?
C8 P1 N1 C33 122.01(16) . . . . ?
C8 P1 C14 C15 -35.5(2) . . . . ?
C8 P1 C14 C19 153.65(19) . . . . ?
C8 C9 C10 C11 -0.4(5) . . . . ?
C9 C8 C13 C12 0.1(4) . . . . ?
C9 C10 C11 C12 -0.3(5) . . . . ?
C10 C11 C12 C13 0.9(5) . . . . ?
C11 C12 C13 C8 -0.8(5) . . . . ?
C13 C8 C9 C10 0.5(4) . . . . ?
C14 P1 N1 C20 70.15(19) . . . . ?
C14 P1 N1 C33 -129.23(15) . . . . ?
C14 P1 C8 C9 128.9(2) . . . . ?
C14 P1 C8 C13 -49.1(2) . . . . ?
C14 C15 C16 C17 -0.7(4) . . . . ?
C15 C14 C19 C18 1.1(3) . . . . ?
C15 C16 C17 C18 0.7(4) . . . . ?
C16 C17 C18 C19 0.2(4) . . . . ?
C17 C18 C19 C14 -1.1(4) . . . . ?
C19 C14 C15 C16 -0.2(3) . . . . ?
C20 N1 C33 C28 63.6(3) . . . . ?
C20 N1 C33 C32 -121.1(2) . . . . ?
C20 C21 C22 C23 -1.2(4) . . . . ?
C20 C25 C26 C27 30.3(4) . . . . ?
C21 C20 C25 C24 1.2(3) . . . . ?
C21 C20 C25 C26 -177.5(2) . . . . ?
C21 C22 C23 C24 0.3(4) . . . . ?
C22 C23 C24 C25 1.3(4) . . . . ?
C23 C24 C25 C20 -2.1(4) . . . . ?
C23 C24 C25 C26 176.7(3) . . . . ?
C24 C25 C26 C27 -148.4(3) . . . . ?
C25 C20 C21 C22 0.3(4) . . . . ?
C25 C26 C27 C28 -1.0(5) . . . . ?
C26 C27 C28 C29 152.2(3) . . . . ?
C26 C27 C28 C33 -29.1(4) . . . . ?
C27 C28 C29 C30 179.0(2) . . . . ?
C27 C28 C33 N1 -4.8(3) . . . . ?
C27 C28 C33 C32 180.0(2) . . . . ?
C28 C29 C30 C31 0.1(4) . . . . ?
C29 C28 C33 N1 173.9(2) . . . . ?
C29 C28 C33 C32 -1.3(3) . . . . ?
C29 C30 C31 C32 0.6(4) . . . . ?
C30 C31 C32 C33 -1.7(4) . . . . ?
C31 C32 C33 N1 -173.3(2) . . . . ?
C31 C32 C33 C28 2.0(3) . . . . ?
C33 N1 C20 C21 118.7(2) . . . . ?
C33 N1 C20 C25 -63.8(3) . . . . ?
C33 C28 C29 C30 0.2(4) . . . . ?
C34 P2 N2 C46 75.88(18) . . . . ?
C34 P2 N2 C59 -124.07(16) . . . . ?
C34 P2 C40 C41 -39.4(2) . . . . ?
C34 P2 C40 C45 140.76(19) . . . . ?
C34 C35 C36 C37 -0.4(3) . . . . ?
C35 C34 C39 C38 -0.7(3) . . . . ?
C35 C36 C37 C38 -0.7(4) . . . . ?
C36 C37 C38 C39 1.0(4) . . . . ?
C37 C38 C39 C34 -0.4(3) . . . . ?
C39 C34 C35 C36 1.0(3) . . . . ?
C40 P2 N2 C46 -32.8(2) . . . . ?
C40 P2 N2 C59 127.25(16) . . . . ?
C40 P2 C34 C35 146.69(17) . . . . ?
C40 P2 C34 C39 -40.80(19) . . . . ?
C40 C41 C42 C43 -0.5(5) . . . . ?
C41 C40 C45 C44 1.5(4) . . . . ?
C41 C42 C43 C44 0.9(5) . . . . ?
C42 C43 C44 C45 -0.1(5) . . . . ?
C43 C44 C45 C40 -1.1(4) . . . . ?
C45 C40 C41 C42 -0.7(4) . . . . ?
C46 N2 C59 C54 61.9(3) . . . . ?
C46 N2 C59 C58 -122.1(2) . . . . ?
C46 C47 C48 C49 -1.0(4) . . . . ?
C46 C51 C52 C53 29.5(5) . . . . ?
C47 C46 C51 C50 2.4(4) . . . . ?
C47 C46 C51 C52 -174.5(3) . . . . ?
C47 C48 C49 C50 1.2(5) . . . . ?
C48 C49 C50 C51 0.5(5) . . . . ?
C49 C50 C51 C46 -2.2(5) . . . . ?
C49 C50 C51 C52 174.8(3) . . . . ?
C50 C51 C52 C53 -147.3(4) . . . . ?
C51 C46 C47 C48 -0.8(4) . . . . ?
C51 C52 C53 C54 -2.0(6) . . . . ?
C52 C53 C54 C55 152.5(4) . . . . ?
C52 C53 C54 C59 -30.3(5) . . . . ?
C53 C54 C55 C56 178.5(3) . . . . ?
C53 C54 C59 N2 -1.5(4) . . . . ?
C53 C54 C59 C58 -177.5(3) . . . . ?
C54 C55 C56 C57 -1.9(5) . . . . ?
C55 C54 C59 N2 175.8(2) . . . . ?
C55 C54 C59 C58 -0.2(4) . . . . ?
C55 C56 C57 C58 1.6(4) . . . . ?
C56 C57 C58 C59 -0.7(4) . . . . ?
C57 C58 C59 N2 -176.1(2) . . . . ?
C57 C58 C59 C54 0.0(4) . . . . ?
C59 N2 C46 C47 116.5(2) . . . . ?
C59 N2 C46 C51 -66.0(3) . . . . ?
C59 C54 C55 C56 1.2(4) . . . . ?
B1 O2 C1 O1 -176.1(3) . . . . ?
C2 B1 C4 C5 53.0(7) . . . . ?
C2 B1 C6 C7 -173.4(7) . . . . ?
C4 B1 C2 C3 56.6(7) . . . . ?
C4 B1 C6 C7 49.3(9) . . . . ?
C6 B1 C2 C3 -81.7(6) . . . . ?
C6 B1 C4 C5 -174.5(6) . . . . ?
C214 B1 C216 C217 -68.3(8) . . . . ?
C214 B1 C218 C219 -169.0(5) . . . . ?
C216 B1 C214 C215 177.2(7) . . . . ?
C216 B1 C218 C219 -46.6(7) . . . . ?
C218 B1 C214 C215 -60.1(8) . . . . ?
C218 B1 C216 C217 169.1(8) . . . . ?
Cu2 P3 N3 C79 -172.33(15) . . . . ?
Cu2 P3 N3 C92 -11.45(18) . . . . ?
Cu2 P3 C67 C68 9.7(2) . . . . ?
Cu2 P3 C67 C72 -176.25(16) . . . . ?
Cu2 P3 C73 C74 -64.72(19) . . . . ?
Cu2 P3 C73 C78 107.60(18) . . . . ?
Cu2 P4 N4 C105 1.82(15) . . . . ?
Cu2 P4 N4 C118 -158.21(15) . . . . ?
Cu2 P4 C93 C94 -81.12(18) . . . . ?
Cu2 P4 C93 C98 91.92(18) . . . . ?
Cu2 P4 C99 C100 0.1(2) . . . . ?
Cu2 P4 C99 C104 -177.29(16) . . . . ?
Cu2 O3 C60 O4 165.61(19) . . . . ?
P3 N3 C79 C80 -79.1(3) . . . . ?
P3 N3 C79 C84 98.2(2) . . . . ?
P3 N3 C92 C87 -100.4(2) . . . . ?
P3 N3 C92 C91 74.0(2) . . . . ?
P3 C67 C68 C69 172.71(19) . . . . ?
P3 C67 C72 C71 -172.93(19) . . . . ?
P3 C73 C74 C75 173.90(18) . . . . ?
P3 C73 C78 C77 -172.88(19) . . . . ?
P4 N4 C105 C106 80.6(2) . . . . ?
P4 N4 C105 C110 -95.8(2) . . . . ?
P4 N4 C118 C113 97.5(2) . . . . ?
P4 N4 C118 C117 -79.2(2) . . . . ?
P4 C93 C94 C95 174.13(16) . . . . ?
P4 C93 C98 C97 -173.65(18) . . . . ?
P4 C99 C100 C101 -176.78(18) . . . . ?
P4 C99 C104 C103 177.68(18) . . . . ?
O4 B2 C61 C62 172.3(5) . . . . ?
O4 B2 C63 C64 -59.3(4) . . . . ?
O4 B2 C65 C66 -58.0(4) . . . . ?
O4 B2 C220 C221 103(2) . . . . ?
O4 B2 C222 C223 -44(3) . . . . ?
O4 B2 C224 C225 47(3) . . . . ?
N3 P3 C67 C68 -106.35(18) . . . . ?
N3 P3 C67 C72 67.7(2) . . . . ?
N3 P3 C73 C74 48.95(19) . . . . ?
N3 P3 C73 C78 -138.73(19) . . . . ?
N3 C79 C80 C81 179.5(2) . . . . ?
N3 C79 C84 C83 -178.3(2) . . . . ?
N3 C79 C84 C85 4.3(3) . . . . ?
N4 P4 C93 C94 34.51(19) . . . . ?
N4 P4 C93 C98 -152.45(17) . . . . ?
N4 P4 C99 C100 -116.34(18) . . . . ?
N4 P4 C99 C104 66.2(2) . . . . ?
N4 C105 C106 C107 -175.92(19) . . . . ?
N4 C105 C110 C109 174.8(2) . . . . ?
N4 C105 C110 C111 -6.7(3) . . . . ?
C60 O4 B2 C61 34.7(5) . . . . ?
C60 O4 B2 C63 154.1(3) . . . . ?
C60 O4 B2 C65 -84.9(3) . . . . ?
C60 O4 B2 C220 -8.8(11) . . . . ?
C60 O4 B2 C222 121.6(13) . . . . ?
C60 O4 B2 C224 -117.0(11) . . . . ?
C67 P3 N3 C79 -45.16(19) . . . . ?
C67 P3 N3 C92 115.71(17) . . . . ?
C67 P3 C73 C74 159.81(18) . . . . ?
C67 P3 C73 C78 -27.9(2) . . . . ?
C67 C68 C69 C70 0.8(4) . . . . ?
C68 C67 C72 C71 1.0(4) . . . . ?
C68 C69 C70 C71 0.5(4) . . . . ?
C69 C70 C71 C72 -1.1(4) . . . . ?
C70 C71 C72 C67 0.3(4) . . . . ?
C72 C67 C68 C69 -1.6(3) . . . . ?
C73 P3 N3 C79 65.52(19) . . . . ?
C73 P3 N3 C92 -133.60(17) . . . . ?
C73 P3 C67 C68 142.77(18) . . . . ?
C73 P3 C67 C72 -43.2(2) . . . . ?
C73 C74 C75 C76 -1.4(4) . . . . ?
C74 C73 C78 C77 -0.6(3) . . . . ?
C74 C75 C76 C77 0.9(4) . . . . ?
C75 C76 C77 C78 -0.3(4) . . . . ?
C76 C77 C78 C73 0.2(4) . . . . ?
C78 C73 C74 C75 1.3(3) . . . . ?
C79 N3 C92 C87 61.7(3) . . . . ?
C79 N3 C92 C91 -124.0(2) . . . . ?
C79 C80 C81 C82 -1.3(4) . . . . ?
C79 C84 C85 C86 30.3(4) . . . . ?
C80 C79 C84 C83 -1.0(3) . . . . ?
C80 C79 C84 C85 -178.4(2) . . . . ?
C80 C81 C82 C83 -0.7(4) . . . . ?
C81 C82 C83 C84 1.9(4) . . . . ?
C82 C83 C84 C79 -1.0(4) . . . . ?
C82 C83 C84 C85 176.6(2) . . . . ?
C83 C84 C85 C86 -147.1(3) . . . . ?
C84 C79 C80 C81 2.2(4) . . . . ?
C84 C85 C86 C87 -1.9(5) . . . . ?
C85 C86 C87 C88 154.1(3) . . . . ?
C85 C86 C87 C92 -28.1(4) . . . . ?
C86 C87 C88 C89 177.0(3) . . . . ?
C86 C87 C92 N3 -4.2(4) . . . . ?
C86 C87 C92 C91 -178.2(2) . . . . ?
C87 C88 C89 C90 1.0(5) . . . . ?
C88 C87 C92 N3 173.6(2) . . . . ?
C88 C87 C92 C91 -0.4(4) . . . . ?
C88 C89 C90 C91 0.1(6) . . . . ?
C89 C90 C91 C92 -1.3(5) . . . . ?
C90 C91 C92 N3 -172.7(2) . . . . ?
C90 C91 C92 C87 1.5(4) . . . . ?
C92 N3 C79 C80 120.7(2) . . . . ?
C92 N3 C79 C84 -62.1(3) . . . . ?
C92 C87 C88 C89 -0.9(4) . . . . ?
C93 P4 N4 C105 -123.78(15) . . . . ?
C93 P4 N4 C118 76.20(18) . . . . ?
C93 P4 C99 C100 131.87(18) . . . . ?
C93 P4 C99 C104 -45.6(2) . . . . ?
C93 C94 C95 C96 -0.7(3) . . . . ?
C94 C93 C98 C97 -0.5(3) . . . . ?
C94 C95 C96 C97 0.0(3) . . . . ?
C95 C96 C97 C98 0.5(4) . . . . ?
C96 C97 C98 C93 -0.2(4) . . . . ?
C98 C93 C94 C95 1.0(3) . . . . ?
C99 P4 N4 C105 127.95(15) . . . . ?
C99 P4 N4 C118 -32.07(19) . . . . ?
C99 P4 C93 C94 147.19(18) . . . . ?
C99 P4 C93 C98 -39.8(2) . . . . ?
C99 C100 C101 C102 -1.0(4) . . . . ?
C100 C99 C104 C103 0.3(3) . . . . ?
C100 C101 C102 C103 0.3(4) . . . . ?
C101 C102 C103 C104 0.8(4) . . . . ?
C102 C103 C104 C99 -1.0(4) . . . . ?
C104 C99 C100 C101 0.8(3) . . . . ?
C105 N4 C118 C113 -62.4(3) . . . . ?
C105 N4 C118 C117 121.0(2) . . . . ?
C105 C106 C107 C108 0.5(3) . . . . ?
C105 C110 C111 C112 -30.6(4) . . . . ?
C106 C105 C110 C109 -1.6(3) . . . . ?
C106 C105 C110 C111 176.9(2) . . . . ?
C106 C107 C108 C109 -0.5(4) . . . . ?
C107 C108 C109 C110 -0.5(4) . . . . ?
C108 C109 C110 C105 1.6(4) . . . . ?
C108 C109 C110 C111 -177.0(2) . . . . ?
C109 C110 C111 C112 147.9(3) . . . . ?
C110 C105 C106 C107 0.6(3) . . . . ?
C110 C111 C112 C113 3.0(5) . . . . ?
C111 C112 C113 C114 -152.2(3) . . . . ?
C111 C112 C113 C118 28.6(4) . . . . ?
C112 C113 C114 C115 179.1(3) . . . . ?
C112 C113 C118 N4 3.5(3) . . . . ?
C112 C113 C118 C117 -179.9(2) . . . . ?
C113 C114 C115 C116 1.1(4) . . . . ?
C114 C113 C118 N4 -175.7(2) . . . . ?
C114 C113 C118 C117 0.9(3) . . . . ?
C114 C115 C116 C117 0.2(4) . . . . ?
C115 C116 C117 C118 -0.9(4) . . . . ?
C116 C117 C118 N4 177.0(2) . . . . ?
C116 C117 C118 C113 0.4(4) . . . . ?
C118 N4 C105 C106 -118.1(2) . . . . ?
C118 N4 C105 C110 65.4(3) . . . . ?
C118 C113 C114 C115 -1.6(4) . . . . ?
B2 O4 C60 O3 -176.1(3) . . . . ?
C61 B2 C63 C64 54.8(5) . . . . ?
C61 B2 C65 C66 -174.1(4) . . . . ?
C63 B2 C61 C62 61.2(6) . . . . ?
C63 B2 C65 C66 54.0(5) . . . . ?
C65 B2 C61 C62 -71.4(6) . . . . ?
C65 B2 C63 C64 -174.2(3) . . . . ?
C220 B2 C222 C223 91(2) . . . . ?
C220 B2 C224 C225 -73(3) . . . . ?
C222 B2 C220 C221 -31(2) . . . . ?
C222 B2 C224 C225 170(3) . . . . ?
C224 B2 C220 C221 -154(2) . . . . ?
C224 B2 C222 C223 -154(2) . . . . ?
N5 C138 C139 C140 -175.7(2) . . . . ?
N5 C138 C143 C142 173.9(2) . . . . ?
N5 C138 C143 C144 -7.4(4) . . . . ?
N5 P5 C126 C127 119.7(5) . . . . ?
N5 P5 C126 C131 -62.6(7) . . . . ?
N5 P5A C232 C233 110.5(6) . . . . ?
N5 P5A C232 C237 -72.2(7) . . . . ?
N6 C164 C165 C166 -177.5(2) . . . . ?
N6 C164 C169 C168 176.2(2) . . . . ?
N6 C164 C169 C170 -5.1(4) . . . . ?
N6 P6 C152 C153 108.5(5) . . . . ?
N6 P6 C152 C157 -74.1(6) . . . . ?
N6 P6A C238 C239 125.1(6) . . . . ?
N6 P6A C238 C243 -57.2(7) . . . . ?
C119 O6 B3 C120 -90.7(6) . . . . ?
C119 O6 B3 C122 32.8(7) . . . . ?
C119 O6 B3 C124 150.1(5) . . . . ?
C119 O6A B3A C226 -31.6(8) . . . . ?
C119 O6A B3A C228 -153.9(6) . . . . ?
C119 O6A B3A C230 95.7(7) . . . . ?
C132 C133 C134 C135 0.7(4) . . . . ?
C132 P5 C126 C127 -132.6(5) . . . . ?
C132 P5 C126 C131 45.1(7) . . . . ?
C132 P5A C232 C233 -131.8(6) . . . . ?
C132 P5A C232 C237 45.5(8) . . . . ?
C133 C132 C137 C136 0.8(3) . . . . ?
C133 C132 P5A N5 -25.3(4) . . . . ?
C133 C132 P5A Cu3A 84.5(4) . . . . ?
C133 C132 P5A C232 -143.7(4) . . . . ?
C133 C134 C135 C136 0.3(4) . . . . ?
C134 C135 C136 C137 -0.7(4) . . . . ?
C135 C136 C137 C132 0.1(4) . . . . ?
C137 C132 C133 C134 -1.2(3) . . . . ?
C137 C132 P5A N5 156.1(2) . . . . ?
C137 C132 P5A Cu3A -94.1(3) . . . . ?
C137 C132 P5A C232 37.8(5) . . . . ?
C138 N5 C151 C146 -63.0(3) . . . . ?
C138 N5 C151 C150 121.2(2) . . . . ?
C138 N5 P5 C132 -68.4(3) . . . . ?
C138 N5 P5 Cu3 166.26(19) . . . . ?
C138 N5 P5 C126 37.3(4) . . . . ?
C138 N5 P5A C132 -80.9(3) . . . . ?
C138 N5 P5A Cu3A 159.61(18) . . . . ?
C138 N5 P5A C232 33.0(5) . . . . ?
C138 C139 C140 C141 0.9(4) . . . . ?
C138 C143 C144 C145 -27.2(4) . . . . ?
C139 C138 C143 C142 -3.3(3) . . . . ?
C139 C138 C143 C144 175.4(2) . . . . ?
C139 C140 C141 C142 -1.4(4) . . . . ?
C140 C141 C142 C143 -0.5(4) . . . . ?
C141 C142 C143 C138 2.8(4) . . . . ?
C141 C142 C143 C144 -175.9(3) . . . . ?
C142 C143 C144 C145 151.4(3) . . . . ?
C143 C138 C139 C140 1.5(4) . . . . ?
C143 C144 C145 C146 0.2(5) . . . . ?
C144 C145 C146 C147 -152.4(3) . . . . ?
C144 C145 C146 C151 27.9(4) . . . . ?
C145 C146 C147 C148 179.5(3) . . . . ?
C145 C146 C151 N5 5.5(4) . . . . ?
C145 C146 C151 C150 -178.8(2) . . . . ?
C146 C147 C148 C149 -0.2(4) . . . . ?
C147 C146 C151 N5 -174.2(2) . . . . ?
C147 C146 C151 C150 1.6(3) . . . . ?
C147 C148 C149 C150 0.5(4) . . . . ?
C148 C149 C150 C151 0.2(4) . . . . ?
C149 C150 C151 N5 174.6(2) . . . . ?
C149 C150 C151 C146 -1.3(4) . . . . ?
C151 N5 C138 C139 -118.7(2) . . . . ?
C151 N5 C138 C143 64.1(3) . . . . ?
C151 N5 P5 C132 130.94(19) . . . . ?
C151 N5 P5 Cu3 5.6(3) . . . . ?
C151 N5 P5 C126 -123.3(3) . . . . ?
C151 N5 P5A C132 117.8(3) . . . . ?
C151 N5 P5A Cu3A -1.6(4) . . . . ?
C151 N5 P5A C232 -128.3(4) . . . . ?
C151 C146 C147 C148 -0.8(4) . . . . ?
C158 C159 C160 C161 0.9(5) . . . . ?
C158 P6 C152 C153 -129.5(5) . . . . ?
C158 P6 C152 C157 47.8(6) . . . . ?
C158 P6A C238 C239 -135.8(6) . . . . ?
C158 P6A C238 C243 41.9(7) . . . . ?
C159 C158 C163 C162 -1.8(4) . . . . ?
C159 C158 P6 N6 152.2(2) . . . . ?
C159 C158 P6 Cu3 -97.4(3) . . . . ?
C159 C158 P6 C152 33.5(4) . . . . ?
C159 C160 C161 C162 -1.5(4) . . . . ?
C160 C161 C162 C163 0.4(4) . . . . ?
C161 C162 C163 C158 1.3(4) . . . . ?
C163 C158 C159 C160 0.8(4) . . . . ?
C163 C158 P6 N6 -27.8(3) . . . . ?
C163 C158 P6 Cu3 82.6(3) . . . . ?
C163 C158 P6 C152 -146.6(3) . . . . ?
C164 N6 C177 C172 -62.5(3) . . . . ?
C164 N6 C177 C176 121.4(3) . . . . ?
C164 N6 P6 C158 -74.8(3) . . . . ?
C164 N6 P6 Cu3 166.04(18) . . . . ?
C164 N6 P6 C152 41.5(4) . . . . ?
C164 N6 P6A C158 -67.3(3) . . . . ?
C164 N6 P6A Cu3A 168.4(2) . . . . ?
C164 N6 P6A C238 33.8(4) . . . . ?
C164 C165 C166 C167 0.9(4) . . . . ?
C164 C169 C170 C171 -30.5(4) . . . . ?
C165 C164 C169 C168 -1.1(4) . . . . ?
C165 C164 C169 C170 177.7(2) . . . . ?
C165 C166 C167 C168 -0.2(4) . . . . ?
C166 C167 C168 C169 -1.1(4) . . . . ?
C167 C168 C169 C164 1.8(4) . . . . ?
C167 C168 C169 C170 -177.0(3) . . . . ?
C168 C169 C170 C171 148.2(3) . . . . ?
C169 C164 C165 C166 -0.2(4) . . . . ?
C169 C170 C171 C172 1.3(5) . . . . ?
C170 C171 C172 C173 -151.6(3) . . . . ?
C170 C171 C172 C177 30.0(5) . . . . ?
C171 C172 C173 C174 -179.0(3) . . . . ?
C171 C172 C177 N6 3.3(4) . . . . ?
C171 C172 C177 C176 179.3(3) . . . . ?
C172 C173 C174 C175 0.4(5) . . . . ?
C173 C172 C177 N6 -175.2(3) . . . . ?
C173 C172 C177 C176 0.8(4) . . . . ?
C173 C174 C175 C176 -0.8(5) . . . . ?
C174 C175 C176 C177 1.2(4) . . . . ?
C175 C176 C177 N6 174.9(2) . . . . ?
C175 C176 C177 C172 -1.2(4) . . . . ?
C177 N6 C164 C165 -118.8(3) . . . . ?
C177 N6 C164 C169 64.0(3) . . . . ?
C177 N6 P6 C158 121.7(2) . . . . ?
C177 N6 P6 Cu3 2.5(2) . . . . ?
C177 N6 P6 C152 -122.0(3) . . . . ?
C177 N6 P6A C158 136.56(18) . . . . ?
C177 N6 P6A Cu3A 12.3(2) . . . . ?
C177 N6 P6A C238 -122.3(3) . . . . ?
C177 C172 C173 C174 -0.4(5) . . . . ?
Cu3 P5 C126 C127 -3.5(7) . . . . ?
Cu3 P5 C126 C131 174.2(5) . . . . ?
Cu3 P6 C152 C153 -2.6(6) . . . . ?
Cu3 P6 C152 C157 174.8(5) . . . . ?
P5 N5 C138 C139 81.9(4) . . . . ?
P5 N5 C138 C143 -95.3(3) . . . . ?
P5 N5 C151 C146 100.0(3) . . . . ?
P5 N5 C151 C150 -75.8(3) . . . . ?
P5 C132 C133 C134 -169.6(2) . . . . ?
P5 C132 C137 C136 168.8(2) . . . . ?
P5 C126 C127 C128 177.2(5) . . . . ?
P5 C126 C131 C130 -178.3(5) . . . . ?
P6 N6 C164 C165 76.9(3) . . . . ?
P6 N6 C164 C169 -100.4(3) . . . . ?
P6 N6 C177 C172 100.9(3) . . . . ?
P6 N6 C177 C176 -75.2(3) . . . . ?
P6 C158 C159 C160 -179.3(2) . . . . ?
P6 C158 C163 C162 178.2(2) . . . . ?
P6 C152 C153 C154 175.8(6) . . . . ?
P6 C152 C157 C156 -177.1(5) . . . . ?
O5 C119 O6 B3 -175.5(4) . . . . ?
O6 C119 O5 Cu3 -175.5(3) . . . . ?
C121 C120 B3 O6 46.7(8) . . . . ?
C121 C120 B3 C122 -73.9(8) . . . . ?
C121 C120 B3 C124 158.4(7) . . . . ?
C123 C122 B3 O6 167.4(5) . . . . ?
C123 C122 B3 C120 -73.8(7) . . . . ?
C123 C122 B3 C124 55.4(7) . . . . ?
C125 C124 B3 O6 -57.0(7) . . . . ?
C125 C124 B3 C120 -171.0(6) . . . . ?
C125 C124 B3 C122 59.5(7) . . . . ?
C126 C127 C128 C129 0.7(11) . . . . ?
C127 C126 C131 C130 -0.6(10) . . . . ?
C127 C128 C129 C130 0.3(15) . . . . ?
C128 C129 C130 C131 -1.3(15) . . . . ?
C129 C130 C131 C126 1.5(11) . . . . ?
C131 C126 C127 C128 -0.5(10) . . . . ?
C152 C153 C154 C155 1.6(13) . . . . ?
C153 C152 C157 C156 0.3(10) . . . . ?
C153 C154 C155 C156 -0.3(14) . . . . ?
C154 C155 C156 C157 -1.0(12) . . . . ?
C155 C156 C157 C152 1.0(11) . . . . ?
C157 C152 C153 C154 -1.6(11) . . . . ?
Cu3A P5A C232 C233 -3.5(9) . . . . ?
Cu3A P5A C232 C237 173.8(5) . . . . ?
Cu3A P6A C238 C239 -3.0(8) . . . . ?
Cu3A P6A C238 C243 174.8(5) . . . . ?
P5A N5 C138 C139 79.2(4) . . . . ?
P5A N5 C138 C143 -98.0(4) . . . . ?
P5A N5 C151 C146 98.1(4) . . . . ?
P5A N5 C151 C150 -77.7(4) . . . . ?
P5A C132 C133 C134 -179.7(3) . . . . ?
P5A C132 C137 C136 179.4(3) . . . . ?
P5A C232 C233 C234 176.6(9) . . . . ?
P5A C232 C237 C236 -176.1(6) . . . . ?
P6A N6 C164 C165 87.3(3) . . . . ?
P6A N6 C164 C169 -90.0(3) . . . . ?
P6A N6 C177 C172 97.5(3) . . . . ?
P6A N6 C177 C176 -78.6(3) . . . . ?
P6A C158 C159 C160 168.1(2) . . . . ?
P6A C158 C163 C162 -169.5(2) . . . . ?
P6A C238 C239 C240 176.6(7) . . . . ?
P6A C238 C243 C242 -177.6(6) . . . . ?
O5A C119 O6A B3A 177.4(5) . . . . ?
O6A C119 O5A Cu3A -168.1(3) . . . . ?
C227 C226 B3A O6A -171.0(8) . . . . ?
C227 C226 B3A C228 -62.8(11) . . . . ?
C227 C226 B3A C230 69.1(11) . . . . ?
C229 C228 B3A O6A 64.7(10) . . . . ?
C229 C228 B3A C226 -48.6(12) . . . . ?
C229 C228 B3A C230 174.6(9) . . . . ?
C231 C230 B3A O6A -72.8(12) . . . . ?
C231 C230 B3A C226 47.2(13) . . . . ?
C231 C230 B3A C228 -176.3(10) . . . . ?
C232 C233 C234 C235 -1.0(16) . . . . ?
C233 C232 C237 C236 1.2(11) . . . . ?
C233 C234 C235 C236 2.4(16) . . . . ?
C234 C235 C236 C237 -2.0(12) . . . . ?
C235 C236 C237 C232 0.1(10) . . . . ?
C237 C232 C233 C234 -0.8(12) . . . . ?
C238 C239 C240 C241 1.2(15) . . . . ?
C239 C238 C243 C242 0.1(12) . . . . ?
C239 C240 C241 C242 0.0(18) . . . . ?
C240 C241 C242 C243 -1.0(16) . . . . ?
C241 C242 C243 C238 0.9(12) . . . . ?
C243 C238 C239 C240 -1.2(12) . . . . ?
C178 C179 C180 C181 0.2(5) . . . . ?
C179 C178 C183 C182 -1.3(5) . . . . ?
C179 C180 C181 C182 -1.3(5) . . . . ?
C180 C181 C182 C183 1.2(5) . . . . ?
C181 C182 C183 C178 0.1(5) . . . . ?
C183 C178 C179 C180 1.1(5) . . . . ?
C184 C185 C186 C187 -0.5(6) . . . . ?
C185 C184 C189 C188 1.3(6) . . . . ?
C185 C186 C187 C188 0.4(6) . . . . ?
C186 C187 C188 C189 0.6(6) . . . . ?
C187 C188 C189 C184 -1.4(6) . . . . ?
C189 C184 C185 C186 -0.3(6) . . . . ?
C196 C197 C198 C196 0.3(5) . . . 2_676 ?
C198 C196 C197 C198 -0.3(5) 2_676 . . . ?
C190 C195 C194 C193 0.0 . . . . ?
C195 C190 C191 C192 0.0 . . . . ?
C195 C194 C193 C192 0.0 . . . . ?
C194 C193 C192 C191 0.0 . . . . ?
C193 C192 C191 C190 0.0 . . . . ?
C191 C190 C195 C194 0.0 . . . . ?
C211 C212 C213 C211 -1.0(18) . . . 2_666 ?
C211 C212 C213 C209 76(2) . . . . ?
C211 C212 C213 C208 5.3(9) . . . . ?
C211 C212 C208 C213 -172.7(13) . . . . ?
C211 C212 C208 C209 127(3) . . . . ?
C211 C212 C208 C207 2.9(10) . . . . ?
C211 C212 C210 C209 -94(2) . . . . ?
C211 C212 C210 C205 15.8(11) . . . . ?
C211 C213 C209 C211 41.2(16) 2_666 . . . ?
C211 C213 C209 C208 18.6(9) 2_666 . . . ?
C211 C213 C209 C210 175.1(11) 2_666 . . . ?
C211 C213 C208 C211 167.2(11) 2_666 . . . ?
C211 C213 C208 C212 174.2(11) 2_666 . . . ?
C211 C213 C208 C209 -161.8(9) 2_666 . . . ?
C211 C213 C208 C207 163.6(16) 2_666 . . . ?
C211 C209 C208 C212 -48(2) . . . . ?
C211 C209 C208 C213 -149.8(15) . . . . ?
C211 C209 C208 C207 15.4(9) . . . . ?
C211 C209 C210 C212 70(2) . . . . ?
C211 C209 C210 C205 -9.8(5) . . . . ?
C211 C208 C207 C206 20.2(11) . . . . ?
C211 C207 C206 C205 14.2(7) . . . . ?
C211 C206 C205 C210 9.3(5) . . . . ?
C211 C205 C210 C212 -12.3(8) . . . . ?
C211 C205 C210 C209 8.1(4) . . . . ?
C212 C211 C209 C213 90(3) . . . . ?
C212 C211 C209 C208 127(3) . . . . ?
C212 C211 C209 C210 -66(3) . . . . ?
C212 C211 C208 C213 5.6(10) . . . . ?
C212 C211 C208 C209 -14.4(7) . . . . ?
C212 C211 C208 C207 -176.3(12) . . . . ?
C212 C211 C207 C208 14(5) . . . . ?
C212 C211 C207 C206 -148(6) . . . . ?
C212 C211 C206 C207 169.5(16) . . . . ?
C212 C211 C206 C205 2.0(12) . . . . ?
C212 C211 C210 C209 24.2(11) . . . . ?
C212 C211 C210 C205 -164.8(10) . . . . ?
C212 C213 C209 C211 -72(2) . . . . ?
C212 C213 C209 C208 -94(2) . . . . ?
C212 C213 C209 C210 62(2) . . . . ?
C212 C213 C208 C211 -7.0(12) . . . . ?
C212 C213 C208 C209 24.0(10) . . . . ?
C212 C213 C208 C207 -10.5(17) . . . . ?
C212 C208 C207 C211 -3.6(12) . . . . ?
C212 C208 C207 C206 16.7(7) . . . . ?
C213 C211 C212 C213 1.0(17) 2_666 . . . ?
C213 C211 C212 C208 9.3(10) 2_666 . . . ?
C213 C211 C212 C210 154.0(10) 2_666 . . . ?
C213 C211 C209 C213 -39.2(17) 2_666 . . . ?
C213 C211 C209 C208 -1.9(7) 2_666 . . . ?
C213 C211 C209 C210 164.7(8) 2_666 . . . ?
C213 C211 C208 C212 -168.2(12) 2_666 . . . ?
C213 C211 C208 C213 -162.6(14) 2_666 . . . ?
C213 C211 C208 C209 177.4(10) 2_666 . . . ?
C213 C211 C208 C207 15.5(17) 2_666 . . . ?
C213 C211 C207 C208 -14.6(16) 2_666 . . . ?
C213 C211 C207 C206 -176.7(9) 2_666 . . . ?
C213 C211 C206 C207 2.5(7) 2_666 . . . ?
C213 C211 C206 C205 -165.0(7) 2_666 . . . ?
C213 C211 C210 C212 -58(2) 2_666 . . . ?
C213 C211 C210 C209 -34(2) 2_666 . . . ?
C213 C211 C210 C205 137(2) 2_666 . . . ?
C213 C212 C208 C211 172.7(13) . . . . ?
C213 C212 C208 C209 -61(2) . . . . ?
C213 C212 C208 C207 175.6(7) . . . . ?
C213 C212 C210 C211 141(2) . . . . ?
C213 C212 C210 C209 47(2) . . . . ?
C213 C212 C210 C205 157.0(14) . . . . ?
C213 C209 C208 C211 149.8(15) . . . . ?
C213 C209 C208 C212 102(3) . . . . ?
C213 C209 C208 C207 165.2(10) . . . . ?
C213 C209 C210 C211 -142.8(19) . . . . ?
C213 C209 C210 C212 -73(3) . . . . ?
C213 C209 C210 C205 -152.6(18) . . . . ?
C213 C208 C207 C211 4.6(17) . . . . ?
C213 C208 C207 C206 24.8(16) . . . . ?
C248 C247 C246 C245 0.0 . . . . ?
C247 C248 C249 C244 0.0 . . . . ?
C247 C246 C245 C244 0.0 . . . . ?
C246 C245 C244 C249 0.0 . . . . ?
C245 C244 C249 C248 0.0 . . . . ?
C249 C248 C247 C246 0.0 . . . . ?
C202 C203 C204 C199 0.0 . . . . ?
C203 C202 C201 C200 0.0 . . . . ?
C203 C204 C199 C200 0.0 . . . . ?
C204 C199 C200 C201 0.0 . . . . ?
C199 C200 C201 C202 0.0 . . . . ?
C201 C202 C203 C204 0.0 . . . . ?
C209 C211 C212 C213 -57(2) . . . . ?
C209 C211 C212 C208 -48(3) . . . . ?
C209 C211 C212 C210 96(3) . . . . ?
C209 C211 C208 C212 14.4(7) . . . . ?
C209 C211 C208 C213 20.0(10) . . . . ?
C209 C211 C208 C207 -161.9(10) . . . . ?
C209 C211 C207 C208 33(2) . . . . ?
C209 C211 C207 C206 -129(3) . . . . ?
C209 C211 C206 C207 145.9(16) . . . . ?
C209 C211 C206 C205 -21.7(10) . . . . ?
C209 C211 C210 C212 -24.2(11) . . . . ?
C209 C211 C210 C205 171.0(5) . . . . ?
C209 C213 C208 C211 -31.0(15) . . . . ?
C209 C213 C208 C212 -24.0(10) . . . . ?
C209 C213 C208 C207 -35(2) . . . . ?
C209 C208 C207 C211 -20.2(11) . . . . ?
C209 C208 C207 C206 0.0 . . . . ?
C208 C211 C212 C213 -8.3(14) . . . . ?
C208 C211 C212 C210 144.7(13) . . . . ?
C208 C211 C209 C213 -37.3(17) . . . . ?
C208 C211 C209 C210 166.6(8) . . . . ?
C208 C211 C207 C206 -162.2(10) . . . . ?
C208 C211 C206 C207 32.5(17) . . . . ?
C208 C211 C206 C205 -135(2) . . . . ?
C208 C211 C210 C212 -37.4(15) . . . . ?
C208 C211 C210 C209 -13.2(8) . . . . ?
C208 C211 C210 C205 157.8(12) . . . . ?
C208 C212 C213 C211 -6.3(12) . . . 2_666 ?
C208 C212 C213 C209 70(2) . . . . ?
C208 C212 C210 C211 25.3(9) . . . . ?
C208 C212 C210 C209 -68(2) . . . . ?
C208 C212 C210 C205 41.1(16) . . . . ?
C208 C213 C209 C211 22.6(10) . . . . ?
C208 C213 C209 C210 156.5(15) . . . . ?
C208 C209 C210 C211 9.8(5) . . . . ?
C208 C209 C210 C212 80(2) . . . . ?
C208 C209 C210 C205 0.0 . . . . ?
C208 C207 C206 C211 -14.2(7) . . . . ?
C208 C207 C206 C205 0.0 . . . . ?
C207 C211 C212 C213 -23(6) . . . . ?
C207 C211 C212 C208 -14(5) . . . . ?
C207 C211 C212 C210 130(6) . . . . ?
C207 C211 C209 C213 -74(4) . . . . ?
C207 C211 C209 C208 -37(2) . . . . ?
C207 C211 C209 C210 130(3) . . . . ?
C207 C211 C208 C212 176.3(12) . . . . ?
C207 C211 C208 C213 -178.1(7) . . . . ?
C207 C211 C208 C209 161.9(10) . . . . ?
C207 C211 C206 C205 -167.5(6) . . . . ?
C207 C211 C210 C212 -160(2) . . . . ?
C207 C211 C210 C209 -135(2) . . . . ?
C207 C211 C210 C205 35.6(18) . . . . ?
C207 C206 C205 C211 -9.3(5) . . . . ?
C207 C206 C205 C210 0.0 . . . . ?
C206 C211 C212 C213 -164.8(10) . . . . ?
C206 C211 C212 C208 -156.5(17) . . . . ?
C206 C211 C212 C210 -11.8(15) . . . . ?
C206 C211 C209 C213 177.7(12) . . . . ?
C206 C211 C209 C208 -145.0(16) . . . . ?
C206 C211 C209 C210 21.6(10) . . . . ?
C206 C211 C208 C212 148(2) . . . . ?
C206 C211 C208 C213 153.8(18) . . . . ?
C206 C211 C208 C209 134(2) . . . . ?
C206 C211 C208 C207 -28.1(14) . . . . ?
C206 C211 C207 C208 162.2(10) . . . . ?
C206 C211 C210 C212 171.1(11) . . . . ?
C206 C211 C210 C209 -164.7(8) . . . . ?
C206 C211 C210 C205 6.3(3) . . . . ?
C206 C205 C210 C211 -8.1(4) . . . . ?
C206 C205 C210 C212 -20.4(8) . . . . ?
C206 C205 C210 C209 0.0 . . . . ?
C205 C211 C212 C213 -163.4(11) . . . . ?
C205 C211 C212 C208 -155.1(11) . . . . ?
C205 C211 C212 C210 -10.4(7) . . . . ?
C205 C211 C209 C213 162.3(11) . . . . ?
C205 C211 C209 C208 -160.4(11) . . . . ?
C205 C211 C209 C210 6.2(3) . . . . ?
C205 C211 C208 C212 56(2) . . . . ?
C205 C211 C208 C213 61(3) . . . . ?
C205 C211 C208 C209 41(2) . . . . ?
C205 C211 C208 C207 -121(3) . . . . ?
C205 C211 C207 C208 152.8(14) . . . . ?
C205 C211 C207 C206 -9.3(5) . . . . ?
C205 C211 C206 C207 167.5(6) . . . . ?
C205 C211 C210 C212 164.8(10) . . . . ?
C205 C211 C210 C209 -171.0(5) . . . . ?
C210 C211 C212 C213 -153.0(16) . . . . ?
C210 C211 C212 C208 -144.7(13) . . . . ?
C210 C211 C209 C213 156.1(12) . . . . ?
C210 C211 C209 C208 -166.6(8) . . . . ?
C210 C211 C208 C212 25.0(10) . . . . ?
C210 C211 C208 C213 30.6(14) . . . . ?
C210 C211 C208 C209 10.6(6) . . . . ?
C210 C211 C208 C207 -151.3(16) . . . . ?
C210 C211 C207 C208 128(2) . . . . ?
C210 C211 C207 C206 -33.9(17) . . . . ?
C210 C211 C206 C207 161.6(9) . . . . ?
C210 C211 C206 C205 -6.0(3) . . . . ?
C210 C212 C213 C211 -135.1(17) . . . 2_666 ?
C210 C212 C213 C209 -58(2) . . . . ?
C210 C212 C213 C208 -129(2) . . . . ?
C210 C212 C208 C211 -42.6(16) . . . . ?
C210 C212 C208 C213 144.7(16) . . . . ?
C210 C212 C208 C209 84(3) . . . . ?
C210 C212 C208 C207 -39.7(16) . . . . ?
C210 C209 C208 C211 -15.4(9) . . . . ?
C210 C209 C208 C212 -63(3) . . . . ?
C210 C209 C208 C213 -165.2(10) . . . . ?
C210 C209 C208 C207 0.0 . . . . ?

loop_
_exptl_oxdiff_crystal_face_indexfrac_h
_exptl_oxdiff_crystal_face_indexfrac_k
_exptl_oxdiff_crystal_face_indexfrac_l
_exptl_oxdiff_crystal_face_x
_exptl_oxdiff_crystal_face_y
_exptl_oxdiff_crystal_face_z
5.0188 -3.9259 -13.0545 0.9761 -0.1426 0.2652
-3.0379 11.0395 -4.9362 -0.4224 0.0729 0.8818
-5.0188 3.9259 13.0545 -0.9761 0.1426 -0.2652
2.0363 -11.0582 7.9432 0.2407 -0.0319 -0.9983
1.0296 -9.0722 10.9613 -0.0111 -0.0364 -0.9983
-9.0087 -7.0091 -8.0229 -0.1183 1.0277 0.0204
9.0087 7.0091 8.0229 0.1183 -1.0277 -0.0204
1.9854 9.9504 16.0712 -0.7865 -0.6233 -0.1128
-1.9879 -8.9481 -16.0656 0.7515 0.6006 0.1710
-0.0366 14.0424 -1.9244 -0.4185 -0.2896 0.8997
-1.0340 11.0668 -8.9475 -0.1317 -0.0377 1.0304
1.9963 5.9312 18.0515 -0.7189 -0.5610 -0.4301
0.0325 -12.0528 4.9396 0.2393 0.2013 -0.9098
3.9754 14.0370 2.0689 -0.2729 -0.6820 0.6907
5.9887 11.9997 10.0624 -0.3479 -0.9184 0.2166
6.0032 6.9631 15.0411 -0.3541 -0.8761 -0.2856
4.0188 -1.0677 16.0037 -0.2552 -0.5410 -0.7735
-5.9916 -10.9924 -11.0582 0.3491 0.9099 -0.1161
3.0323 -8.0626 10.9610 0.0992 -0.2267 -0.9602
9.0117 5.0345 2.0037 0.4064 -0.8965 0.1162
1.9787 9.0782 -9.9690 0.1930 -0.2294 0.9259
-8.0331 4.0050 -4.9604 -0.5404 0.6510 0.5244
-4.0370 10.9858 5.0800 -0.8584 0.0139 0.4699
-1.0174 7.9348 16.0689 -0.9345 -0.3264 -0.1991
0.0148 -7.9385 -16.0659 0.8618 0.4102 0.2091
-8.0038 -8.0028 -9.0328 0.0258 0.9808 -0.0057
6.9907 11.0461 1.0419 0.0868 -0.8510 0.5280
5.0281 -4.0560 12.9800 0.0317 -0.5138 -0.8317
